data_1576586
loop_
_publ_author_name
'Barth&#xe9;lemy, Antoine'
'Kub, Nico Gino'
'Regnat, Celine'
'Scherer, Harald'
'Krossing, Ingo'

_publ_section_title
;
 Why is a dicationic digallene so reactive towards activation of strong
 covalent bonds? Scope and mechanistic investigations.
;
_journal_issue 8
_journal_name_full 'Chemical science'
_journal_page_first 4004
_journal_page_last 4020
_journal_paper_doi 10.1039/d5sc09508e
_journal_volume 17
_journal_year 2026
_chemical_formula_moiety '2(C16 Al F36 O4), C54 H102 Ga2 O P4'
_chemical_formula_sum 'C86 H102 Al2 F72 Ga2 O9 P4'
_chemical_formula_weight 2964.95
_chemical_properties_physical Air-sensitive,Moisture-sensitive,Oxygen-sensitive
_space_group_crystal_system triclinic
_space_group_IT_number 2
_space_group_name_Hall '-P 1'
_space_group_name_H-M_alt 'P -1'
_atom_sites_solution_hydrogens mixed
_atom_sites_solution_primary direct
_audit_creation_method
;FinalCif V152 by Daniel Kratzert, Freiburg 2025, 
https://dkratzert.de/finalcif.html
;
_audit_update_record
;
2025-09-15 deposited with the CCDC.	2026-02-02 downloaded from the CCDC.
;
_cell_angle_alpha 69.090(8)
_cell_angle_beta 67.933(9)
_cell_angle_gamma 63.812(8)
_cell_formula_units_Z 2
_cell_length_a 17.168(4)
_cell_length_b 17.984(5)
_cell_length_c 22.621(8)
_cell_measurement_reflns_used 9375
_cell_measurement_temperature 100(2)
_cell_measurement_theta_max 27.018
_cell_measurement_theta_min 2.556
_cell_volume 5653(3)
_computing_cell_refinement 'SAINT V8.40B'
_computing_data_collection 'Bruker BIS 8.5.0.27 Release/2023-03-20 and APEX5 2023.9-4'
_computing_data_reduction 'SAINT V8.40B'
_computing_molecular_graphics 'Olex2 (Dolomanov et al., 2009)'
_computing_structure_refinement 'SHELXL-2018/3 (Sheldrick, 2018)'
_computing_structure_solution 'SHELXT 2018/2 (Sheldrick, 2018)'
_diffrn_ambient_environment N~2~
_diffrn_ambient_temperature 100(2)
_diffrn_detector CPAD
_diffrn_detector_area_resol_mean 7.41
_diffrn_detector_type 'Bruker PHOTON III'
_diffrn_measured_fraction_theta_full 1.000
_diffrn_measured_fraction_theta_max 0.997
_diffrn_measurement_device 'three-circle diffractometer'
_diffrn_measurement_device_type 'Bruker D8 VENTURE dual wavelength Mo/Cu'
_diffrn_measurement_method '\w and \f scans'
_diffrn_measurement_specimen_support 'MiTeGen micromount'
_diffrn_radiation_monochromator 'mirror optics'
_diffrn_radiation_probe x-ray
_diffrn_radiation_type MoK\a
_diffrn_radiation_wavelength 0.71073
_diffrn_reflns_av_R_equivalents 0.0603
_diffrn_reflns_av_unetI/netI 0.0370
_diffrn_reflns_Laue_measured_fraction_full 1.000
_diffrn_reflns_Laue_measured_fraction_max 0.997
_diffrn_reflns_limit_h_max 22
_diffrn_reflns_limit_h_min -22
_diffrn_reflns_limit_k_max 23
_diffrn_reflns_limit_k_min -23
_diffrn_reflns_limit_l_max 29
_diffrn_reflns_limit_l_min -29
_diffrn_reflns_number 217054
_diffrn_reflns_point_group_measured_fraction_full 1.000
_diffrn_reflns_point_group_measured_fraction_max 0.997
_diffrn_reflns_theta_full 25.242
_diffrn_reflns_theta_max 27.187
_diffrn_reflns_theta_min 1.296
_diffrn_source 'microfocus sealed X-ray tube'
_diffrn_source_current 1.4
_diffrn_source_type 'Incoatec I\ms'
_diffrn_source_voltage 50.0
_exptl_absorpt_coefficient_mu 0.720
_exptl_absorpt_correction_T_max 0.7455
_exptl_absorpt_correction_T_min 0.6821
_exptl_absorpt_correction_type multi-scan
_exptl_absorpt_process_details
;SADABS-2016/2 - Bruker AXS area detector scaling and absorption correction: 
Krause, L., Herbst-Irmer, R., Sheldrick G.M. & Stalke D., J. Appl. Cryst. 48 
(2015) 3-10
;
_exptl_crystal_colour colourless
_exptl_crystal_density_diffrn 1.742
_exptl_crystal_description plate
_exptl_crystal_F_000 2972
_exptl_crystal_recrystallization_method
'Crystals were obtained by layering a concentrated oDFB solution of the compounds with n-pentane'
_exptl_crystal_size_max 0.4413
_exptl_crystal_size_mid 0.248
_exptl_crystal_size_min 0.202
_refine_diff_density_max 2.268
_refine_diff_density_min -0.992
_refine_diff_density_rms 0.100
_refine_ls_extinction_method none
_refine_ls_goodness_of_fit_ref 0.874
_refine_ls_hydrogen_treatment mixed
_refine_ls_matrix_type full
_refine_ls_number_parameters 2726
_refine_ls_number_reflns 25055
_refine_ls_number_restraints 48279
_refine_ls_restrained_S_all 0.974
_refine_ls_R_factor_all 0.0952
_refine_ls_R_factor_gt 0.0676
_refine_ls_shift/su_max 0.001
_refine_ls_shift/su_mean 0.000
_refine_ls_structure_factor_coef Fsqd
_refine_ls_weighting_details 'w=1/[\s^2^(Fo^2^)+(0.1261P)^2^+24.6231P] where P=(Fo^2^+2Fc^2^)/3'
_refine_ls_weighting_scheme calc
_refine_ls_wR_factor_gt 0.1788
_refine_ls_wR_factor_ref 0.2133
_reflns_Friedel_coverage 0.000
_reflns_number_gt 18222
_reflns_number_total 25055
_reflns_threshold_expression 'I > 2\s(I)'
_cod_data_source_file d5sc09508e2.cif
_cod_data_source_block P-1_a
_cod_depositor_comments 'Adding full bibliography for 1576586--1576591.cif.'
_cod_database_code 1576586
_shelx_shelxl_version_number 2018/3
_shelx_space_group_comment
;
The symmetry employed for this shelxl refinement is uniquely defined
by the following loop, which should always be used as a source of
symmetry information in preference to the above space-group names.
They are only intended as comments.
;
_olex2_diffrn_ambient_temperature_device 'Oxford Cryostream 800'

loop_
_space_group_symop_operation_xyz
'x, y, z'
'-x, -y, -z'

loop_
_atom_site_label
_atom_site_type_symbol
_atom_site_fract_x
_atom_site_fract_y
_atom_site_fract_z
_atom_site_U_iso_or_equiv
_atom_site_adp_type
_atom_site_occupancy
_atom_site_site_symmetry_order
_atom_site_calc_flag
_atom_site_refinement_flags_posn
_atom_site_refinement_flags_adp
_atom_site_refinement_flags_occupancy
_atom_site_disorder_assembly
_atom_site_disorder_group
Ga1 Ga 0.69493(3) 0.83295(3) 0.25954(2) 0.02705(11) Uani 1 1 d . . . . .
Ga2 Ga 0.75166(3) 0.68095(3) 0.26563(2) 0.03260(12) Uani 1 1 d . . . . .
P1 P 0.56572(7) 0.88653(6) 0.34553(5) 0.0283(2) Uani 1 1 d D . . . .
P2 P 0.60694(6) 0.93081(6) 0.18280(4) 0.0261(2) Uani 1 1 d D . . . .
P3 P 0.83986(8) 0.57802(7) 0.34502(5) 0.0382(3) Uani 1 1 d D . . . .
P4 P 0.88780(8) 0.62231(7) 0.18099(5) 0.0386(3) Uani 1 1 d D . . . .
Al2 Al 1.06692(7) 0.06494(7) 0.25447(5) 0.0236(2) Uani 1 1 d D . . . .
Al1 Al 0.37716(10) 0.41811(9) 0.21595(6) 0.0378(3) Uani 1 1 d D . . . .
O1 O 0.6650(2) 0.6424(2) 0.27556(16) 0.0444(7) Uani 1 1 d . U . . .
C1 C 0.6711(4) 0.5579(3) 0.2832(2) 0.0528(12) Uani 1 1 d . U . . .
H1A H 0.725676 0.516403 0.297615 0.063 Uiso 1 1 calc R U . . .
H1B H 0.675963 0.550037 0.240624 0.063 Uiso 1 1 calc R U . . .
C2 C 0.5892(5) 0.5418(4) 0.3331(3) 0.0701(17) Uani 1 1 d . U . . .
H2A H 0.535066 0.584641 0.319757 0.105 Uiso 1 1 calc R U . . .
H2B H 0.586945 0.545452 0.375920 0.105 Uiso 1 1 calc R U . . .
H2C H 0.592289 0.484941 0.335967 0.105 Uiso 1 1 calc R U . . .
C3 C 0.4779(3) 0.9632(3) 0.30382(19) 0.0313(8) Uani 1 1 d . . . . .
H3A H 0.439818 0.933838 0.305552 0.038 Uiso 1 1 calc R U . . .
H3B H 0.439312 1.008744 0.328114 0.038 Uiso 1 1 calc R U . . .
C4 C 0.5137(3) 1.0047(2) 0.23150(18) 0.0286(8) Uani 1 1 d . . . . .
H4A H 0.533897 1.049024 0.230476 0.034 Uiso 1 1 calc R U . . .
H4B H 0.463429 1.033533 0.210355 0.034 Uiso 1 1 calc R U . . .
C5 C 0.9349(4) 0.5080(3) 0.2948(2) 0.0472(12) Uani 1 1 d . . . . .
H5A H 0.982938 0.474184 0.317998 0.057 Uiso 1 1 calc R U . . .
H5B H 0.915170 0.467887 0.288530 0.057 Uiso 1 1 calc R U . . .
C6 C 0.9728(3) 0.5585(3) 0.2276(2) 0.0470(12) Uani 1 1 d . . . . .
H6A H 1.024305 0.518494 0.202270 0.056 Uiso 1 1 calc R U . . .
H6B H 0.995220 0.596652 0.233823 0.056 Uiso 1 1 calc R U . . .
O1_1 O 1.1613(4) 0.0867(4) 0.2038(3) 0.0330(11) Uani 0.554(3) 1 d D U P A 1
C1_1 C 1.2062(5) 0.1104(5) 0.1412(4) 0.0330(13) Uani 0.554(3) 1 d D U P A 1
C2_1 C 1.1513(5) 0.1991(5) 0.1061(4) 0.0393(15) Uani 0.554(3) 1 d D U P A 1
F1_1 F 1.0664(3) 0.2046(3) 0.1199(3) 0.0466(12) Uani 0.554(3) 1 d D U P A 1
F2_1 F 1.1846(4) 0.2163(4) 0.0409(2) 0.0570(14) Uani 0.554(3) 1 d D U P A 1
F3_1 F 1.1493(9) 0.2608(8) 0.1274(5) 0.050(2) Uani 0.554(3) 1 d D U P A 1
C3_1 C 1.2956(5) 0.1110(5) 0.1424(3) 0.0417(14) Uani 0.554(3) 1 d D U P A 1
F4_1 F 1.3551(3) 0.0314(3) 0.1544(3) 0.0549(13) Uani 0.554(3) 1 d D U P A 1
F5_1 F 1.2826(5) 0.1459(4) 0.1893(3) 0.0487(14) Uani 0.554(3) 1 d D U P A 1
F6_1 F 1.3343(4) 0.1535(4) 0.0861(3) 0.0607(15) Uani 0.554(3) 1 d D U P A 1
C4_1 C 1.2311(5) 0.0443(5) 0.1015(3) 0.0396(14) Uani 0.554(3) 1 d D U P A 1
F7_1 F 1.2518(5) -0.0346(4) 0.1376(4) 0.0467(15) Uani 0.554(3) 1 d D U P A 1
F8_1 F 1.3004(4) 0.0481(4) 0.0486(3) 0.0569(15) Uani 0.554(3) 1 d D U P A 1
F9_1 F 1.1625(3) 0.0587(3) 0.0797(2) 0.0472(12) Uani 0.554(3) 1 d D U P A 1
O1_2 O 1.0008(6) 0.0321(6) 0.2306(5) 0.0344(19) Uani 0.472(4) 1 d D U P A 2
C1_2 C 0.9956(5) -0.0095(5) 0.1939(4) 0.0334(14) Uani 0.472(4) 1 d D U P A 2
C2_2 C 1.0150(6) 0.0373(5) 0.1201(4) 0.0454(17) Uani 0.472(4) 1 d D U P A 2
F1_2 F 0.9734(5) 0.1211(3) 0.1147(3) 0.0570(17) Uani 0.472(4) 1 d D U P A 2
F2_2 F 0.9858(6) 0.0150(5) 0.0851(4) 0.0563(19) Uani 0.472(4) 1 d D U P A 2
F3_2 F 1.1031(5) 0.0211(5) 0.0931(3) 0.0599(16) Uani 0.472(4) 1 d D U P A 2
C3_2 C 1.0650(6) -0.1019(5) 0.2023(4) 0.0399(15) Uani 0.472(4) 1 d D U P A 2
F4_2 F 1.0389(6) -0.1495(5) 0.2595(4) 0.0466(18) Uani 0.472(4) 1 d D U P A 2
F5_2 F 1.1439(4) -0.1012(4) 0.1984(3) 0.0464(13) Uani 0.472(4) 1 d D U P A 2
F6_2 F 1.0812(5) -0.1376(5) 0.1543(3) 0.0562(16) Uani 0.472(4) 1 d D U P A 2
C4_2 C 0.9007(6) -0.0131(6) 0.2157(4) 0.0462(16) Uani 0.472(4) 1 d D U P A 2
F7_2 F 0.8723(5) -0.0338(5) 0.2807(4) 0.0555(18) Uani 0.472(4) 1 d D U P A 2
F8_2 F 0.8983(5) -0.0714(4) 0.1930(4) 0.0583(17) Uani 0.472(4) 1 d D U P A 2
F9_2 F 0.8401(9) 0.0629(8) 0.1973(9) 0.063(3) Uani 0.472(4) 1 d D U P A 2
O1_3 O 0.9823(5) 0.1574(4) 0.2772(3) 0.0357(13) Uani 0.507(2) 1 d D U P A 1
C1_3 C 0.9437(5) 0.2123(5) 0.3168(4) 0.0434(9) Uani 0.507(2) 1 d D U P A 1
C2_3 C 1.0108(6) 0.2580(5) 0.3049(5) 0.0522(11) Uani 0.507(2) 1 d D U P A 1
F1_3 F 1.0905(4) 0.2038(3) 0.3018(3) 0.0502(11) Uani 0.507(2) 1 d D U P A 1
F2_3 F 0.9840(5) 0.2966(4) 0.3541(3) 0.0643(13) Uani 0.507(2) 1 d D U P A 1
F3_3 F 1.0077(5) 0.3167(4) 0.2491(3) 0.0560(15) Uani 0.507(2) 1 d D U P A 1
C3_3 C 0.8571(6) 0.2823(5) 0.3009(4) 0.0589(12) Uani 0.507(2) 1 d D U P A 1
F4_3 F 0.7905(5) 0.2483(5) 0.3293(4) 0.0669(15) Uani 0.507(2) 1 d D U P A 1
F5_3 F 0.8663(5) 0.3063(5) 0.2358(3) 0.0646(15) Uani 0.507(2) 1 d D U P A 1
F6_3 F 0.8319(5) 0.3529(4) 0.3207(4) 0.0728(15) Uani 0.507(2) 1 d D U P A 1
C4_3 C 0.9239(6) 0.1675(5) 0.3904(4) 0.0543(12) Uani 0.507(2) 1 d D U P A 1
F7_3 F 0.8886(5) 0.1098(4) 0.4009(3) 0.0576(12) Uani 0.507(2) 1 d D U P A 1
F8_3 F 0.8616(5) 0.2215(4) 0.4278(3) 0.0726(16) Uani 0.507(2) 1 d D U P A 1
F9_3 F 0.9993(4) 0.1340(4) 0.4097(3) 0.0647(14) Uani 0.507(2) 1 d D U P A 1
O1_4 O 1.0948(6) 0.0008(5) 0.3300(4) 0.0280(14) Uani 0.417(2) 1 d D U P A 1
C1_4 C 1.1549(7) -0.0647(6) 0.3595(5) 0.0342(10) Uani 0.417(2) 1 d D U P A 1
C2_4 C 1.2016(7) -0.0285(6) 0.3841(5) 0.0405(12) Uani 0.417(2) 1 d D U P A 1
F1_4 F 1.1487(5) -0.0015(5) 0.4386(3) 0.0529(15) Uani 0.417(2) 1 d D U P A 1
F2_4 F 1.2809(6) -0.0844(7) 0.3960(5) 0.0526(18) Uani 0.417(2) 1 d D U P A 1
F3_4 F 1.2206(5) 0.0377(5) 0.3400(4) 0.0524(16) Uani 0.417(2) 1 d D U P A 1
C3_4 C 1.1049(6) -0.1181(6) 0.4194(4) 0.0443(12) Uani 0.417(2) 1 d D U P A 1
F4_4 F 1.0883(5) -0.1679(4) 0.3967(4) 0.0560(15) Uani 0.417(2) 1 d D U P A 1
F5_4 F 1.0317(5) -0.0709(5) 0.4516(4) 0.0573(17) Uani 0.417(2) 1 d D U P A 1
F6_4 F 1.1566(6) -0.1718(6) 0.4599(5) 0.0530(19) Uani 0.417(2) 1 d D U P A 1
C4_4 C 1.2133(6) -0.1562(5) 0.3472(4) 0.0360(11) Uani 0.417(2) 1 d D U P A 1
F7_4 F 1.1756(5) -0.1996(6) 0.3357(4) 0.0415(15) Uani 0.417(2) 1 d D U P A 1
F8_4 F 1.2430(5) -0.2052(4) 0.4009(3) 0.0419(13) Uani 0.417(2) 1 d D U P A 1
F9_4 F 1.2833(4) -0.1509(4) 0.2977(3) 0.0434(13) Uani 0.417(2) 1 d D U P A 1
O1_5 O 0.3799(2) 0.3861(2) 0.15266(16) 0.0486(8) Uani 1 1 d D U . B 1
C1_5 C 0.3412(3) 0.4006(3) 0.1059(2) 0.0465(10) Uani 1 1 d D U . B 1
C2_5 C 0.2451(3) 0.3973(3) 0.1389(3) 0.0558(12) Uani 1 1 d D U . B 1
F1_5 F 0.2479(2) 0.3182(2) 0.17122(18) 0.0634(8) Uani 1 1 d D U . B 1
F2_5 F 0.1947(2) 0.4264(2) 0.0979(2) 0.0762(10) Uani 1 1 d D U . B 1
F3_5 F 0.2009(2) 0.4448(2) 0.1839(2) 0.0723(10) Uani 1 1 d D U . B 1
C3_5 C 0.3348(4) 0.4877(4) 0.0580(3) 0.0650(14) Uani 1 1 d D U . B 1
F4_5 F 0.4092(3) 0.5025(3) 0.04302(19) 0.0801(11) Uani 1 1 d D U . B 1
F5_5 F 0.2665(3) 0.5512(2) 0.0831(2) 0.0756(10) Uani 1 1 d D U . B 1
F6_5 F 0.3213(3) 0.4906(3) 0.00281(19) 0.0918(13) Uani 1 1 d D U . B 1
C4_5 C 0.3987(4) 0.3289(4) 0.0683(3) 0.0687(16) Uani 1 1 d D U . B 1
F7_5 F 0.4741(3) 0.3410(3) 0.02824(19) 0.0940(14) Uani 1 1 d D U . B 1
F8_5 F 0.3537(3) 0.3236(3) 0.0335(2) 0.0916(14) Uani 1 1 d D U . B 1
F9_5 F 0.4213(2) 0.2533(2) 0.1094(2) 0.0747(10) Uani 1 1 d D U . B 1
O1_6 O 0.3440(4) 0.5254(3) 0.1934(3) 0.0389(13) Uani 0.751(4) 1 d D U P B 1
C1_6 C 0.3130(4) 0.5982(4) 0.2126(3) 0.0405(12) Uani 0.751(4) 1 d D U P B 1
C2_6 C 0.2159(4) 0.6151(4) 0.2567(3) 0.0495(14) Uani 0.751(4) 1 d D U P B 1
F1_6 F 0.1682(3) 0.5954(3) 0.2339(3) 0.0581(12) Uani 0.751(4) 1 d D U P B 1
F2_6 F 0.1732(3) 0.6966(2) 0.2606(2) 0.0629(12) Uani 0.751(4) 1 d D U P B 1
F3_6 F 0.2150(5) 0.5664(5) 0.3181(3) 0.0547(16) Uani 0.751(4) 1 d D U P B 1
C3_6 C 0.3744(4) 0.5939(4) 0.2510(3) 0.0465(13) Uani 0.751(4) 1 d D U P B 1
F4_6 F 0.4513(3) 0.6007(3) 0.2109(2) 0.0552(10) Uani 0.751(4) 1 d D U P B 1
F5_6 F 0.3936(3) 0.5196(2) 0.29452(19) 0.0518(10) Uani 0.751(4) 1 d D U P B 1
F6_6 F 0.3357(3) 0.6550(2) 0.28397(19) 0.0564(11) Uani 0.751(4) 1 d D U P B 1
C4_6 C 0.3149(5) 0.6709(4) 0.1491(3) 0.0450(15) Uani 0.751(4) 1 d D U P B 1
F7_6 F 0.3906(3) 0.6474(3) 0.1039(2) 0.0526(11) Uani 0.751(4) 1 d D U P B 1
F8_6 F 0.3092(3) 0.7415(3) 0.1619(2) 0.0515(11) Uani 0.751(4) 1 d D U P B 1
F9_6 F 0.2457(3) 0.6918(2) 0.12555(19) 0.0525(10) Uani 0.751(4) 1 d D U P B 1
O1_7 O 0.3107(15) 0.3842(10) 0.2898(6) 0.041(2) Uani 0.467(7) 1 d D U P B 1
C1_7 C 0.3000(7) 0.3199(7) 0.3419(6) 0.0457(17) Uani 0.467(7) 1 d D U P B 1
C2_7 C 0.3589(7) 0.3041(6) 0.3867(5) 0.058(2) Uani 0.467(7) 1 d D U P B 1
F1_7 F 0.4435(6) 0.2546(6) 0.3640(5) 0.073(3) Uani 0.467(7) 1 d D U P B 1
F2_7 F 0.3291(10) 0.2674(8) 0.4490(5) 0.071(3) Uani 0.467(7) 1 d D U P B 1
F3_7 F 0.3638(12) 0.3752(9) 0.3873(8) 0.068(3) Uani 0.467(7) 1 d D U P B 1
C3_7 C 0.2006(7) 0.3482(6) 0.3814(5) 0.062(2) Uani 0.467(7) 1 d D U P B 1
F4_7 F 0.1471(12) 0.3772(11) 0.3409(10) 0.099(5) Uani 0.467(7) 1 d D U P B 1
F5_7 F 0.1830(8) 0.4081(8) 0.4105(8) 0.079(3) Uani 0.467(7) 1 d D U P B 1
F6_7 F 0.1788(15) 0.2833(10) 0.4269(6) 0.075(4) Uani 0.467(7) 1 d D U P B 1
C4_7 C 0.3242(7) 0.2354(6) 0.3239(5) 0.0484(19) Uani 0.467(7) 1 d D U P B 1
F7_7 F 0.2608(6) 0.2365(5) 0.3029(4) 0.066(2) Uani 0.467(7) 1 d D U P B 1
F8_7 F 0.3341(14) 0.1700(10) 0.3755(8) 0.064(3) Uani 0.467(7) 1 d D U P B 1
F9_7 F 0.4010(11) 0.2173(16) 0.2770(7) 0.065(4) Uani 0.467(7) 1 d D U P B 1
O1_8 O 0.4902(4) 0.3663(4) 0.2239(3) 0.0396(14) Uani 0.666(4) 1 d D U P B 1
C1_8 C 0.5793(4) 0.3408(4) 0.1973(3) 0.0381(11) Uani 0.666(4) 1 d D U P B 1
C2_8 C 0.6031(4) 0.3966(4) 0.1278(3) 0.0473(13) Uani 0.666(4) 1 d D U P B 1
F1_8 F 0.5849(3) 0.3759(3) 0.0849(2) 0.0573(12) Uani 0.666(4) 1 d D U P B 1
F2_8 F 0.6898(3) 0.3881(3) 0.1068(2) 0.0545(11) Uani 0.666(4) 1 d D U P B 1
F3_8 F 0.5580(4) 0.4778(3) 0.1266(3) 0.0706(19) Uani 0.666(4) 1 d D U P B 1
C3_8 C 0.6287(5) 0.3438(5) 0.2402(4) 0.0580(15) Uani 0.666(4) 1 d D U P B 1
F4_8 F 0.5979(5) 0.3135(5) 0.3030(3) 0.0785(19) Uani 0.666(4) 1 d D U P B 1
F5_8 F 0.6197(4) 0.4242(4) 0.2334(3) 0.0781(16) Uani 0.666(4) 1 d D U P B 1
F6_8 F 0.7174(3) 0.2989(4) 0.2243(3) 0.0810(17) Uani 0.666(4) 1 d D U P B 1
C4_8 C 0.6144(5) 0.2475(4) 0.1901(4) 0.0473(14) Uani 0.666(4) 1 d D U P B 1
F7_8 F 0.6178(4) 0.1934(3) 0.2475(3) 0.0706(15) Uani 0.666(4) 1 d D U P B 1
F8_8 F 0.6956(3) 0.2241(3) 0.1497(3) 0.0588(12) Uani 0.666(4) 1 d D U P B 1
F9_8 F 0.5574(3) 0.2374(3) 0.1696(3) 0.0563(12) Uani 0.666(4) 1 d D U P B 1
O1_11 O 1.1337(4) 0.0992(4) 0.1774(3) 0.0325(14) Uani 0.446(3) 1 d D U P A 2
C1_11 C 1.2065(6) 0.1221(6) 0.1441(5) 0.0306(15) Uani 0.446(3) 1 d D U P A 2
C2_11 C 1.2559(6) 0.1157(6) 0.1918(4) 0.0401(16) Uani 0.446(3) 1 d D U P A 2
F1_11 F 1.3143(5) 0.1563(6) 0.1638(5) 0.058(2) Uani 0.446(3) 1 d D U P A 2
F2_11 F 1.1974(4) 0.1477(5) 0.2432(3) 0.0527(16) Uani 0.446(3) 1 d D U P A 2
F3_11 F 1.3023(4) 0.0337(4) 0.2150(3) 0.0500(15) Uani 0.446(3) 1 d D U P A 2
C3_11 C 1.2736(6) 0.0622(5) 0.0972(4) 0.0445(17) Uani 0.446(3) 1 d D U P A 2
F4_11 F 1.3556(4) 0.0664(5) 0.0763(4) 0.0642(19) Uani 0.446(3) 1 d D U P A 2
F5_11 F 1.2807(6) -0.0184(5) 0.1266(5) 0.050(2) Uani 0.446(3) 1 d D U P A 2
F6_11 F 1.2456(5) 0.0814(4) 0.0439(3) 0.0517(16) Uani 0.446(3) 1 d D U P A 2
C4_11 C 1.1753(6) 0.2151(6) 0.1032(4) 0.0359(17) Uani 0.446(3) 1 d D U P A 2
F7_11 F 1.1161(4) 0.2259(4) 0.0728(3) 0.0441(14) Uani 0.446(3) 1 d D U P A 2
F8_11 F 1.2435(4) 0.2359(4) 0.0578(3) 0.0540(18) Uani 0.446(3) 1 d D U P A 2
F9_11 F 1.1332(10) 0.2688(9) 0.1430(6) 0.042(2) Uani 0.446(3) 1 d D U P A 2
O1_12 O 1.0339(5) 0.0247(6) 0.2173(5) 0.0383(19) Uani 0.528(4) 1 d D U P A 1
C1_12 C 0.9701(5) 0.0003(5) 0.2166(4) 0.0386(14) Uani 0.528(4) 1 d D U P A 1
C2_12 C 1.0062(6) -0.0414(5) 0.1586(4) 0.0530(16) Uani 0.528(4) 1 d D U P A 1
F1_12 F 1.0075(7) 0.0154(6) 0.1008(4) 0.072(2) Uani 0.528(4) 1 d D U P A 1
F2_12 F 0.9597(6) -0.0893(5) 0.1659(4) 0.080(2) Uani 0.528(4) 1 d D U P A 1
F3_12 F 1.0916(4) -0.0942(4) 0.1555(4) 0.0617(15) Uani 0.528(4) 1 d D U P A 1
C3_12 C 0.9465(5) -0.0644(5) 0.2818(4) 0.0479(15) Uani 0.528(4) 1 d D U P A 1
F4_12 F 0.9329(4) -0.0361(4) 0.3329(3) 0.0591(15) Uani 0.528(4) 1 d D U P A 1
F5_12 F 1.0136(6) -0.1391(5) 0.2833(4) 0.0569(19) Uani 0.528(4) 1 d D U P A 1
F6_12 F 0.8705(5) -0.0741(5) 0.2876(4) 0.0629(19) Uani 0.528(4) 1 d D U P A 1
C4_12 C 0.8825(6) 0.0792(5) 0.2103(5) 0.0524(16) Uani 0.528(4) 1 d D U P A 1
F7_12 F 0.8368(4) 0.1031(4) 0.2648(3) 0.0597(15) Uani 0.528(4) 1 d D U P A 1
F8_12 F 0.8289(11) 0.0616(9) 0.1913(10) 0.079(3) Uani 0.528(4) 1 d D U P A 1
F9_12 F 0.9036(5) 0.1431(4) 0.1638(4) 0.0712(18) Uani 0.528(4) 1 d D U P A 1
O1_13 O 1.1335(5) -0.0163(4) 0.2978(3) 0.0304(12) Uani 0.446(2) 1 d D U P A 2
C1_13 C 1.1449(6) -0.0674(6) 0.3572(4) 0.0319(9) Uani 0.446(2) 1 d D U P A 2
C2_13 C 1.2304(6) -0.1236(5) 0.3134(4) 0.0425(12) Uani 0.446(2) 1 d D U P A 2
F1_13 F 1.1974(5) -0.1304(4) 0.2723(3) 0.0550(14) Uani 0.446(2) 1 d D U P A 2
F2_13 F 1.2802(5) -0.1967(4) 0.3408(4) 0.0507(16) Uani 0.446(2) 1 d D U P A 2
F3_13 F 1.2888(4) -0.0831(5) 0.2717(3) 0.0598(15) Uani 0.446(2) 1 d D U P A 2
C3_13 C 1.1768(6) -0.0309(6) 0.3920(4) 0.0391(11) Uani 0.446(2) 1 d D U P A 2
F4_13 F 1.1339(5) 0.0525(4) 0.3858(3) 0.0484(13) Uani 0.446(2) 1 d D U P A 2
F5_13 F 1.2645(4) -0.0411(4) 0.3633(3) 0.0484(13) Uani 0.446(2) 1 d D U P A 2
F6_13 F 1.1706(5) -0.0676(4) 0.4548(3) 0.0496(13) Uani 0.446(2) 1 d D U P A 2
C4_13 C 1.0540(6) -0.0784(5) 0.4027(4) 0.0395(11) Uani 0.446(2) 1 d D U P A 2
F7_13 F 1.0021(5) -0.0101(4) 0.4305(3) 0.0547(15) Uani 0.446(2) 1 d D U P A 2
F8_13 F 1.0644(5) -0.1475(5) 0.4524(3) 0.0505(15) Uani 0.446(2) 1 d D U P A 2
F9_13 F 1.0060(4) -0.0809(4) 0.3701(3) 0.0467(12) Uani 0.446(2) 1 d D U P A 2
O1_15 O 0.4674(7) 0.3868(10) 0.2372(7) 0.048(3) Uani 0.334(4) 1 d D U P B 2
C1_15 C 0.5526(8) 0.3763(7) 0.2147(5) 0.053(2) Uani 0.334(4) 1 d D U P B 2
C2_15 C 0.5808(8) 0.3560(8) 0.2781(6) 0.061(3) Uani 0.334(4) 1 d D U P B 2
F1_15 F 0.5898(12) 0.2751(8) 0.3092(8) 0.083(4) Uani 0.334(4) 1 d D U P B 2
F2_15 F 0.6581(7) 0.3659(9) 0.2635(6) 0.081(3) Uani 0.334(4) 1 d D U P B 2
F3_15 F 0.5171(7) 0.4025(6) 0.3189(5) 0.067(3) Uani 0.334(4) 1 d D U P B 2
C3_15 C 0.5663(9) 0.4603(8) 0.1704(7) 0.072(3) Uani 0.334(4) 1 d D U P B 2
F4_15 F 0.5167(10) 0.4952(12) 0.1270(7) 0.095(5) Uani 0.334(4) 1 d D U P B 2
F5_15 F 0.5471(11) 0.5127(8) 0.2067(6) 0.108(4) Uani 0.334(4) 1 d D U P B 2
F6_15 F 0.6502(8) 0.4463(10) 0.1354(7) 0.107(4) Uani 0.334(4) 1 d D U P B 2
C4_15 C 0.6019(9) 0.3022(9) 0.1806(6) 0.070(3) Uani 0.334(4) 1 d D U P B 2
F7_15 F 0.5982(9) 0.3295(10) 0.1182(5) 0.088(3) Uani 0.334(4) 1 d D U P B 2
F8_15 F 0.6889(8) 0.2659(10) 0.1804(7) 0.108(4) Uani 0.334(4) 1 d D U P B 2
F9_15 F 0.5676(10) 0.2406(8) 0.2086(7) 0.091(3) Uani 0.334(4) 1 d D U P B 2
O1_16 O 0.3048(16) 0.3814(11) 0.2864(7) 0.064(4) Uani 0.533(7) 1 d D U P B 2
C1_16 C 0.2914(7) 0.3221(7) 0.3421(5) 0.0566(18) Uani 0.533(7) 1 d D U P B 2
C2_16 C 0.3682(7) 0.2345(6) 0.3356(5) 0.070(2) Uani 0.533(7) 1 d D U P B 2
F1_16 F 0.4418(6) 0.2298(6) 0.3465(5) 0.086(3) Uani 0.533(7) 1 d D U P B 2
F2_16 F 0.3496(13) 0.1682(9) 0.3761(8) 0.087(4) Uani 0.533(7) 1 d D U P B 2
F3_16 F 0.3883(11) 0.2266(14) 0.2742(7) 0.080(4) Uani 0.533(7) 1 d D U P B 2
C3_16 C 0.1993(7) 0.3157(6) 0.3547(5) 0.070(2) Uani 0.533(7) 1 d D U P B 2
F4_16 F 0.1378(9) 0.3938(8) 0.3456(7) 0.076(3) Uani 0.533(7) 1 d D U P B 2
F5_16 F 0.2055(7) 0.2756(6) 0.3137(4) 0.093(3) Uani 0.533(7) 1 d D U P B 2
F6_16 F 0.1723(15) 0.2722(10) 0.4154(6) 0.090(4) Uani 0.533(7) 1 d D U P B 2
C4_16 C 0.2895(7) 0.3464(6) 0.4021(4) 0.069(2) Uani 0.533(7) 1 d D U P B 2
F7_16 F 0.2126(8) 0.4092(7) 0.4201(6) 0.082(3) Uani 0.533(7) 1 d D U P B 2
F8_16 F 0.2955(10) 0.2823(8) 0.4534(5) 0.093(4) Uani 0.533(7) 1 d D U P B 2
F9_16 F 0.3520(12) 0.3786(10) 0.3859(9) 0.093(4) Uani 0.533(7) 1 d D U P B 2
O1_17 O 0.3105(11) 0.5326(7) 0.2058(9) 0.047(4) Uani 0.249(4) 1 d D U P B 2
C1_17 C 0.2652(8) 0.6133(7) 0.2180(6) 0.034(2) Uani 0.249(4) 1 d D U P B 2
C2_17 C 0.3121(10) 0.6771(9) 0.1709(7) 0.052(4) Uani 0.249(4) 1 d D U P B 2
F1_17 F 0.2574(11) 0.7588(8) 0.1714(8) 0.068(4) Uani 0.249(4) 1 d D U P B 2
F2_17 F 0.3416(12) 0.6685(11) 0.1093(7) 0.069(4) Uani 0.249(4) 1 d D U P B 2
F3_17 F 0.3848(9) 0.6623(10) 0.1887(8) 0.077(4) Uani 0.249(4) 1 d D U P B 2
C3_17 C 0.2581(10) 0.6069(8) 0.2904(6) 0.046(3) Uani 0.249(4) 1 d D U P B 2
F4_17 F 0.1910(13) 0.5796(15) 0.3297(10) 0.062(5) Uani 0.249(4) 1 d D U P B 2
F5_17 F 0.3350(9) 0.5508(9) 0.3047(6) 0.065(4) Uani 0.249(4) 1 d D U P B 2
F6_17 F 0.2431(12) 0.6798(7) 0.3012(7) 0.073(4) Uani 0.249(4) 1 d D U P B 2
C4_17 C 0.1672(8) 0.6548(9) 0.2099(7) 0.054(3) Uani 0.249(4) 1 d D U P B 2
F7_17 F 0.1285(10) 0.5974(10) 0.2326(8) 0.067(4) Uani 0.249(4) 1 d D U P B 2
F8_17 F 0.1138(10) 0.7148(9) 0.2428(7) 0.075(4) Uani 0.249(4) 1 d D U P B 2
F9_17 F 0.1677(11) 0.6882(9) 0.1468(6) 0.081(5) Uani 0.249(4) 1 d D U P B 2
O1_19 O 0.9973(16) 0.1364(13) 0.3003(12) 0.043(3) Uani 0.218(2) 1 d D U P A 2
C1_19 C 0.9259(10) 0.2066(8) 0.3135(6) 0.0470(13) Uani 0.218(2) 1 d D U P A 2
C2_19 C 0.9347(10) 0.2388(9) 0.3647(7) 0.0576(14) Uani 0.218(2) 1 d D U P A 2
F1_19 F 0.9360(12) 0.1834(9) 0.4215(6) 0.070(2) Uani 0.218(2) 1 d D U P A 2
F2_19 F 0.8683(10) 0.3123(8) 0.3739(8) 0.063(2) Uani 0.218(2) 1 d D U P A 2
F3_19 F 1.0156(10) 0.2462(12) 0.3436(9) 0.0603(18) Uani 0.218(2) 1 d D U P A 2
C3_19 C 0.9153(10) 0.2810(8) 0.2530(6) 0.0448(14) Uani 0.218(2) 1 d D U P A 2
F4_19 F 0.9159(11) 0.2511(9) 0.2063(7) 0.0499(18) Uani 0.218(2) 1 d D U P A 2
F5_19 F 0.9800(10) 0.3131(10) 0.2271(7) 0.0472(18) Uani 0.218(2) 1 d D U P A 2
F6_19 F 0.8380(9) 0.3450(8) 0.2644(8) 0.059(2) Uani 0.218(2) 1 d D U P A 2
C4_19 C 0.8390(10) 0.1824(10) 0.3404(7) 0.0580(15) Uani 0.218(2) 1 d D U P A 2
F7_19 F 0.8201(9) 0.1718(9) 0.2921(7) 0.0613(18) Uani 0.218(2) 1 d D U P A 2
F8_19 F 0.7708(12) 0.2367(11) 0.3723(8) 0.070(3) Uani 0.218(2) 1 d D U P A 2
F9_19 F 0.8599(12) 0.1070(10) 0.3837(8) 0.068(3) Uani 0.218(2) 1 d D U P A 2
O1_14 O 0.9940(13) 0.1407(11) 0.2942(10) 0.039(2) Uani 0.276(2) 1 d D U P A 3
C1_14 C 0.9208(8) 0.2113(7) 0.2992(5) 0.0456(12) Uani 0.276(2) 1 d D U P A 3
C2_14 C 0.8470(9) 0.1893(9) 0.3602(6) 0.0563(15) Uani 0.276(2) 1 d D U P A 3
F1_14 F 0.7658(9) 0.2467(10) 0.3552(7) 0.066(2) Uani 0.276(2) 1 d D U P A 3
F2_14 F 0.8405(8) 0.1176(7) 0.3585(6) 0.0601(18) Uani 0.276(2) 1 d D U P A 3
F3_14 F 0.8653(9) 0.1747(8) 0.4154(5) 0.0643(18) Uani 0.276(2) 1 d D U P A 3
C3_14 C 0.9448(9) 0.2806(7) 0.3071(6) 0.0507(12) Uani 0.276(2) 1 d D U P A 3
F4_14 F 0.8703(8) 0.3392(7) 0.3354(7) 0.0584(19) Uani 0.276(2) 1 d D U P A 3
F5_14 F 0.9921(9) 0.2374(9) 0.3528(6) 0.0574(16) Uani 0.276(2) 1 d D U P A 3
F6_14 F 0.9707(10) 0.3249(9) 0.2447(6) 0.053(2) Uani 0.276(2) 1 d D U P A 3
C4_14 C 0.8831(9) 0.2514(8) 0.2363(6) 0.0457(14) Uani 0.276(2) 1 d D U P A 3
F7_14 F 0.9520(7) 0.2451(7) 0.1841(5) 0.0461(19) Uani 0.276(2) 1 d D U P A 3
F8_14 F 0.8338(9) 0.3335(7) 0.2364(7) 0.054(2) Uani 0.276(2) 1 d D U P A 3
F9_14 F 0.8358(7) 0.2078(7) 0.2377(6) 0.0546(18) Uani 0.276(2) 1 d D U P A 3
C1_20 C 0.5853(3) 0.9459(2) 0.38724(19) 0.0324(8) Uani 1 1 d D U . C 1
H1_20 H 0.527089 0.970474 0.418629 0.039 Uiso 1 1 calc R U . C 1
C2_20 C 0.6152(3) 1.0200(3) 0.3403(2) 0.0381(9) Uani 1 1 d D U . C 1
H2A_20 H 0.671968 0.998115 0.307519 0.046 Uiso 1 1 calc R U . C 1
H2B_20 H 0.568870 1.060483 0.316598 0.046 Uiso 1 1 calc R U . C 1
C3_20 C 0.6292(4) 1.0656(3) 0.3788(2) 0.0459(11) Uani 1 1 d D U . C 1
H3A_20 H 0.652298 1.110904 0.347764 0.055 Uiso 1 1 calc R U . C 1
H3B_20 H 0.570669 1.093096 0.407664 0.055 Uiso 1 1 calc R U . C 1
C4_20 C 0.6948(3) 1.0052(3) 0.4202(2) 0.0417(10) Uani 1 1 d D U . C 1
H4A_20 H 0.755254 0.982914 0.391024 0.050 Uiso 1 1 calc R U . C 1
H4B_20 H 0.698811 1.036741 0.446290 0.050 Uiso 1 1 calc R U . C 1
C5_20 C 0.6659(3) 0.9315(3) 0.4658(2) 0.0421(10) Uani 1 1 d D U . C 1
H5A_20 H 0.608769 0.953029 0.498409 0.050 Uiso 1 1 calc R U . C 1
H5B_20 H 0.712017 0.891412 0.489721 0.050 Uiso 1 1 calc R U . C 1
C6_20 C 0.6529(3) 0.8848(3) 0.4273(2) 0.0394(9) Uani 1 1 d D U . C 1
H6A_20 H 0.711342 0.858779 0.397568 0.047 Uiso 1 1 calc R U . C 1
H6B_20 H 0.631301 0.838563 0.458115 0.047 Uiso 1 1 calc R U . C 1
C1_21 C 0.6607(3) 0.9978(3) 0.11086(18) 0.0318(8) Uani 1 1 d D U . D 1
H1_21 H 0.705965 0.959738 0.080784 0.038 Uiso 1 1 calc R U . D 1
C2_21 C 0.7121(3) 1.0344(3) 0.1281(2) 0.0446(10) Uani 1 1 d D U . D 1
H2A_21 H 0.757493 0.987486 0.150183 0.054 Uiso 1 1 calc R U . D 1
H2B_21 H 0.670016 1.071700 0.158685 0.054 Uiso 1 1 calc R U . D 1
C3_21 C 0.7590(4) 1.0857(4) 0.0660(3) 0.0567(14) Uani 1 1 d D U . D 1
H3A_21 H 0.789917 1.110865 0.078374 0.068 Uiso 1 1 calc R U . D 1
H3B_21 H 0.804996 1.046958 0.037415 0.068 Uiso 1 1 calc R U . D 1
C4_21 C 0.6928(4) 1.1562(3) 0.0284(2) 0.0544(13) Uani 1 1 d D U . D 1
H4A_21 H 0.650317 1.198246 0.055236 0.065 Uiso 1 1 calc R U . D 1
H4B_21 H 0.725760 1.185888 -0.012424 0.065 Uiso 1 1 calc R U . D 1
C5_21 C 0.6411(4) 1.1203(3) 0.0117(2) 0.0496(11) Uani 1 1 d D U . D 1
H5A_21 H 0.682907 1.083764 -0.019553 0.060 Uiso 1 1 calc R U . D 1
H5B_21 H 0.595534 1.167628 -0.010008 0.060 Uiso 1 1 calc R U . D 1
C6_21 C 0.5946(3) 1.0683(3) 0.0724(2) 0.0392(9) Uani 1 1 d D U . D 1
H6A_21 H 0.565205 1.042537 0.059005 0.047 Uiso 1 1 calc R U . D 1
H6B_21 H 0.547231 1.106404 0.101019 0.047 Uiso 1 1 calc R U . D 1
C1_22 C 0.5600(3) 0.8845(2) 0.15012(19) 0.0313(8) Uani 1 1 d D U . E 1
H1_22 H 0.520954 0.932019 0.122427 0.038 Uiso 1 1 calc R U . E 1
C2_22 C 0.6363(3) 0.8257(3) 0.1063(2) 0.0380(9) Uani 1 1 d D U . E 1
H2A_22 H 0.671127 0.858690 0.070025 0.046 Uiso 1 1 calc R U . E 1
H2B_22 H 0.677437 0.779637 0.132310 0.046 Uiso 1 1 calc R U . E 1
C3_22 C 0.5989(3) 0.7867(3) 0.0779(2) 0.0451(11) Uani 1 1 d D U . E 1
H3A_22 H 0.563219 0.832310 0.047893 0.054 Uiso 1 1 calc R U . E 1
H3B_22 H 0.649337 0.746447 0.052231 0.054 Uiso 1 1 calc R U . E 1
C4_22 C 0.5401(3) 0.7402(3) 0.1316(2) 0.0450(11) Uani 1 1 d D U . E 1
H4A_22 H 0.577459 0.690341 0.158428 0.054 Uiso 1 1 calc R U . E 1
H4B_22 H 0.513828 0.719050 0.111573 0.054 Uiso 1 1 calc R U . E 1
C5_22 C 0.4648(3) 0.7978(3) 0.1754(3) 0.0473(11) Uani 1 1 d D U . E 1
H5A_22 H 0.423739 0.844401 0.149579 0.057 Uiso 1 1 calc R U . E 1
H5B_22 H 0.429805 0.764641 0.211325 0.057 Uiso 1 1 calc R U . E 1
C6_22 C 0.5023(3) 0.8357(3) 0.2045(2) 0.0385(9) Uani 1 1 d D U . E 1
H6A_22 H 0.539091 0.789410 0.233549 0.046 Uiso 1 1 calc R U . E 1
H6B_22 H 0.451944 0.874662 0.231316 0.046 Uiso 1 1 calc R U . E 1
C1_23 C 0.5186(3) 0.8093(3) 0.41151(18) 0.0350(9) Uani 1 1 d D U . F 1
H1_23 H 0.569359 0.764205 0.430049 0.042 Uiso 1 1 calc R U . F 1
C2_23 C 0.4461(3) 0.8471(3) 0.46844(19) 0.0410(10) Uani 1 1 d D U . F 1
H2A_23 H 0.470322 0.873292 0.485912 0.049 Uiso 1 1 calc R U . F 1
H2B_23 H 0.394083 0.892189 0.452471 0.049 Uiso 1 1 calc R U . F 1
C3_23 C 0.4153(4) 0.7781(3) 0.5231(2) 0.0472(11) Uani 1 1 d D U . F 1
H3A_23 H 0.466350 0.735520 0.541439 0.057 Uiso 1 1 calc R U . F 1
H3B_23 H 0.367150 0.804125 0.558734 0.057 Uiso 1 1 calc R U . F 1
C4_23 C 0.3806(3) 0.7338(3) 0.4980(2) 0.0465(11) Uani 1 1 d D U . F 1
H4A_23 H 0.325451 0.774998 0.484227 0.056 Uiso 1 1 calc R U . F 1
H4B_23 H 0.364757 0.687320 0.533818 0.056 Uiso 1 1 calc R U . F 1
C5_23 C 0.4509(4) 0.6973(3) 0.4403(2) 0.0467(11) Uani 1 1 d D U . F 1
H5A_23 H 0.424655 0.673129 0.422810 0.056 Uiso 1 1 calc R U . F 1
H5B_23 H 0.502449 0.650426 0.455865 0.056 Uiso 1 1 calc R U . F 1
C6_23 C 0.4848(3) 0.7641(3) 0.3853(2) 0.0408(10) Uani 1 1 d D U . F 1
H6A_23 H 0.435506 0.806705 0.365119 0.049 Uiso 1 1 calc R U . F 1
H6B_23 H 0.534304 0.736351 0.351012 0.049 Uiso 1 1 calc R U . F 1
C1_24 C 0.8721(3) 0.5490(3) 0.1505(2) 0.0425(11) Uani 1 1 d D U . G 1
H1_24 H 0.852121 0.506884 0.189651 0.051 Uiso 1 1 calc R U . G 1
C2_24 C 0.9567(3) 0.4981(3) 0.1059(2) 0.0479(12) Uani 1 1 d D U . G 1
H2A_24 H 1.003958 0.463662 0.129765 0.058 Uiso 1 1 calc R U . G 1
H2B_24 H 0.979794 0.537665 0.066895 0.058 Uiso 1 1 calc R U . G 1
C3_24 C 0.9349(4) 0.4393(3) 0.0842(2) 0.0560(14) Uani 1 1 d D U . G 1
H3A_24 H 0.989206 0.409481 0.053350 0.067 Uiso 1 1 calc R U . G 1
H3B_24 H 0.918552 0.395754 0.122933 0.067 Uiso 1 1 calc R U . G 1
C4_24 C 0.8584(4) 0.4878(3) 0.0513(2) 0.0543(13) Uani 1 1 d D U . G 1
H4A_24 H 0.876963 0.527314 0.009984 0.065 Uiso 1 1 calc R U . G 1
H4B_24 H 0.844586 0.447263 0.040170 0.065 Uiso 1 1 calc R U . G 1
C5_24 C 0.7748(4) 0.5381(3) 0.0958(2) 0.0532(13) Uani 1 1 d D U . G 1
H5A_24 H 0.752884 0.498257 0.135268 0.064 Uiso 1 1 calc R U . G 1
H5B_24 H 0.726801 0.571348 0.072529 0.064 Uiso 1 1 calc R U . G 1
C6_24 C 0.7955(3) 0.5986(3) 0.1164(2) 0.0433(11) Uani 1 1 d D U . G 1
H6A_24 H 0.740941 0.629192 0.146657 0.052 Uiso 1 1 calc R U . G 1
H6B_24 H 0.812681 0.641280 0.077265 0.052 Uiso 1 1 calc R U . G 1
C1_25 C 0.9365(3) 0.6939(3) 0.1094(2) 0.0416(10) Uani 1 1 d D U . H 1
H1_25 H 0.913678 0.700852 0.072342 0.050 Uiso 1 1 calc R U . H 1
C2_25 C 1.0391(3) 0.6577(3) 0.0867(2) 0.0505(12) Uani 1 1 d D U . H 1
H2A_25 H 1.064764 0.650050 0.121949 0.061 Uiso 1 1 calc R U . H 1
H2B_25 H 1.058735 0.601254 0.077684 0.061 Uiso 1 1 calc R U . H 1
C3_25 C 1.0738(4) 0.7172(3) 0.0251(2) 0.0544(13) Uani 1 1 d D U . H 1
H3A_25 H 1.140341 0.693671 0.011888 0.065 Uiso 1 1 calc R U . H 1
H3B_25 H 1.051759 0.721513 -0.011071 0.065 Uiso 1 1 calc R U . H 1
C4_25 C 1.0421(3) 0.8056(3) 0.0372(3) 0.0539(12) Uani 1 1 d D U . H 1
H4A_25 H 1.068386 0.801943 0.070719 0.065 Uiso 1 1 calc R U . H 1
H4B_25 H 1.063068 0.844065 -0.003823 0.065 Uiso 1 1 calc R U . H 1
C5_25 C 0.9398(3) 0.8419(3) 0.0604(2) 0.0512(12) Uani 1 1 d D U . H 1
H5A_25 H 0.920957 0.897813 0.070040 0.061 Uiso 1 1 calc R U . H 1
H5B_25 H 0.913824 0.850995 0.024915 0.061 Uiso 1 1 calc R U . H 1
C6_25 C 0.9036(3) 0.7827(3) 0.1214(2) 0.0448(11) Uani 1 1 d D U . H 1
H6A_25 H 0.837039 0.806315 0.133326 0.054 Uiso 1 1 calc R U . H 1
H6B_25 H 0.923823 0.778740 0.158381 0.054 Uiso 1 1 calc R U . H 1
C1_26 C 0.7844(3) 0.5079(3) 0.4120(2) 0.0451(11) Uani 1 1 d D U . I 1
H1_26 H 0.769376 0.477347 0.390941 0.054 Uiso 1 1 calc R U . I 1
C2_26 C 0.6949(4) 0.5603(3) 0.4525(2) 0.0505(12) Uani 1 1 d D U . I 1
H2A_26 H 0.706707 0.593197 0.473038 0.061 Uiso 1 1 calc R U . I 1
H2B_26 H 0.655957 0.601246 0.423131 0.061 Uiso 1 1 calc R U . I 1
C3_26 C 0.6460(4) 0.5028(4) 0.5060(3) 0.0624(15) Uani 1 1 d D U . I 1
H3A_26 H 0.591433 0.537696 0.533436 0.075 Uiso 1 1 calc R U . I 1
H3B_26 H 0.626866 0.475799 0.485277 0.075 Uiso 1 1 calc R U . I 1
C4_26 C 0.7060(4) 0.4342(3) 0.5489(2) 0.0600(14) Uani 1 1 d D U . I 1
H4A_26 H 0.674155 0.395604 0.580689 0.072 Uiso 1 1 calc R U . I 1
H4B_26 H 0.718675 0.460942 0.573901 0.072 Uiso 1 1 calc R U . I 1
C5_26 C 0.7942(4) 0.3826(3) 0.5086(3) 0.0610(14) Uani 1 1 d D U . I 1
H5A_26 H 0.781906 0.350865 0.487300 0.073 Uiso 1 1 calc R U . I 1
H5B_26 H 0.832699 0.340684 0.537916 0.073 Uiso 1 1 calc R U . I 1
C6_26 C 0.8444(4) 0.4400(3) 0.4557(2) 0.0519(12) Uani 1 1 d D U . I 1
H6A_26 H 0.862089 0.467519 0.476899 0.062 Uiso 1 1 calc R U . I 1
H6B_26 H 0.899671 0.404973 0.428806 0.062 Uiso 1 1 calc R U . I 1
C1_27 C 0.8831(3) 0.6210(3) 0.3840(2) 0.0441(11) Uani 1 1 d D U . J 1
H1_27 H 0.843896 0.619115 0.429880 0.053 Uiso 1 1 calc R U . J 1
C2_27 C 0.9796(3) 0.5669(3) 0.3912(2) 0.0445(11) Uani 1 1 d D U . J 1
H2A_27 H 0.984797 0.506778 0.411402 0.053 Uiso 1 1 calc R U . J 1
H2B_27 H 1.022796 0.569518 0.347341 0.053 Uiso 1 1 calc R U . J 1
C3_27 C 1.0023(4) 0.6003(3) 0.4339(3) 0.0557(13) Uani 1 1 d D U . J 1
H3A_27 H 0.963481 0.591305 0.479095 0.067 Uiso 1 1 calc R U . J 1
H3B_27 H 1.065554 0.567327 0.435742 0.067 Uiso 1 1 calc R U . J 1
C4_27 C 0.9893(4) 0.6941(3) 0.4079(3) 0.0574(14) Uani 1 1 d D U . J 1
H4A_27 H 1.034182 0.702147 0.365482 0.069 Uiso 1 1 calc R U . J 1
H4B_27 H 0.999389 0.714038 0.439038 0.069 Uiso 1 1 calc R U . J 1
C5_27 C 0.8944(4) 0.7475(3) 0.3985(3) 0.0584(15) Uani 1 1 d D U . J 1
H5A_27 H 0.889456 0.807583 0.378460 0.070 Uiso 1 1 calc R U . J 1
H5B_27 H 0.849802 0.745153 0.441718 0.070 Uiso 1 1 calc R U . J 1
C6_27 C 0.8737(4) 0.7143(3) 0.3545(3) 0.0519(13) Uani 1 1 d D U . J 1
H6A_27 H 0.811740 0.748536 0.349923 0.062 Uiso 1 1 calc R U . J 1
H6B_27 H 0.915723 0.719997 0.310292 0.062 Uiso 1 1 calc R U . J 1
H7 H 0.757(3) 0.871(3) 0.257(2) 0.030(11) Uiso 1 1 d . . . . .
O1_18 O 1.101(2) -0.0130(17) 0.3203(15) 0.038(2) Uani 0.136(2) 1 d D U P A 3
C1_18 C 1.1586(12) -0.0695(11) 0.3556(8) 0.0386(15) Uani 0.136(2) 1 d D U P A 3
C2_18 C 1.2274(12) -0.0322(12) 0.3512(9) 0.0423(18) Uani 0.136(2) 1 d D U P A 3
F1_18 F 1.2909(11) -0.0364(12) 0.2947(8) 0.042(3) Uani 0.136(2) 1 d D U P A 3
F2_18 F 1.265(2) -0.075(2) 0.4015(13) 0.051(3) Uani 0.136(2) 1 d D U P A 3
F3_18 F 1.1852(17) 0.0484(11) 0.3571(13) 0.050(3) Uani 0.136(2) 1 d D U P A 3
C3_18 C 1.1140(12) -0.0942(12) 0.4302(8) 0.045(2) Uani 0.136(2) 1 d D U P A 3
F4_18 F 1.0398(13) -0.1079(17) 0.4391(12) 0.049(3) Uani 0.136(2) 1 d D U P A 3
F5_18 F 1.0936(16) -0.0330(12) 0.4594(9) 0.054(3) Uani 0.136(2) 1 d D U P A 3
F6_18 F 1.1739(17) -0.1648(16) 0.4571(15) 0.049(4) Uani 0.136(2) 1 d D U P A 3
C4_18 C 1.2106(13) -0.1571(12) 0.3359(9) 0.0415(19) Uani 0.136(2) 1 d D U P A 3
F7_18 F 1.1552(17) -0.1974(18) 0.3492(14) 0.046(3) Uani 0.136(2) 1 d D U P A 3
F8_18 F 1.2736(16) -0.2066(13) 0.3688(13) 0.043(3) Uani 0.136(2) 1 d D U P A 3
F9_18 F 1.2528(17) -0.1475(14) 0.2722(8) 0.052(3) Uani 0.136(2) 1 d D U P A 3

loop_
_atom_site_aniso_label
_atom_site_aniso_U_11
_atom_site_aniso_U_22
_atom_site_aniso_U_33
_atom_site_aniso_U_23
_atom_site_aniso_U_13
_atom_site_aniso_U_12
Ga1 0.0321(2) 0.0242(2) 0.0219(2) -0.01072(15) -0.00539(16) -0.00450(16)
Ga2 0.0480(3) 0.0238(2) 0.0217(2) -0.01032(16) -0.01067(18) -0.00372(18)
P1 0.0325(5) 0.0288(5) 0.0204(4) -0.0110(4) -0.0025(4) -0.0077(4)
P2 0.0273(5) 0.0268(5) 0.0207(4) -0.0102(4) -0.0041(4) -0.0048(4)
P3 0.0570(7) 0.0241(5) 0.0214(5) -0.0094(4) -0.0146(5) 0.0029(5)
P4 0.0551(7) 0.0261(5) 0.0206(5) -0.0118(4) -0.0119(4) 0.0043(5)
Al2 0.0227(5) 0.0191(5) 0.0245(5) -0.0047(4) -0.0029(4) -0.0065(4)
Al1 0.0603(8) 0.0386(7) 0.0239(6) -0.0075(5) -0.0094(6) -0.0266(6)
O1 0.065(2) 0.0340(15) 0.0379(16) -0.0126(13) -0.0154(15) -0.0159(15)
C1 0.095(4) 0.040(2) 0.032(2) -0.0112(18) -0.016(2) -0.029(2)
C2 0.118(5) 0.067(4) 0.042(3) -0.022(3) -0.002(3) -0.056(4)
C3 0.0288(19) 0.0322(19) 0.0277(19) -0.0153(16) -0.0007(15) -0.0055(15)
C4 0.0309(19) 0.0280(18) 0.0237(17) -0.0099(14) -0.0057(15) -0.0058(15)
C5 0.065(3) 0.027(2) 0.028(2) -0.0131(17) -0.017(2) 0.011(2)
C6 0.055(3) 0.040(2) 0.025(2) -0.0153(18) -0.0138(19) 0.010(2)
O1_1 0.035(3) 0.044(3) 0.023(2) -0.012(2) -0.001(2) -0.018(2)
C1_1 0.031(3) 0.040(3) 0.024(3) -0.007(2) -0.001(2) -0.015(2)
C2_1 0.040(3) 0.040(3) 0.035(3) -0.009(2) -0.008(3) -0.014(3)
F1_1 0.039(2) 0.044(3) 0.053(3) -0.006(2) -0.017(2) -0.011(2)
F2_1 0.074(4) 0.054(3) 0.032(2) 0.005(2) -0.013(2) -0.025(3)
F3_1 0.060(6) 0.042(4) 0.052(5) -0.011(3) -0.017(4) -0.019(4)
C3_1 0.037(3) 0.050(3) 0.035(3) -0.003(2) -0.006(2) -0.021(2)
F4_1 0.036(2) 0.058(3) 0.062(3) -0.014(2) -0.012(2) -0.010(2)
F5_1 0.050(4) 0.058(4) 0.048(3) -0.009(3) -0.015(3) -0.028(3)
F6_1 0.051(3) 0.080(4) 0.046(3) 0.000(2) 0.001(2) -0.042(3)
C4_1 0.044(3) 0.044(3) 0.025(3) -0.013(2) -0.002(2) -0.013(3)
F7_1 0.057(4) 0.041(3) 0.040(3) -0.010(2) -0.012(3) -0.015(2)
F8_1 0.055(3) 0.069(4) 0.033(3) -0.022(2) 0.010(2) -0.020(3)
F9_1 0.056(3) 0.052(3) 0.037(2) -0.019(2) -0.015(2) -0.014(2)
O1_2 0.041(5) 0.027(3) 0.039(4) -0.008(3) -0.019(4) -0.009(4)
C1_2 0.045(3) 0.026(3) 0.038(3) -0.005(2) -0.019(3) -0.016(2)
C2_2 0.071(4) 0.036(3) 0.038(3) -0.004(3) -0.020(3) -0.025(3)
F1_2 0.098(5) 0.031(2) 0.044(3) 0.005(2) -0.032(3) -0.025(3)
F2_2 0.094(5) 0.050(4) 0.044(4) -0.005(3) -0.032(4) -0.035(4)
F3_2 0.076(3) 0.077(4) 0.036(3) -0.016(3) -0.005(3) -0.040(3)
C3_2 0.059(3) 0.026(3) 0.039(3) -0.008(2) -0.020(3) -0.012(3)
F4_2 0.061(5) 0.023(3) 0.046(3) -0.001(2) -0.017(3) -0.010(3)
F5_2 0.041(3) 0.039(3) 0.050(3) -0.019(2) -0.009(2) -0.001(2)
F6_2 0.071(4) 0.048(4) 0.056(3) -0.026(3) -0.018(3) -0.014(3)
C4_2 0.048(3) 0.044(3) 0.056(3) -0.013(3) -0.016(3) -0.022(3)
F7_2 0.046(4) 0.061(5) 0.055(3) -0.017(3) -0.002(2) -0.021(4)
F8_2 0.065(4) 0.056(3) 0.074(4) -0.019(3) -0.021(4) -0.034(3)
F9_2 0.056(5) 0.053(4) 0.084(6) -0.016(4) -0.030(5) -0.012(4)
O1_3 0.040(3) 0.027(2) 0.033(3) -0.010(2) -0.004(2) -0.008(2)
C1_3 0.0499(18) 0.0303(18) 0.0397(18) -0.0154(14) -0.0063(16) -0.0041(14)
C2_3 0.063(2) 0.037(2) 0.055(2) -0.0200(16) -0.013(2) -0.0115(16)
F1_3 0.060(2) 0.039(2) 0.064(3) -0.020(2) -0.025(2) -0.0149(17)
F2_3 0.088(3) 0.042(2) 0.064(2) -0.028(2) -0.021(2) -0.011(2)
F3_3 0.060(3) 0.036(2) 0.060(2) -0.0142(18) -0.008(2) -0.010(2)
C3_3 0.0514(19) 0.044(2) 0.053(2) -0.0090(17) -0.0063(18) 0.0001(16)
F4_3 0.050(2) 0.072(3) 0.050(3) -0.007(2) -0.005(2) -0.010(2)
F5_3 0.055(3) 0.050(3) 0.0528(19) 0.0025(19) -0.0067(19) -0.004(2)
F6_3 0.064(3) 0.040(2) 0.081(3) -0.017(2) -0.018(3) 0.012(2)
C4_3 0.062(2) 0.045(2) 0.0395(19) -0.0147(17) -0.0091(17) -0.0056(18)
F7_3 0.071(3) 0.046(2) 0.038(3) -0.0003(19) -0.013(2) -0.014(2)
F8_3 0.083(3) 0.052(3) 0.049(2) -0.021(2) 0.004(2) -0.005(2)
F9_3 0.071(3) 0.070(3) 0.040(2) -0.026(2) -0.019(2) 0.000(2)
O1_4 0.034(2) 0.024(2) 0.023(3) -0.0111(18) -0.007(2) -0.0039(18)
C1_4 0.039(2) 0.0287(16) 0.029(2) -0.0069(14) -0.0112(15) -0.0049(14)
C2_4 0.045(3) 0.036(2) 0.041(2) -0.0117(18) -0.0179(19) -0.0065(18)
F1_4 0.063(3) 0.052(3) 0.046(2) -0.024(2) -0.022(2) -0.005(3)
F2_4 0.050(3) 0.048(3) 0.060(4) -0.013(3) -0.028(3) -0.005(2)
F3_4 0.053(4) 0.041(3) 0.063(3) -0.006(2) -0.023(3) -0.016(2)
C3_4 0.050(2) 0.039(2) 0.034(2) -0.0020(16) -0.0091(16) -0.0139(18)
F4_4 0.069(4) 0.044(3) 0.056(3) 0.000(2) -0.022(3) -0.025(3)
F5_4 0.055(3) 0.048(3) 0.043(3) -0.002(2) 0.001(2) -0.014(2)
F6_4 0.068(4) 0.043(3) 0.040(3) 0.005(2) -0.020(3) -0.019(3)
C4_4 0.042(2) 0.028(2) 0.032(2) -0.0062(18) -0.0150(16) -0.0043(17)
F7_4 0.051(4) 0.036(3) 0.039(4) -0.016(3) -0.015(3) -0.008(3)
F8_4 0.053(3) 0.030(2) 0.037(2) -0.003(2) -0.022(2) -0.005(2)
F9_4 0.040(2) 0.035(3) 0.038(2) -0.008(2) -0.0100(19) 0.001(2)
O1_5 0.054(2) 0.065(2) 0.0379(17) -0.0273(16) -0.0127(15) -0.0180(17)
C1_5 0.047(2) 0.057(3) 0.044(2) -0.029(2) -0.0169(19) -0.008(2)
C2_5 0.049(3) 0.054(3) 0.074(3) -0.030(2) -0.024(2) -0.008(2)
F1_5 0.064(2) 0.0561(18) 0.077(2) -0.0255(16) -0.0210(17) -0.0174(16)
F2_5 0.067(2) 0.080(2) 0.100(3) -0.027(2) -0.047(2) -0.0161(19)
F3_5 0.0464(17) 0.072(2) 0.097(3) -0.054(2) -0.0021(17) -0.0069(16)
C3_5 0.079(4) 0.075(4) 0.053(3) -0.020(3) -0.030(3) -0.024(3)
F4_5 0.089(3) 0.098(3) 0.067(2) -0.009(2) -0.021(2) -0.051(2)
F5_5 0.090(3) 0.059(2) 0.086(3) -0.0221(19) -0.047(2) -0.0095(18)
F6_5 0.128(4) 0.111(3) 0.061(2) -0.008(2) -0.051(2) -0.051(3)
C4_5 0.064(3) 0.085(4) 0.063(3) -0.051(3) -0.019(3) -0.002(3)
F7_5 0.079(3) 0.124(4) 0.063(2) -0.059(2) 0.0136(19) -0.020(2)
F8_5 0.108(3) 0.103(3) 0.090(3) -0.066(2) -0.046(2) -0.009(2)
F9_5 0.064(2) 0.066(2) 0.094(3) -0.054(2) -0.0255(19) 0.0082(17)
O1_6 0.055(3) 0.033(2) 0.026(3) -0.0075(17) -0.001(2) -0.021(2)
C1_6 0.056(3) 0.034(3) 0.029(2) -0.008(2) -0.009(2) -0.016(3)
C2_6 0.065(4) 0.034(3) 0.038(3) -0.010(2) -0.005(3) -0.013(3)
F1_6 0.051(3) 0.064(3) 0.057(3) -0.021(2) -0.006(2) -0.020(2)
F2_6 0.066(3) 0.038(2) 0.059(3) -0.0184(18) -0.001(2) -0.0045(19)
F3_6 0.071(4) 0.038(3) 0.035(3) -0.013(2) 0.002(3) -0.012(3)
C3_6 0.065(4) 0.038(3) 0.037(3) -0.011(2) -0.014(3) -0.016(3)
F4_6 0.069(3) 0.051(2) 0.053(2) -0.0133(18) -0.0159(19) -0.026(2)
F5_6 0.080(3) 0.041(2) 0.040(2) -0.0088(16) -0.024(2) -0.019(2)
F6_6 0.088(3) 0.043(2) 0.043(2) -0.0180(17) -0.017(2) -0.022(2)
C4_6 0.068(4) 0.035(3) 0.033(3) -0.006(2) -0.011(3) -0.021(3)
F7_6 0.055(3) 0.052(3) 0.039(2) -0.0095(18) -0.003(2) -0.017(2)
F8_6 0.066(3) 0.031(2) 0.054(2) -0.0066(17) -0.014(2) -0.018(2)
F9_6 0.064(3) 0.042(2) 0.041(2) 0.0011(16) -0.0183(18) -0.0143(18)
O1_7 0.067(6) 0.029(4) 0.025(3) -0.012(3) -0.005(3) -0.015(4)
C1_7 0.062(4) 0.030(3) 0.035(3) -0.005(3) -0.008(3) -0.014(3)
C2_7 0.085(4) 0.042(4) 0.045(4) 0.002(3) -0.025(3) -0.024(3)
F1_7 0.079(4) 0.056(5) 0.066(5) 0.006(4) -0.034(3) -0.012(4)
F2_7 0.117(8) 0.067(7) 0.041(3) 0.003(4) -0.030(4) -0.047(6)
F3_7 0.123(8) 0.053(5) 0.040(6) 0.005(4) -0.037(6) -0.040(5)
C3_7 0.067(4) 0.043(4) 0.045(4) -0.004(3) 0.001(3) -0.009(3)
F4_7 0.075(6) 0.087(9) 0.094(8) -0.001(6) -0.035(6) 0.001(6)
F5_7 0.088(7) 0.044(4) 0.059(6) -0.018(4) 0.011(5) -0.006(4)
F6_7 0.080(7) 0.054(5) 0.051(5) -0.007(3) 0.016(4) -0.019(4)
C4_7 0.062(4) 0.032(3) 0.044(4) -0.009(3) -0.011(3) -0.012(3)
F7_7 0.085(5) 0.056(4) 0.065(5) -0.016(3) -0.026(4) -0.026(4)
F8_7 0.100(9) 0.031(5) 0.053(5) -0.004(4) -0.018(5) -0.024(6)
F9_7 0.076(5) 0.050(9) 0.052(5) -0.021(5) -0.001(4) -0.012(5)
O1_8 0.044(2) 0.042(3) 0.032(3) -0.022(2) -0.006(2) -0.007(2)
C1_8 0.036(2) 0.039(3) 0.041(3) -0.012(2) -0.015(2) -0.009(2)
C2_8 0.045(3) 0.043(3) 0.043(3) -0.012(2) -0.008(2) -0.008(2)
F1_8 0.054(3) 0.067(3) 0.042(2) -0.014(2) -0.015(2) -0.012(2)
F2_8 0.044(2) 0.054(3) 0.054(3) -0.012(2) -0.0062(19) -0.0131(19)
F3_8 0.073(4) 0.039(2) 0.053(3) -0.005(2) 0.003(3) 0.000(2)
C3_8 0.056(3) 0.080(4) 0.052(3) -0.026(3) -0.019(3) -0.024(3)
F4_8 0.086(4) 0.118(6) 0.046(3) -0.020(3) -0.026(2) -0.041(4)
F5_8 0.087(4) 0.103(4) 0.074(4) -0.052(3) 0.000(3) -0.052(3)
F6_8 0.049(2) 0.123(5) 0.077(3) -0.029(3) -0.030(2) -0.020(3)
C4_8 0.043(3) 0.039(3) 0.055(3) -0.015(2) -0.012(2) -0.007(2)
F7_8 0.073(3) 0.043(2) 0.070(3) -0.002(2) -0.023(2) -0.004(2)
F8_8 0.043(2) 0.049(3) 0.073(3) -0.027(2) -0.0113(19) 0.0004(18)
F9_8 0.055(2) 0.051(3) 0.072(3) -0.031(2) -0.014(2) -0.015(2)
O1_11 0.033(3) 0.042(3) 0.023(3) 0.000(3) -0.005(2) -0.022(3)
C1_11 0.029(3) 0.030(3) 0.029(3) -0.005(2) -0.001(2) -0.015(2)
C2_11 0.034(4) 0.044(4) 0.043(4) -0.004(3) -0.011(3) -0.019(3)
F1_11 0.042(4) 0.054(4) 0.082(6) -0.003(4) -0.019(3) -0.028(3)
F2_11 0.054(3) 0.070(4) 0.047(3) -0.020(3) -0.014(2) -0.027(3)
F3_11 0.042(3) 0.051(3) 0.058(4) 0.005(3) -0.025(3) -0.021(2)
C3_11 0.045(3) 0.036(3) 0.035(3) -0.009(3) 0.004(3) -0.011(3)
F4_11 0.040(3) 0.057(4) 0.064(4) -0.013(3) 0.011(3) -0.011(3)
F5_11 0.054(5) 0.032(3) 0.050(4) -0.011(3) -0.008(4) -0.007(3)
F6_11 0.062(4) 0.044(3) 0.030(3) -0.014(2) 0.005(3) -0.013(3)
C4_11 0.033(4) 0.030(3) 0.036(4) -0.002(3) -0.003(2) -0.013(3)
F7_11 0.053(3) 0.034(3) 0.041(3) 0.003(2) -0.020(3) -0.014(3)
F8_11 0.041(3) 0.046(3) 0.050(3) 0.008(3) 0.004(2) -0.021(3)
F9_11 0.036(4) 0.036(4) 0.051(5) -0.015(4) -0.003(3) -0.013(3)
O1_12 0.043(4) 0.040(4) 0.048(4) -0.019(3) -0.015(4) -0.018(4)
C1_12 0.047(3) 0.034(3) 0.051(3) -0.013(2) -0.022(3) -0.017(2)
C2_12 0.067(4) 0.053(4) 0.057(3) -0.023(3) -0.019(3) -0.026(3)
F1_12 0.114(6) 0.080(4) 0.058(4) -0.014(3) -0.043(4) -0.050(4)
F2_12 0.090(5) 0.097(5) 0.095(5) -0.057(4) -0.006(4) -0.056(4)
F3_12 0.065(3) 0.050(3) 0.077(4) -0.037(3) -0.003(3) -0.022(2)
C3_12 0.048(4) 0.040(3) 0.058(3) -0.012(3) -0.013(3) -0.018(3)
F4_12 0.056(3) 0.082(4) 0.051(3) -0.023(3) 0.002(2) -0.042(3)
F5_12 0.059(4) 0.039(3) 0.064(5) -0.005(3) -0.018(4) -0.012(3)
F6_12 0.053(3) 0.067(5) 0.079(5) -0.029(4) -0.005(3) -0.031(3)
C4_12 0.054(4) 0.040(3) 0.079(4) -0.015(3) -0.035(3) -0.013(3)
F7_12 0.038(3) 0.049(3) 0.089(4) -0.023(3) -0.020(3) -0.004(2)
F8_12 0.077(6) 0.063(5) 0.126(8) -0.021(5) -0.064(6) -0.020(4)
F9_12 0.079(4) 0.047(3) 0.092(4) 0.001(3) -0.044(4) -0.021(3)
O1_13 0.031(3) 0.027(2) 0.0204(19) -0.0046(18) -0.0049(18) -0.0017(19)
C1_13 0.0392(18) 0.0261(19) 0.0251(17) -0.0037(14) -0.0111(14) -0.0065(15)
C2_13 0.044(2) 0.037(2) 0.033(2) -0.0103(17) -0.0128(17) 0.0022(16)
F1_13 0.063(3) 0.042(3) 0.050(3) -0.027(2) -0.028(3) 0.012(2)
F2_13 0.055(3) 0.038(2) 0.038(3) -0.014(2) -0.016(3) 0.009(2)
F3_13 0.040(3) 0.055(3) 0.052(3) -0.008(2) -0.003(2) 0.000(2)
C3_13 0.048(2) 0.035(2) 0.034(2) -0.0076(18) -0.0165(18) -0.0101(18)
F4_13 0.063(3) 0.035(2) 0.050(3) -0.0137(19) -0.021(3) -0.011(2)
F5_13 0.049(2) 0.047(3) 0.052(3) -0.007(3) -0.019(2) -0.018(2)
F6_13 0.073(3) 0.049(3) 0.0335(19) -0.0082(19) -0.022(2) -0.022(3)
C4_13 0.045(2) 0.036(2) 0.028(2) -0.0035(17) -0.0048(16) -0.0127(18)
F7_13 0.064(3) 0.045(2) 0.035(3) -0.012(2) 0.007(2) -0.016(2)
F8_13 0.063(3) 0.043(2) 0.033(3) 0.005(2) -0.007(2) -0.022(2)
F9_13 0.042(3) 0.058(3) 0.034(3) -0.005(2) -0.002(2) -0.023(3)
O1_15 0.067(5) 0.067(7) 0.031(5) -0.022(5) -0.015(4) -0.033(5)
C1_15 0.061(4) 0.064(4) 0.046(4) -0.011(3) -0.020(3) -0.028(4)
C2_15 0.061(5) 0.068(5) 0.055(5) -0.013(4) -0.031(4) -0.013(4)
F1_15 0.103(9) 0.069(5) 0.077(7) -0.005(5) -0.048(7) -0.017(5)
F2_15 0.076(5) 0.108(8) 0.083(7) -0.023(6) -0.045(5) -0.032(6)
F3_15 0.084(6) 0.067(5) 0.054(5) -0.016(4) -0.026(4) -0.021(5)
C3_15 0.074(5) 0.082(5) 0.069(6) 0.009(4) -0.032(4) -0.045(5)
F4_15 0.089(8) 0.127(11) 0.072(7) 0.042(7) -0.041(7) -0.076(8)
F5_15 0.167(12) 0.093(7) 0.091(7) 0.006(6) -0.029(7) -0.096(8)
F6_15 0.078(5) 0.141(10) 0.103(8) 0.010(7) -0.026(5) -0.068(6)
C4_15 0.071(5) 0.077(5) 0.060(5) -0.027(4) -0.016(4) -0.016(4)
F7_15 0.105(8) 0.116(9) 0.061(5) -0.035(5) -0.020(5) -0.044(7)
F8_15 0.075(5) 0.136(9) 0.103(8) -0.064(7) -0.023(5) -0.001(5)
F9_15 0.115(8) 0.080(6) 0.083(7) -0.042(5) -0.011(7) -0.033(6)
O1_16 0.082(7) 0.043(5) 0.045(4) 0.003(4) 0.002(5) -0.029(4)
C1_16 0.069(3) 0.027(3) 0.045(3) -0.005(3) 0.010(3) -0.014(3)
C2_16 0.079(4) 0.037(3) 0.058(4) -0.016(3) 0.010(4) -0.009(3)
F1_16 0.079(4) 0.053(5) 0.085(6) -0.013(4) -0.005(4) -0.002(3)
F2_16 0.090(7) 0.032(4) 0.077(6) -0.009(4) 0.014(5) -0.001(4)
F3_16 0.104(8) 0.035(5) 0.065(4) -0.026(4) 0.012(5) -0.010(6)
C3_16 0.073(4) 0.048(4) 0.061(4) -0.005(3) 0.005(4) -0.020(3)
F4_16 0.065(4) 0.053(4) 0.065(5) -0.003(3) 0.009(4) -0.013(3)
F5_16 0.102(6) 0.083(6) 0.092(5) -0.027(4) 0.005(5) -0.051(5)
F6_16 0.089(7) 0.069(7) 0.075(5) 0.008(5) 0.009(5) -0.039(6)
C4_16 0.093(5) 0.036(4) 0.047(4) -0.009(3) 0.004(4) -0.016(3)
F7_16 0.116(6) 0.038(3) 0.048(5) -0.015(3) 0.012(5) -0.011(4)
F8_16 0.133(10) 0.050(4) 0.053(4) 0.000(3) -0.005(5) -0.021(5)
F9_16 0.127(7) 0.070(7) 0.083(9) -0.028(6) -0.005(6) -0.046(6)
O1_17 0.061(8) 0.044(5) 0.029(6) -0.018(5) 0.024(6) -0.035(5)
C1_17 0.053(5) 0.032(5) 0.030(5) -0.011(4) -0.011(4) -0.024(4)
C2_17 0.065(6) 0.048(6) 0.050(7) -0.007(6) -0.009(6) -0.033(5)
F1_17 0.083(9) 0.042(6) 0.070(9) 0.002(6) -0.013(8) -0.032(6)
F2_17 0.077(10) 0.071(9) 0.042(6) 0.002(6) 0.001(7) -0.037(8)
F3_17 0.072(7) 0.082(8) 0.101(9) -0.027(7) -0.018(6) -0.048(6)
C3_17 0.064(6) 0.040(6) 0.041(5) -0.015(5) -0.022(5) -0.012(5)
F4_17 0.069(9) 0.047(9) 0.038(8) -0.018(7) 0.008(7) -0.006(8)
F5_17 0.065(6) 0.072(7) 0.046(6) -0.027(6) -0.025(6) 0.006(6)
F6_17 0.124(11) 0.047(6) 0.062(7) -0.033(6) -0.032(7) -0.019(6)
C4_17 0.060(6) 0.055(7) 0.050(6) -0.011(6) -0.024(5) -0.016(5)
F7_17 0.049(8) 0.097(9) 0.065(8) -0.033(7) -0.003(7) -0.034(8)
F8_17 0.063(8) 0.067(7) 0.068(8) -0.023(6) -0.020(7) 0.008(6)
F9_17 0.094(11) 0.070(9) 0.057(6) -0.018(6) -0.038(7) 0.007(7)
O1_19 0.048(3) 0.030(3) 0.036(4) -0.011(3) -0.003(3) -0.006(3)
C1_19 0.050(2) 0.032(2) 0.041(2) -0.0119(17) -0.0038(19) -0.0037(18)
C2_19 0.068(2) 0.044(2) 0.047(2) -0.019(2) -0.011(2) -0.004(2)
F1_19 0.085(4) 0.053(3) 0.044(3) -0.018(3) -0.010(3) -0.002(3)
F2_19 0.076(3) 0.045(3) 0.052(3) -0.023(2) -0.012(3) -0.002(3)
F3_19 0.072(3) 0.048(3) 0.056(4) -0.017(3) -0.022(3) -0.008(2)
C3_19 0.047(2) 0.032(2) 0.046(2) -0.0090(19) -0.011(2) -0.0079(18)
F4_19 0.055(4) 0.042(3) 0.050(3) -0.008(3) -0.019(3) -0.012(3)
F5_19 0.054(3) 0.039(3) 0.044(3) -0.008(3) -0.012(3) -0.014(2)
F6_19 0.054(3) 0.037(3) 0.056(4) -0.005(3) -0.007(3) -0.001(3)
C4_19 0.053(2) 0.047(3) 0.050(3) -0.003(2) -0.003(2) -0.013(2)
F7_19 0.052(3) 0.055(4) 0.059(3) -0.004(3) -0.008(3) -0.016(3)
F8_19 0.057(3) 0.058(3) 0.054(4) -0.004(3) 0.004(3) -0.008(3)
F9_19 0.064(4) 0.053(3) 0.053(4) 0.004(3) -0.003(3) -0.014(3)
O1_14 0.047(3) 0.034(3) 0.034(4) -0.019(3) -0.006(3) -0.008(2)
C1_14 0.048(2) 0.035(2) 0.043(2) -0.0134(18) -0.0045(17) -0.0072(17)
C2_14 0.053(2) 0.048(2) 0.045(2) -0.007(2) -0.0011(19) -0.0105(19)
F1_14 0.052(2) 0.061(3) 0.047(4) 0.002(3) 0.001(3) -0.010(3)
F2_14 0.059(4) 0.054(3) 0.050(4) -0.003(3) -0.005(3) -0.020(2)
F3_14 0.067(3) 0.054(3) 0.045(2) -0.011(3) -0.005(2) -0.007(3)
C3_14 0.058(2) 0.036(2) 0.051(2) -0.0172(18) -0.0110(19) -0.0076(18)
F4_14 0.067(3) 0.037(3) 0.056(3) -0.020(2) -0.008(3) -0.005(2)
F5_14 0.064(3) 0.049(3) 0.054(3) -0.017(2) -0.016(2) -0.010(2)
F6_14 0.061(4) 0.035(3) 0.054(3) -0.015(3) -0.007(3) -0.011(3)
C4_14 0.043(3) 0.038(3) 0.046(2) -0.009(2) -0.007(2) -0.010(2)
F7_14 0.039(3) 0.037(3) 0.043(2) -0.001(3) -0.010(2) -0.003(3)
F8_14 0.048(4) 0.035(3) 0.055(4) -0.005(3) -0.002(3) -0.007(2)
F9_14 0.048(4) 0.050(4) 0.062(4) -0.013(4) -0.013(3) -0.016(3)
C1_20 0.033(2) 0.035(2) 0.0281(19) -0.0175(16) -0.0040(15) -0.0064(16)
C2_20 0.051(3) 0.035(2) 0.034(2) -0.0153(17) -0.0103(18) -0.0156(19)
C3_20 0.060(3) 0.040(2) 0.047(3) -0.023(2) -0.018(2) -0.013(2)
C4_20 0.040(2) 0.050(2) 0.042(2) -0.028(2) -0.0085(18) -0.0103(19)
C5_20 0.043(2) 0.048(2) 0.038(2) -0.0184(19) -0.0138(19) -0.009(2)
C6_20 0.046(2) 0.038(2) 0.035(2) -0.0169(18) -0.0119(18) -0.0077(18)
C1_21 0.0323(19) 0.036(2) 0.0222(17) -0.0086(15) -0.0034(15) -0.0095(16)
C2_21 0.052(3) 0.048(3) 0.038(2) 0.0019(19) -0.018(2) -0.025(2)
C3_21 0.055(3) 0.063(3) 0.050(3) 0.010(2) -0.018(2) -0.034(3)
C4_21 0.068(3) 0.055(3) 0.036(2) 0.009(2) -0.016(2) -0.032(3)
C5_21 0.063(3) 0.050(3) 0.028(2) 0.0010(19) -0.015(2) -0.019(2)
C6_21 0.045(2) 0.040(2) 0.031(2) -0.0028(17) -0.0164(18) -0.0125(19)
C1_22 0.034(2) 0.0314(19) 0.0280(18) -0.0122(15) -0.0058(15) -0.0085(16)
C2_22 0.044(2) 0.045(2) 0.0269(19) -0.0186(17) 0.0012(17) -0.0177(19)
C3_22 0.056(3) 0.054(3) 0.033(2) -0.026(2) -0.0012(19) -0.022(2)
C4_22 0.051(3) 0.051(3) 0.045(2) -0.028(2) 0.000(2) -0.025(2)
C5_22 0.043(2) 0.059(3) 0.051(3) -0.033(2) -0.002(2) -0.019(2)
C6_22 0.038(2) 0.046(2) 0.035(2) -0.0231(19) 0.0041(17) -0.0181(19)
C1_23 0.045(2) 0.038(2) 0.0217(18) -0.0107(16) -0.0040(16) -0.0150(18)
C2_23 0.051(3) 0.051(3) 0.0243(19) -0.0170(18) 0.0012(17) -0.024(2)
C3_23 0.059(3) 0.054(3) 0.028(2) -0.0116(19) -0.0001(19) -0.026(2)
C4_23 0.056(3) 0.052(3) 0.031(2) -0.0055(19) -0.0046(19) -0.027(2)
C5_23 0.060(3) 0.050(3) 0.033(2) -0.0087(19) -0.006(2) -0.028(2)
C6_23 0.057(3) 0.043(2) 0.0265(19) -0.0116(17) -0.0029(18) -0.025(2)
C1_24 0.065(3) 0.0258(19) 0.0220(18) -0.0114(15) -0.0077(18) -0.0023(19)
C2_24 0.070(3) 0.027(2) 0.026(2) -0.0134(16) -0.011(2) 0.005(2)
C3_24 0.089(4) 0.030(2) 0.033(2) -0.0177(18) -0.013(2) -0.001(2)
C4_24 0.088(4) 0.038(2) 0.032(2) -0.0214(19) -0.010(2) -0.012(2)
C5_24 0.081(4) 0.042(3) 0.035(2) -0.019(2) -0.010(2) -0.017(2)
C6_24 0.064(3) 0.029(2) 0.029(2) -0.0131(16) -0.011(2) -0.0057(19)
C1_25 0.054(3) 0.034(2) 0.0246(19) -0.0114(16) -0.0099(18) -0.0007(19)
C2_25 0.057(3) 0.037(2) 0.038(2) -0.0142(19) -0.009(2) 0.001(2)
C3_25 0.059(3) 0.046(3) 0.042(3) -0.015(2) -0.005(2) -0.007(2)
C4_25 0.055(3) 0.048(3) 0.054(3) -0.017(2) -0.013(2) -0.010(2)
C5_25 0.059(3) 0.036(2) 0.046(3) -0.011(2) -0.010(2) -0.008(2)
C6_25 0.054(3) 0.035(2) 0.034(2) -0.0159(18) -0.0084(19) -0.0028(19)
C1_26 0.077(3) 0.027(2) 0.026(2) -0.0065(16) -0.020(2) -0.009(2)
C2_26 0.070(3) 0.038(2) 0.031(2) -0.0058(18) -0.011(2) -0.012(2)
C3_26 0.090(4) 0.050(3) 0.039(3) 0.000(2) -0.015(3) -0.028(3)
C4_26 0.103(4) 0.050(3) 0.037(3) 0.003(2) -0.028(3) -0.038(3)
C5_26 0.105(4) 0.037(3) 0.045(3) 0.004(2) -0.036(3) -0.025(3)
C6_26 0.082(4) 0.029(2) 0.037(2) -0.0025(18) -0.028(2) -0.008(2)
C1_27 0.054(3) 0.032(2) 0.038(2) -0.0152(18) -0.022(2) 0.0051(19)
C2_27 0.049(3) 0.034(2) 0.033(2) -0.0117(17) -0.0137(19) 0.0058(19)
C3_27 0.055(3) 0.051(3) 0.045(3) -0.020(2) -0.021(2) 0.008(2)
C4_27 0.066(3) 0.050(3) 0.051(3) -0.024(2) -0.027(3) 0.004(2)
C5_27 0.065(3) 0.047(3) 0.062(3) -0.032(3) -0.036(3) 0.012(2)
C6_27 0.069(3) 0.034(2) 0.048(3) -0.019(2) -0.029(2) 0.005(2)
O1_18 0.039(3) 0.032(4) 0.032(3) -0.003(3) -0.009(3) -0.008(3)
C1_18 0.041(2) 0.032(2) 0.033(2) -0.004(2) -0.011(2) -0.0064(19)
C2_18 0.044(3) 0.035(3) 0.042(3) -0.008(3) -0.014(2) -0.008(3)
F1_18 0.038(4) 0.047(6) 0.045(4) -0.013(4) -0.015(3) -0.011(4)
F2_18 0.059(6) 0.045(6) 0.048(4) -0.009(5) -0.024(4) -0.012(5)
F3_18 0.048(6) 0.035(3) 0.054(6) -0.010(4) -0.004(5) -0.012(3)
C3_18 0.050(3) 0.037(3) 0.033(2) -0.004(2) -0.008(2) -0.009(2)
F4_18 0.047(4) 0.041(5) 0.043(5) -0.006(5) -0.004(4) -0.009(4)
F5_18 0.065(6) 0.046(4) 0.040(4) -0.013(4) -0.006(5) -0.014(4)
F6_18 0.055(5) 0.042(4) 0.035(5) 0.001(4) -0.012(5) -0.011(4)
C4_18 0.044(3) 0.034(3) 0.038(3) -0.009(2) -0.011(3) -0.006(2)
F7_18 0.052(5) 0.040(5) 0.044(6) -0.012(5) -0.015(5) -0.012(4)
F8_18 0.046(4) 0.033(4) 0.042(5) -0.012(5) -0.013(4) -0.003(3)
F9_18 0.052(6) 0.054(6) 0.039(3) -0.013(3) -0.008(3) -0.009(5)

loop_
_atom_type_symbol
_atom_type_description
_atom_type_scat_dispersion_real
_atom_type_scat_dispersion_imag
_atom_type_scat_source
C C 0.0033 0.0016 'International Tables Vol C Tables 4.2.6.8 and 6.1.1.4'
O O 0.0106 0.0060 'International Tables Vol C Tables 4.2.6.8 and 6.1.1.4'
F F 0.0171 0.0103 'International Tables Vol C Tables 4.2.6.8 and 6.1.1.4'
Al Al 0.0645 0.0514 'International Tables Vol C Tables 4.2.6.8 and 6.1.1.4'
P P 0.1023 0.0942 'International Tables Vol C Tables 4.2.6.8 and 6.1.1.4'
Ga Ga 0.2307 1.6083 'International Tables Vol C Tables 4.2.6.8 and 6.1.1.4'
H H 0.0000 0.0000 'International Tables Vol C Tables 4.2.6.8 and 6.1.1.4'

loop_
_geom_angle_atom_site_label_1
_geom_angle_atom_site_label_2
_geom_angle_atom_site_label_3
_geom_angle
_geom_angle_site_symmetry_1
_geom_angle_site_symmetry_3
_geom_angle_publ_flag
P2 Ga1 P1 87.32(4) . . ?
P2 Ga1 Ga2 119.29(3) . . ?
P1 Ga1 Ga2 117.21(3) . . ?
P2 Ga1 H7 107.0(17) . . ?
P1 Ga1 H7 102.4(18) . . ?
Ga2 Ga1 H7 118.4(17) . . ?
O1 Ga2 Ga1 113.03(11) . . ?
O1 Ga2 P3 106.56(11) . . ?
Ga1 Ga2 P3 120.41(3) . . ?
O1 Ga2 P4 110.04(11) . . ?
Ga1 Ga2 P4 118.29(4) . . ?
P3 Ga2 P4 85.18(4) . . ?
C3 P1 C1_20 106.77(18) . . ?
C3 P1 C1_23 107.7(2) . . ?
C1_20 P1 C1_23 105.82(18) . . ?
C3 P1 Ga1 105.21(13) . . ?
C1_20 P1 Ga1 112.92(13) . . ?
C1_23 P1 Ga1 117.87(13) . . ?
C1_22 P2 C4 108.70(18) . . ?
C1_22 P2 C1_21 105.57(18) . . ?
C4 P2 C1_21 105.67(18) . . ?
C1_22 P2 Ga1 116.24(14) . . ?
C4 P2 Ga1 103.05(13) . . ?
C1_21 P2 Ga1 116.91(13) . . ?
C5 P3 C1_26 105.5(2) . . ?
C5 P3 C1_27 109.1(2) . . ?
C1_26 P3 C1_27 106.3(2) . . ?
C5 P3 Ga2 102.53(14) . . ?
C1_26 P3 Ga2 115.36(16) . . ?
C1_27 P3 Ga2 117.35(14) . . ?
C6 P4 C1_24 107.6(2) . . ?
C6 P4 C1_25 106.5(2) . . ?
C1_24 P4 C1_25 108.0(2) . . ?
C6 P4 Ga2 102.72(14) . . ?
C1_24 P4 Ga2 110.49(16) . . ?
C1_25 P4 Ga2 120.72(13) . . ?
O1_13 Al2 O1_19 108.7(9) . . ?
O1_12 Al2 O1_1 109.5(4) . . ?
O1_12 Al2 O1_3 111.3(4) . . ?
O1_1 Al2 O1_3 110.0(4) . . ?
O1_13 Al2 O1_11 108.6(3) . . ?
O1_19 Al2 O1_11 118.4(10) . . ?
O1_14 Al2 O1_18 98.1(13) . . ?
O1_12 Al2 O1_4 117.2(5) . . ?
O1_1 Al2 O1_4 105.8(4) . . ?
O1_3 Al2 O1_4 102.6(3) . . ?
O1_13 Al2 O1_2 111.8(4) . . ?
O1_19 Al2 O1_2 108.6(11) . . ?
O1_11 Al2 O1_2 100.5(4) . . ?
O1_6 Al1 O1_5 106.2(2) . . ?
O1_6 Al1 O1_7 111.9(6) . . ?
O1_5 Al1 O1_7 114.4(6) . . ?
O1_15 Al1 O1_16 103.8(9) . . ?
O1_6 Al1 O1_8 113.8(3) . . ?
O1_5 Al1 O1_8 104.1(2) . . ?
O1_7 Al1 O1_8 106.2(7) . . ?
O1_15 Al1 O1_17 116.1(9) . . ?
O1_16 Al1 O1_17 98.2(8) . . ?
C1 O1 Ga2 129.6(4) . . ?
O1 C1 C2 110.1(4) . . ?
O1 C1 H1A 109.6 . . ?
C2 C1 H1A 109.6 . . ?
O1 C1 H1B 109.6 . . ?
C2 C1 H1B 109.6 . . ?
H1A C1 H1B 108.1 . . ?
C1 C2 H2A 109.5 . . ?
C1 C2 H2B 109.5 . . ?
H2A C2 H2B 109.5 . . ?
C1 C2 H2C 109.5 . . ?
H2A C2 H2C 109.5 . . ?
H2B C2 H2C 109.5 . . ?
C4 C3 P1 114.5(3) . . ?
C4 C3 H3A 108.6 . . ?
P1 C3 H3A 108.6 . . ?
C4 C3 H3B 108.6 . . ?
P1 C3 H3B 108.6 . . ?
H3A C3 H3B 107.6 . . ?
C3 C4 P2 115.1(3) . . ?
C3 C4 H4A 108.5 . . ?
P2 C4 H4A 108.5 . . ?
C3 C4 H4B 108.5 . . ?
P2 C4 H4B 108.5 . . ?
H4A C4 H4B 107.5 . . ?
C6 C5 P3 111.8(3) . . ?
C6 C5 H5A 109.3 . . ?
P3 C5 H5A 109.3 . . ?
C6 C5 H5B 109.3 . . ?
P3 C5 H5B 109.3 . . ?
H5A C5 H5B 107.9 . . ?
C5 C6 P4 111.9(4) . . ?
C5 C6 H6A 109.2 . . ?
P4 C6 H6A 109.2 . . ?
C5 C6 H6B 109.2 . . ?
P4 C6 H6B 109.2 . . ?
H6A C6 H6B 107.9 . . ?
C1_1 O1_1 Al2 145.8(6) . . ?
O1_1 C1_1 C2_1 112.2(6) . . ?
O1_1 C1_1 C3_1 107.7(6) . . ?
C2_1 C1_1 C3_1 110.3(6) . . ?
O1_1 C1_1 C4_1 110.8(6) . . ?
C2_1 C1_1 C4_1 108.6(6) . . ?
C3_1 C1_1 C4_1 107.2(6) . . ?
F1_1 C2_1 F3_1 107.2(8) . . ?
F1_1 C2_1 F2_1 108.9(7) . . ?
F3_1 C2_1 F2_1 106.8(8) . . ?
F1_1 C2_1 C1_1 109.5(6) . . ?
F3_1 C2_1 C1_1 110.7(8) . . ?
F2_1 C2_1 C1_1 113.5(7) . . ?
F5_1 C3_1 F6_1 107.9(7) . . ?
F5_1 C3_1 F4_1 106.8(6) . . ?
F6_1 C3_1 F4_1 107.3(6) . . ?
F5_1 C3_1 C1_1 111.1(6) . . ?
F6_1 C3_1 C1_1 112.5(6) . . ?
F4_1 C3_1 C1_1 111.0(6) . . ?
F7_1 C4_1 F9_1 106.8(7) . . ?
F7_1 C4_1 F8_1 108.2(7) . . ?
F9_1 C4_1 F8_1 106.6(6) . . ?
F7_1 C4_1 C1_1 111.9(6) . . ?
F9_1 C4_1 C1_1 111.0(6) . . ?
F8_1 C4_1 C1_1 112.1(6) . . ?
C1_2 O1_2 Al2 149.6(7) . . ?
O1_2 C1_2 C4_2 109.9(7) . . ?
O1_2 C1_2 C3_2 109.9(7) . . ?
C4_2 C1_2 C3_2 108.9(6) . . ?
O1_2 C1_2 C2_2 110.4(7) . . ?
C4_2 C1_2 C2_2 108.5(7) . . ?
C3_2 C1_2 C2_2 109.2(7) . . ?
F2_2 C2_2 F1_2 107.5(8) . . ?
F2_2 C2_2 F3_2 107.4(8) . . ?
F1_2 C2_2 F3_2 108.6(8) . . ?
F2_2 C2_2 C1_2 112.5(7) . . ?
F1_2 C2_2 C1_2 109.3(7) . . ?
F3_2 C2_2 C1_2 111.4(7) . . ?
F4_2 C3_2 F5_2 108.1(8) . . ?
F4_2 C3_2 F6_2 110.1(7) . . ?
F5_2 C3_2 F6_2 105.1(7) . . ?
F4_2 C3_2 C1_2 111.2(7) . . ?
F5_2 C3_2 C1_2 109.9(6) . . ?
F6_2 C3_2 C1_2 112.2(7) . . ?
F7_2 C4_2 F9_2 105.1(10) . . ?
F7_2 C4_2 F8_2 107.0(8) . . ?
F9_2 C4_2 F8_2 109.9(9) . . ?
F7_2 C4_2 C1_2 111.0(7) . . ?
F9_2 C4_2 C1_2 111.7(9) . . ?
F8_2 C4_2 C1_2 111.9(7) . . ?
C1_3 O1_3 Al2 149.7(7) . . ?
O1_3 C1_3 C3_3 111.2(7) . . ?
O1_3 C1_3 C4_3 112.7(7) . . ?
C3_3 C1_3 C4_3 109.7(6) . . ?
O1_3 C1_3 C2_3 108.9(7) . . ?
C3_3 C1_3 C2_3 107.1(6) . . ?
C4_3 C1_3 C2_3 107.0(7) . . ?
F1_3 C2_3 F3_3 110.3(8) . . ?
F1_3 C2_3 F2_3 110.0(8) . . ?
F3_3 C2_3 F2_3 108.8(7) . . ?
F1_3 C2_3 C1_3 110.2(6) . . ?
F3_3 C2_3 C1_3 108.0(7) . . ?
F2_3 C2_3 C1_3 109.5(7) . . ?
F5_3 C3_3 F6_3 106.4(8) . . ?
F5_3 C3_3 F4_3 107.7(8) . . ?
F6_3 C3_3 F4_3 109.8(8) . . ?
F5_3 C3_3 C1_3 110.7(7) . . ?
F6_3 C3_3 C1_3 114.6(8) . . ?
F4_3 C3_3 C1_3 107.4(7) . . ?
F7_3 C4_3 F9_3 112.7(8) . . ?
F7_3 C4_3 F8_3 104.5(8) . . ?
F9_3 C4_3 F8_3 108.1(8) . . ?
F7_3 C4_3 C1_3 110.4(7) . . ?
F9_3 C4_3 C1_3 109.0(7) . . ?
F8_3 C4_3 C1_3 112.1(7) . . ?
C1_4 O1_4 Al2 147.3(7) . . ?
O1_4 C1_4 C2_4 108.2(7) . . ?
O1_4 C1_4 C3_4 108.8(8) . . ?
C2_4 C1_4 C3_4 109.2(8) . . ?
O1_4 C1_4 C4_4 131.4(8) . . ?
C2_4 C1_4 C4_4 113.8(7) . . ?
C3_4 C1_4 C4_4 79.5(6) . . ?
F1_4 C2_4 F3_4 106.8(8) . . ?
F1_4 C2_4 F2_4 107.9(9) . . ?
F3_4 C2_4 F2_4 104.8(9) . . ?
F1_4 C2_4 C1_4 111.1(8) . . ?
F3_4 C2_4 C1_4 111.8(8) . . ?
F2_4 C2_4 C1_4 113.9(9) . . ?
F5_4 C3_4 F4_4 110.7(9) . . ?
F5_4 C3_4 F6_4 109.1(9) . . ?
F4_4 C3_4 F6_4 105.3(8) . . ?
F5_4 C3_4 C1_4 112.0(8) . . ?
F4_4 C3_4 C1_4 107.7(7) . . ?
F6_4 C3_4 C1_4 111.8(8) . . ?
F9_4 C4_4 F8_4 108.0(8) . . ?
F9_4 C4_4 F7_4 108.1(7) . . ?
F8_4 C4_4 F7_4 105.5(8) . . ?
F9_4 C4_4 C1_4 107.8(7) . . ?
F8_4 C4_4 C1_4 107.6(7) . . ?
F7_4 C4_4 C1_4 119.4(8) . . ?
C1_5 O1_5 Al1 147.6(3) . . ?
O1_5 C1_5 C3_5 112.1(4) . . ?
O1_5 C1_5 C4_5 107.6(4) . . ?
C3_5 C1_5 C4_5 109.7(4) . . ?
O1_5 C1_5 C2_5 109.0(4) . . ?
C3_5 C1_5 C2_5 108.9(4) . . ?
C4_5 C1_5 C2_5 109.4(4) . . ?
F2_5 C2_5 F1_5 108.3(4) . . ?
F2_5 C2_5 F3_5 106.4(4) . . ?
F1_5 C2_5 F3_5 106.1(5) . . ?
F2_5 C2_5 C1_5 114.1(5) . . ?
F1_5 C2_5 C1_5 111.2(4) . . ?
F3_5 C2_5 C1_5 110.3(4) . . ?
F4_5 C3_5 F6_5 108.3(5) . . ?
F4_5 C3_5 F5_5 108.0(5) . . ?
F6_5 C3_5 F5_5 107.0(5) . . ?
F4_5 C3_5 C1_5 110.7(5) . . ?
F6_5 C3_5 C1_5 110.8(5) . . ?
F5_5 C3_5 C1_5 111.9(5) . . ?
F7_5 C4_5 F9_5 107.8(5) . . ?
F7_5 C4_5 F8_5 109.2(5) . . ?
F9_5 C4_5 F8_5 106.0(5) . . ?
F7_5 C4_5 C1_5 110.7(5) . . ?
F9_5 C4_5 C1_5 111.0(4) . . ?
F8_5 C4_5 C1_5 112.0(4) . . ?
C1_6 O1_6 Al1 146.6(5) . . ?
O1_6 C1_6 C2_6 110.4(5) . . ?
O1_6 C1_6 C3_6 110.5(5) . . ?
C2_6 C1_6 C3_6 109.3(5) . . ?
O1_6 C1_6 C4_6 106.8(5) . . ?
C2_6 C1_6 C4_6 110.0(5) . . ?
C3_6 C1_6 C4_6 109.7(5) . . ?
F3_6 C2_6 F1_6 106.6(6) . . ?
F3_6 C2_6 F2_6 108.1(5) . . ?
F1_6 C2_6 F2_6 107.9(6) . . ?
F3_6 C2_6 C1_6 111.1(5) . . ?
F1_6 C2_6 C1_6 110.8(5) . . ?
F2_6 C2_6 C1_6 112.2(5) . . ?
F4_6 C3_6 F6_6 108.0(5) . . ?
F4_6 C3_6 F5_6 107.5(5) . . ?
F6_6 C3_6 F5_6 107.2(5) . . ?
F4_6 C3_6 C1_6 110.9(5) . . ?
F6_6 C3_6 C1_6 112.5(5) . . ?
F5_6 C3_6 C1_6 110.6(5) . . ?
F7_6 C4_6 F9_6 109.3(6) . . ?
F7_6 C4_6 F8_6 107.6(6) . . ?
F9_6 C4_6 F8_6 107.8(5) . . ?
F7_6 C4_6 C1_6 110.8(5) . . ?
F9_6 C4_6 C1_6 110.6(5) . . ?
F8_6 C4_6 C1_6 110.6(5) . . ?
C1_7 O1_7 Al1 147.9(15) . . ?
O1_7 C1_7 C3_7 107.8(11) . . ?
O1_7 C1_7 C4_7 114.1(10) . . ?
C3_7 C1_7 C4_7 108.7(8) . . ?
O1_7 C1_7 C2_7 109.0(11) . . ?
C3_7 C1_7 C2_7 107.9(8) . . ?
C4_7 C1_7 C2_7 109.2(8) . . ?
F3_7 C2_7 F2_7 106.3(10) . . ?
F3_7 C2_7 F1_7 105.8(11) . . ?
F2_7 C2_7 F1_7 108.3(10) . . ?
F3_7 C2_7 C1_7 112.7(9) . . ?
F2_7 C2_7 C1_7 113.4(10) . . ?
F1_7 C2_7 C1_7 109.9(8) . . ?
F5_7 C3_7 F4_7 110.4(12) . . ?
F5_7 C3_7 F6_7 109.0(12) . . ?
F4_7 C3_7 F6_7 105.2(13) . . ?
F5_7 C3_7 C1_7 110.4(10) . . ?
F4_7 C3_7 C1_7 109.4(11) . . ?
F6_7 C3_7 C1_7 112.4(11) . . ?
F8_7 C4_7 F7_7 106.3(10) . . ?
F8_7 C4_7 F9_7 107.0(13) . . ?
F7_7 C4_7 F9_7 107.1(11) . . ?
F8_7 C4_7 C1_7 111.2(10) . . ?
F7_7 C4_7 C1_7 112.5(8) . . ?
F9_7 C4_7 C1_7 112.3(12) . . ?
C1_8 O1_8 Al1 150.9(6) . . ?
O1_8 C1_8 C3_8 111.3(6) . . ?
O1_8 C1_8 C2_8 111.2(5) . . ?
C3_8 C1_8 C2_8 109.0(5) . . ?
O1_8 C1_8 C4_8 109.3(5) . . ?
C3_8 C1_8 C4_8 108.7(5) . . ?
C2_8 C1_8 C4_8 107.3(5) . . ?
F3_8 C2_8 F1_8 108.9(6) . . ?
F3_8 C2_8 F2_8 105.8(6) . . ?
F1_8 C2_8 F2_8 107.7(5) . . ?
F3_8 C2_8 C1_8 111.3(6) . . ?
F1_8 C2_8 C1_8 110.3(6) . . ?
F2_8 C2_8 C1_8 112.7(5) . . ?
F4_8 C3_8 F5_8 106.9(7) . . ?
F4_8 C3_8 F6_8 106.6(7) . . ?
F5_8 C3_8 F6_8 107.0(7) . . ?
F4_8 C3_8 C1_8 112.9(6) . . ?
F5_8 C3_8 C1_8 110.7(6) . . ?
F6_8 C3_8 C1_8 112.4(6) . . ?
F7_8 C4_8 F8_8 107.4(6) . . ?
F7_8 C4_8 F9_8 105.8(6) . . ?
F8_8 C4_8 F9_8 108.9(6) . . ?
F7_8 C4_8 C1_8 110.7(6) . . ?
F8_8 C4_8 C1_8 113.7(6) . . ?
F9_8 C4_8 C1_8 110.0(5) . . ?
C1_11 O1_11 Al2 146.7(7) . . ?
O1_11 C1_11 C2_11 110.9(8) . . ?
O1_11 C1_11 C4_11 108.7(7) . . ?
C2_11 C1_11 C4_11 110.0(7) . . ?
O1_11 C1_11 C3_11 110.0(7) . . ?
C2_11 C1_11 C3_11 108.1(7) . . ?
C4_11 C1_11 C3_11 109.2(7) . . ?
F1_11 C2_11 F2_11 107.7(8) . . ?
F1_11 C2_11 F3_11 107.0(8) . . ?
F2_11 C2_11 F3_11 107.4(7) . . ?
F1_11 C2_11 C1_11 113.2(8) . . ?
F2_11 C2_11 C1_11 110.9(7) . . ?
F3_11 C2_11 C1_11 110.3(8) . . ?
F4_11 C3_11 F5_11 108.2(8) . . ?
F4_11 C3_11 F6_11 107.1(8) . . ?
F5_11 C3_11 F6_11 106.5(8) . . ?
F4_11 C3_11 C1_11 112.6(8) . . ?
F5_11 C3_11 C1_11 110.7(7) . . ?
F6_11 C3_11 C1_11 111.4(7) . . ?
F7_11 C4_11 F9_11 107.0(10) . . ?
F7_11 C4_11 F8_11 107.9(8) . . ?
F9_11 C4_11 F8_11 109.3(9) . . ?
F7_11 C4_11 C1_11 110.5(7) . . ?
F9_11 C4_11 C1_11 109.6(9) . . ?
F8_11 C4_11 C1_11 112.4(7) . . ?
C1_12 O1_12 Al2 148.4(7) . . ?
O1_12 C1_12 C2_12 108.5(7) . . ?
O1_12 C1_12 C4_12 109.7(7) . . ?
C2_12 C1_12 C4_12 110.7(6) . . ?
O1_12 C1_12 C3_12 110.6(7) . . ?
C2_12 C1_12 C3_12 109.7(6) . . ?
C4_12 C1_12 C3_12 107.7(6) . . ?
F1_12 C2_12 F3_12 106.1(8) . . ?
F1_12 C2_12 F2_12 110.1(8) . . ?
F3_12 C2_12 F2_12 106.3(7) . . ?
F1_12 C2_12 C1_12 112.8(7) . . ?
F3_12 C2_12 C1_12 109.8(7) . . ?
F2_12 C2_12 C1_12 111.4(7) . . ?
F4_12 C3_12 F6_12 107.4(7) . . ?
F4_12 C3_12 F5_12 108.7(8) . . ?
F6_12 C3_12 F5_12 109.8(8) . . ?
F4_12 C3_12 C1_12 110.3(6) . . ?
F6_12 C3_12 C1_12 110.6(7) . . ?
F5_12 C3_12 C1_12 110.0(7) . . ?
F7_12 C4_12 F8_12 107.3(11) . . ?
F7_12 C4_12 F9_12 110.1(7) . . ?
F8_12 C4_12 F9_12 106.8(10) . . ?
F7_12 C4_12 C1_12 113.0(7) . . ?
F8_12 C4_12 C1_12 110.2(8) . . ?
F9_12 C4_12 C1_12 109.2(7) . . ?
C1_13 O1_13 Al2 148.6(6) . . ?
O1_13 C1_13 C3_13 112.1(7) . . ?
O1_13 C1_13 C4_13 110.0(7) . . ?
C3_13 C1_13 C4_13 107.9(7) . . ?
O1_13 C1_13 C2_13 82.2(6) . . ?
C3_13 C1_13 C2_13 108.0(7) . . ?
C4_13 C1_13 C2_13 133.5(8) . . ?
F2_13 C2_13 F3_13 105.0(8) . . ?
F2_13 C2_13 F1_13 112.0(8) . . ?
F3_13 C2_13 F1_13 101.8(8) . . ?
F2_13 C2_13 C1_13 119.5(8) . . ?
F3_13 C2_13 C1_13 114.3(7) . . ?
F1_13 C2_13 C1_13 102.9(7) . . ?
F6_13 C3_13 F4_13 108.6(7) . . ?
F6_13 C3_13 F5_13 106.4(7) . . ?
F4_13 C3_13 F5_13 105.4(8) . . ?
F6_13 C3_13 C1_13 114.5(7) . . ?
F4_13 C3_13 C1_13 112.0(7) . . ?
F5_13 C3_13 C1_13 109.4(7) . . ?
F9_13 C4_13 F8_13 108.4(7) . . ?
F9_13 C4_13 F7_13 105.9(7) . . ?
F8_13 C4_13 F7_13 106.4(7) . . ?
F9_13 C4_13 C1_13 112.5(7) . . ?
F8_13 C4_13 C1_13 113.5(7) . . ?
F7_13 C4_13 C1_13 109.7(7) . . ?
C1_15 O1_15 Al1 143.6(11) . . ?
O1_15 C1_15 C4_15 109.4(10) . . ?
O1_15 C1_15 C3_15 110.9(11) . . ?
C4_15 C1_15 C3_15 113.4(10) . . ?
O1_15 C1_15 C2_15 102.4(9) . . ?
C4_15 C1_15 C2_15 112.2(9) . . ?
C3_15 C1_15 C2_15 107.9(9) . . ?
F2_15 C2_15 F3_15 111.9(11) . . ?
F2_15 C2_15 F1_15 109.2(12) . . ?
F3_15 C2_15 F1_15 105.9(12) . . ?
F2_15 C2_15 C1_15 110.5(10) . . ?
F3_15 C2_15 C1_15 110.9(10) . . ?
F1_15 C2_15 C1_15 108.3(10) . . ?
F6_15 C3_15 F5_15 107.5(13) . . ?
F6_15 C3_15 F4_15 105.9(12) . . ?
F5_15 C3_15 F4_15 112.1(14) . . ?
F6_15 C3_15 C1_15 111.2(11) . . ?
F5_15 C3_15 C1_15 110.1(10) . . ?
F4_15 C3_15 C1_15 109.9(11) . . ?
F7_15 C4_15 F9_15 107.4(12) . . ?
F7_15 C4_15 F8_15 107.3(12) . . ?
F9_15 C4_15 F8_15 106.6(13) . . ?
F7_15 C4_15 C1_15 110.3(11) . . ?
F9_15 C4_15 C1_15 113.1(11) . . ?
F8_15 C4_15 C1_15 111.9(11) . . ?
C1_16 O1_16 Al1 149.9(17) . . ?
O1_16 C1_16 C3_16 108.7(12) . . ?
O1_16 C1_16 C4_16 111.6(11) . . ?
C3_16 C1_16 C4_16 107.8(8) . . ?
O1_16 C1_16 C2_16 109.9(11) . . ?
C3_16 C1_16 C2_16 110.4(8) . . ?
C4_16 C1_16 C2_16 108.4(8) . . ?
F2_16 C2_16 F1_16 105.3(12) . . ?
F2_16 C2_16 F3_16 108.1(13) . . ?
F1_16 C2_16 F3_16 108.9(11) . . ?
F2_16 C2_16 C1_16 115.4(11) . . ?
F1_16 C2_16 C1_16 111.2(9) . . ?
F3_16 C2_16 C1_16 107.8(11) . . ?
F4_16 C3_16 F5_16 109.5(11) . . ?
F4_16 C3_16 F6_16 108.9(11) . . ?
F5_16 C3_16 F6_16 107.5(10) . . ?
F4_16 C3_16 C1_16 109.4(9) . . ?
F5_16 C3_16 C1_16 109.4(8) . . ?
F6_16 C3_16 C1_16 112.2(11) . . ?
F8_16 C4_16 F9_16 112.5(13) . . ?
F8_16 C4_16 F7_16 106.7(10) . . ?
F9_16 C4_16 F7_16 104.2(11) . . ?
F8_16 C4_16 C1_16 112.2(10) . . ?
F9_16 C4_16 C1_16 109.8(10) . . ?
F7_16 C4_16 C1_16 111.2(9) . . ?
C1_17 O1_17 Al1 161.0(16) . . ?
O1_17 C1_17 C3_17 108.6(11) . . ?
O1_17 C1_17 C2_17 112.5(11) . . ?
C3_17 C1_17 C2_17 109.8(10) . . ?
O1_17 C1_17 C4_17 113.5(11) . . ?
C3_17 C1_17 C4_17 107.1(9) . . ?
C2_17 C1_17 C4_17 105.0(9) . . ?
F3_17 C2_17 F2_17 106.2(14) . . ?
F3_17 C2_17 F1_17 108.2(13) . . ?
F2_17 C2_17 F1_17 108.2(14) . . ?
F3_17 C2_17 C1_17 109.5(11) . . ?
F2_17 C2_17 C1_17 112.2(12) . . ?
F1_17 C2_17 C1_17 112.2(11) . . ?
F4_17 C3_17 F6_17 108.6(14) . . ?
F4_17 C3_17 F5_17 109.3(14) . . ?
F6_17 C3_17 F5_17 108.4(12) . . ?
F4_17 C3_17 C1_17 108.5(13) . . ?
F6_17 C3_17 C1_17 113.3(11) . . ?
F5_17 C3_17 C1_17 108.6(10) . . ?
F8_17 C4_17 F9_17 108.4(12) . . ?
F8_17 C4_17 F7_17 105.3(13) . . ?
F9_17 C4_17 F7_17 108.1(13) . . ?
F8_17 C4_17 C1_17 113.5(11) . . ?
F9_17 C4_17 C1_17 110.6(11) . . ?
F7_17 C4_17 C1_17 110.6(12) . . ?
C1_19 O1_19 Al2 153.7(19) . . ?
O1_19 C1_19 C3_19 113.2(14) . . ?
O1_19 C1_19 C2_19 110.4(13) . . ?
C3_19 C1_19 C2_19 106.7(10) . . ?
O1_19 C1_19 C4_19 107.8(15) . . ?
C3_19 C1_19 C4_19 108.3(10) . . ?
C2_19 C1_19 C4_19 110.4(10) . . ?
F1_19 C2_19 F2_19 109.2(13) . . ?
F1_19 C2_19 F3_19 104.0(13) . . ?
F2_19 C2_19 F3_19 111.8(14) . . ?
F1_19 C2_19 C1_19 112.9(12) . . ?
F2_19 C2_19 C1_19 111.0(12) . . ?
F3_19 C2_19 C1_19 107.8(12) . . ?
F5_19 C3_19 F6_19 107.3(13) . . ?
F5_19 C3_19 F4_19 106.1(13) . . ?
F6_19 C3_19 F4_19 107.8(13) . . ?
F5_19 C3_19 C1_19 116.0(12) . . ?
F6_19 C3_19 C1_19 112.4(11) . . ?
F4_19 C3_19 C1_19 106.9(11) . . ?
F8_19 C4_19 F7_19 112.6(15) . . ?
F8_19 C4_19 F9_19 107.3(14) . . ?
F7_19 C4_19 F9_19 108.4(14) . . ?
F8_19 C4_19 C1_19 112.0(14) . . ?
F7_19 C4_19 C1_19 110.9(11) . . ?
F9_19 C4_19 C1_19 105.3(12) . . ?
C1_14 O1_14 Al2 150.5(15) . . ?
O1_14 C1_14 C2_14 108.5(13) . . ?
O1_14 C1_14 C3_14 109.3(13) . . ?
C2_14 C1_14 C3_14 110.0(9) . . ?
O1_14 C1_14 C4_14 113.1(12) . . ?
C2_14 C1_14 C4_14 109.5(9) . . ?
C3_14 C1_14 C4_14 106.4(9) . . ?
F3_14 C2_14 F1_14 115.1(12) . . ?
F3_14 C2_14 F2_14 107.7(12) . . ?
F1_14 C2_14 F2_14 101.6(12) . . ?
F3_14 C2_14 C1_14 112.7(11) . . ?
F1_14 C2_14 C1_14 110.4(11) . . ?
F2_14 C2_14 C1_14 108.6(10) . . ?
F5_14 C3_14 F4_14 104.8(11) . . ?
F5_14 C3_14 F6_14 128.8(13) . . ?
F4_14 C3_14 F6_14 103.8(11) . . ?
F5_14 C3_14 C1_14 103.2(10) . . ?
F4_14 C3_14 C1_14 111.0(11) . . ?
F6_14 C3_14 C1_14 105.0(10) . . ?
F7_14 C4_14 F9_14 108.8(11) . . ?
F7_14 C4_14 F8_14 110.0(11) . . ?
F9_14 C4_14 F8_14 112.9(11) . . ?
F7_14 C4_14 C1_14 108.2(10) . . ?
F9_14 C4_14 C1_14 109.6(10) . . ?
F8_14 C4_14 C1_14 107.1(10) . . ?
C6_20 C1_20 C2_20 111.0(4) . . ?
C6_20 C1_20 P1 109.8(3) . . ?
C2_20 C1_20 P1 113.3(3) . . ?
C6_20 C1_20 H1_20 107.5 . . ?
C2_20 C1_20 H1_20 107.5 . . ?
P1 C1_20 H1_20 107.5 . . ?
C3_20 C2_20 C1_20 109.8(4) . . ?
C3_20 C2_20 H2A_20 109.7 . . ?
C1_20 C2_20 H2A_20 109.7 . . ?
C3_20 C2_20 H2B_20 109.7 . . ?
C1_20 C2_20 H2B_20 109.7 . . ?
H2A_20 C2_20 H2B_20 108.2 . . ?
C4_20 C3_20 C2_20 112.2(4) . . ?
C4_20 C3_20 H3A_20 109.2 . . ?
C2_20 C3_20 H3A_20 109.2 . . ?
C4_20 C3_20 H3B_20 109.2 . . ?
C2_20 C3_20 H3B_20 109.2 . . ?
H3A_20 C3_20 H3B_20 107.9 . . ?
C5_20 C4_20 C3_20 111.6(4) . . ?
C5_20 C4_20 H4A_20 109.3 . . ?
C3_20 C4_20 H4A_20 109.3 . . ?
C5_20 C4_20 H4B_20 109.3 . . ?
C3_20 C4_20 H4B_20 109.3 . . ?
H4A_20 C4_20 H4B_20 108.0 . . ?
C4_20 C5_20 C6_20 110.6(4) . . ?
C4_20 C5_20 H5A_20 109.5 . . ?
C6_20 C5_20 H5A_20 109.5 . . ?
C4_20 C5_20 H5B_20 109.5 . . ?
C6_20 C5_20 H5B_20 109.5 . . ?
H5A_20 C5_20 H5B_20 108.1 . . ?
C1_20 C6_20 C5_20 110.9(3) . . ?
C1_20 C6_20 H6A_20 109.5 . . ?
C5_20 C6_20 H6A_20 109.5 . . ?
C1_20 C6_20 H6B_20 109.5 . . ?
C5_20 C6_20 H6B_20 109.5 . . ?
H6A_20 C6_20 H6B_20 108.1 . . ?
C2_21 C1_21 C6_21 110.8(4) . . ?
C2_21 C1_21 P2 112.9(3) . . ?
C6_21 C1_21 P2 112.7(3) . . ?
C2_21 C1_21 H1_21 106.7 . . ?
C6_21 C1_21 H1_21 106.7 . . ?
P2 C1_21 H1_21 106.7 . . ?
C1_21 C2_21 C3_21 110.4(4) . . ?
C1_21 C2_21 H2A_21 109.6 . . ?
C3_21 C2_21 H2A_21 109.6 . . ?
C1_21 C2_21 H2B_21 109.6 . . ?
C3_21 C2_21 H2B_21 109.6 . . ?
H2A_21 C2_21 H2B_21 108.1 . . ?
C4_21 C3_21 C2_21 111.8(4) . . ?
C4_21 C3_21 H3A_21 109.3 . . ?
C2_21 C3_21 H3A_21 109.3 . . ?
C4_21 C3_21 H3B_21 109.3 . . ?
C2_21 C3_21 H3B_21 109.3 . . ?
H3A_21 C3_21 H3B_21 107.9 . . ?
C5_21 C4_21 C3_21 110.6(4) . . ?
C5_21 C4_21 H4A_21 109.5 . . ?
C3_21 C4_21 H4A_21 109.5 . . ?
C5_21 C4_21 H4B_21 109.5 . . ?
C3_21 C4_21 H4B_21 109.5 . . ?
H4A_21 C4_21 H4B_21 108.1 . . ?
C4_21 C5_21 C6_21 111.8(4) . . ?
C4_21 C5_21 H5A_21 109.3 . . ?
C6_21 C5_21 H5A_21 109.3 . . ?
C4_21 C5_21 H5B_21 109.3 . . ?
C6_21 C5_21 H5B_21 109.3 . . ?
H5A_21 C5_21 H5B_21 107.9 . . ?
C5_21 C6_21 C1_21 111.8(4) . . ?
C5_21 C6_21 H6A_21 109.3 . . ?
C1_21 C6_21 H6A_21 109.3 . . ?
C5_21 C6_21 H6B_21 109.3 . . ?
C1_21 C6_21 H6B_21 109.3 . . ?
H6A_21 C6_21 H6B_21 107.9 . . ?
C6_22 C1_22 C2_22 110.2(3) . . ?
C6_22 C1_22 P2 112.3(3) . . ?
C2_22 C1_22 P2 109.9(3) . . ?
C6_22 C1_22 H1_22 108.1 . . ?
C2_22 C1_22 H1_22 108.1 . . ?
P2 C1_22 H1_22 108.1 . . ?
C3_22 C2_22 C1_22 111.0(4) . . ?
C3_22 C2_22 H2A_22 109.4 . . ?
C1_22 C2_22 H2A_22 109.4 . . ?
C3_22 C2_22 H2B_22 109.4 . . ?
C1_22 C2_22 H2B_22 109.4 . . ?
H2A_22 C2_22 H2B_22 108.0 . . ?
C4_22 C3_22 C2_22 111.3(4) . . ?
C4_22 C3_22 H3A_22 109.4 . . ?
C2_22 C3_22 H3A_22 109.4 . . ?
C4_22 C3_22 H3B_22 109.4 . . ?
C2_22 C3_22 H3B_22 109.4 . . ?
H3A_22 C3_22 H3B_22 108.0 . . ?
C3_22 C4_22 C5_22 111.5(4) . . ?
C3_22 C4_22 H4A_22 109.3 . . ?
C5_22 C4_22 H4A_22 109.3 . . ?
C3_22 C4_22 H4B_22 109.3 . . ?
C5_22 C4_22 H4B_22 109.3 . . ?
H4A_22 C4_22 H4B_22 108.0 . . ?
C6_22 C5_22 C4_22 111.1(4) . . ?
C6_22 C5_22 H5A_22 109.4 . . ?
C4_22 C5_22 H5A_22 109.4 . . ?
C6_22 C5_22 H5B_22 109.4 . . ?
C4_22 C5_22 H5B_22 109.4 . . ?
H5A_22 C5_22 H5B_22 108.0 . . ?
C5_22 C6_22 C1_22 110.7(4) . . ?
C5_22 C6_22 H6A_22 109.5 . . ?
C1_22 C6_22 H6A_22 109.5 . . ?
C5_22 C6_22 H6B_22 109.5 . . ?
C1_22 C6_22 H6B_22 109.5 . . ?
H6A_22 C6_22 H6B_22 108.1 . . ?
C2_23 C1_23 C6_23 110.9(4) . . ?
C2_23 C1_23 P1 113.7(3) . . ?
C6_23 C1_23 P1 112.2(3) . . ?
C2_23 C1_23 H1_23 106.5 . . ?
C6_23 C1_23 H1_23 106.5 . . ?
P1 C1_23 H1_23 106.5 . . ?
C3_23 C2_23 C1_23 110.6(4) . . ?
C3_23 C2_23 H2A_23 109.5 . . ?
C1_23 C2_23 H2A_23 109.5 . . ?
C3_23 C2_23 H2B_23 109.5 . . ?
C1_23 C2_23 H2B_23 109.5 . . ?
H2A_23 C2_23 H2B_23 108.1 . . ?
C4_23 C3_23 C2_23 111.5(4) . . ?
C4_23 C3_23 H3A_23 109.3 . . ?
C2_23 C3_23 H3A_23 109.3 . . ?
C4_23 C3_23 H3B_23 109.3 . . ?
C2_23 C3_23 H3B_23 109.3 . . ?
H3A_23 C3_23 H3B_23 108.0 . . ?
C3_23 C4_23 C5_23 111.0(4) . . ?
C3_23 C4_23 H4A_23 109.4 . . ?
C5_23 C4_23 H4A_23 109.4 . . ?
C3_23 C4_23 H4B_23 109.4 . . ?
C5_23 C4_23 H4B_23 109.4 . . ?
H4A_23 C4_23 H4B_23 108.0 . . ?
C4_23 C5_23 C6_23 112.5(4) . . ?
C4_23 C5_23 H5A_23 109.1 . . ?
C6_23 C5_23 H5A_23 109.1 . . ?
C4_23 C5_23 H5B_23 109.1 . . ?
C6_23 C5_23 H5B_23 109.1 . . ?
H5A_23 C5_23 H5B_23 107.8 . . ?
C5_23 C6_23 C1_23 111.0(3) . . ?
C5_23 C6_23 H6A_23 109.4 . . ?
C1_23 C6_23 H6A_23 109.4 . . ?
C5_23 C6_23 H6B_23 109.4 . . ?
C1_23 C6_23 H6B_23 109.4 . . ?
H6A_23 C6_23 H6B_23 108.0 . . ?
C2_24 C1_24 C6_24 110.9(3) . . ?
C2_24 C1_24 P4 115.2(4) . . ?
C6_24 C1_24 P4 109.3(3) . . ?
C2_24 C1_24 H1_24 107.0 . . ?
C6_24 C1_24 H1_24 107.0 . . ?
P4 C1_24 H1_24 107.0 . . ?
C1_24 C2_24 C3_24 110.1(4) . . ?
C1_24 C2_24 H2A_24 109.6 . . ?
C3_24 C2_24 H2A_24 109.6 . . ?
C1_24 C2_24 H2B_24 109.6 . . ?
C3_24 C2_24 H2B_24 109.6 . . ?
H2A_24 C2_24 H2B_24 108.1 . . ?
C4_24 C3_24 C2_24 112.2(4) . . ?
C4_24 C3_24 H3A_24 109.2 . . ?
C2_24 C3_24 H3A_24 109.2 . . ?
C4_24 C3_24 H3B_24 109.2 . . ?
C2_24 C3_24 H3B_24 109.2 . . ?
H3A_24 C3_24 H3B_24 107.9 . . ?
C5_24 C4_24 C3_24 111.0(4) . . ?
C5_24 C4_24 H4A_24 109.4 . . ?
C3_24 C4_24 H4A_24 109.4 . . ?
C5_24 C4_24 H4B_24 109.4 . . ?
C3_24 C4_24 H4B_24 109.4 . . ?
H4A_24 C4_24 H4B_24 108.0 . . ?
C4_24 C5_24 C6_24 110.6(5) . . ?
C4_24 C5_24 H5A_24 109.5 . . ?
C6_24 C5_24 H5A_24 109.5 . . ?
C4_24 C5_24 H5B_24 109.5 . . ?
C6_24 C5_24 H5B_24 109.5 . . ?
H5A_24 C5_24 H5B_24 108.1 . . ?
C5_24 C6_24 C1_24 110.7(4) . . ?
C5_24 C6_24 H6A_24 109.5 . . ?
C1_24 C6_24 H6A_24 109.5 . . ?
C5_24 C6_24 H6B_24 109.5 . . ?
C1_24 C6_24 H6B_24 109.5 . . ?
H6A_24 C6_24 H6B_24 108.1 . . ?
C6_25 C1_25 C2_25 111.0(4) . . ?
C6_25 C1_25 P4 111.6(3) . . ?
C2_25 C1_25 P4 113.6(3) . . ?
C6_25 C1_25 H1_25 106.7 . . ?
C2_25 C1_25 H1_25 106.7 . . ?
P4 C1_25 H1_25 106.7 . . ?
C3_25 C2_25 C1_25 110.6(4) . . ?
C3_25 C2_25 H2A_25 109.5 . . ?
C1_25 C2_25 H2A_25 109.5 . . ?
C3_25 C2_25 H2B_25 109.5 . . ?
C1_25 C2_25 H2B_25 109.5 . . ?
H2A_25 C2_25 H2B_25 108.1 . . ?
C4_25 C3_25 C2_25 110.5(4) . . ?
C4_25 C3_25 H3A_25 109.5 . . ?
C2_25 C3_25 H3A_25 109.5 . . ?
C4_25 C3_25 H3B_25 109.5 . . ?
C2_25 C3_25 H3B_25 109.5 . . ?
H3A_25 C3_25 H3B_25 108.1 . . ?
C5_25 C4_25 C3_25 110.7(5) . . ?
C5_25 C4_25 H4A_25 109.5 . . ?
C3_25 C4_25 H4A_25 109.5 . . ?
C5_25 C4_25 H4B_25 109.5 . . ?
C3_25 C4_25 H4B_25 109.5 . . ?
H4A_25 C4_25 H4B_25 108.1 . . ?
C6_25 C5_25 C4_25 111.7(4) . . ?
C6_25 C5_25 H5A_25 109.3 . . ?
C4_25 C5_25 H5A_25 109.3 . . ?
C6_25 C5_25 H5B_25 109.3 . . ?
C4_25 C5_25 H5B_25 109.3 . . ?
H5A_25 C5_25 H5B_25 108.0 . . ?
C5_25 C6_25 C1_25 110.6(4) . . ?
C5_25 C6_25 H6A_25 109.5 . . ?
C1_25 C6_25 H6A_25 109.5 . . ?
C5_25 C6_25 H6B_25 109.5 . . ?
C1_25 C6_25 H6B_25 109.5 . . ?
H6A_25 C6_25 H6B_25 108.1 . . ?
C6_26 C1_26 C2_26 111.3(4) . . ?
C6_26 C1_26 P3 113.6(4) . . ?
C2_26 C1_26 P3 111.0(3) . . ?
C6_26 C1_26 H1_26 106.8 . . ?
C2_26 C1_26 H1_26 106.8 . . ?
P3 C1_26 H1_26 106.8 . . ?
C3_26 C2_26 C1_26 111.3(4) . . ?
C3_26 C2_26 H2A_26 109.4 . . ?
C1_26 C2_26 H2A_26 109.4 . . ?
C3_26 C2_26 H2B_26 109.4 . . ?
C1_26 C2_26 H2B_26 109.4 . . ?
H2A_26 C2_26 H2B_26 108.0 . . ?
C4_26 C3_26 C2_26 111.3(5) . . ?
C4_26 C3_26 H3A_26 109.4 . . ?
C2_26 C3_26 H3A_26 109.4 . . ?
C4_26 C3_26 H3B_26 109.4 . . ?
C2_26 C3_26 H3B_26 109.4 . . ?
H3A_26 C3_26 H3B_26 108.0 . . ?
C3_26 C4_26 C5_26 111.7(4) . . ?
C3_26 C4_26 H4A_26 109.3 . . ?
C5_26 C4_26 H4A_26 109.3 . . ?
C3_26 C4_26 H4B_26 109.3 . . ?
C5_26 C4_26 H4B_26 109.3 . . ?
H4A_26 C4_26 H4B_26 107.9 . . ?
C4_26 C5_26 C6_26 111.6(4) . . ?
C4_26 C5_26 H5A_26 109.3 . . ?
C6_26 C5_26 H5A_26 109.3 . . ?
C4_26 C5_26 H5B_26 109.3 . . ?
C6_26 C5_26 H5B_26 109.3 . . ?
H5A_26 C5_26 H5B_26 108.0 . . ?
C1_26 C6_26 C5_26 110.2(5) . . ?
C1_26 C6_26 H6A_26 109.6 . . ?
C5_26 C6_26 H6A_26 109.6 . . ?
C1_26 C6_26 H6B_26 109.6 . . ?
C5_26 C6_26 H6B_26 109.6 . . ?
H6A_26 C6_26 H6B_26 108.1 . . ?
C6_27 C1_27 C2_27 110.1(4) . . ?
C6_27 C1_27 P3 114.8(3) . . ?
C2_27 C1_27 P3 114.9(3) . . ?
C6_27 C1_27 H1_27 105.3 . . ?
C2_27 C1_27 H1_27 105.3 . . ?
P3 C1_27 H1_27 105.3 . . ?
C3_27 C2_27 C1_27 110.1(4) . . ?
C3_27 C2_27 H2A_27 109.6 . . ?
C1_27 C2_27 H2A_27 109.6 . . ?
C3_27 C2_27 H2B_27 109.6 . . ?
C1_27 C2_27 H2B_27 109.6 . . ?
H2A_27 C2_27 H2B_27 108.2 . . ?
C4_27 C3_27 C2_27 112.2(4) . . ?
C4_27 C3_27 H3A_27 109.2 . . ?
C2_27 C3_27 H3A_27 109.2 . . ?
C4_27 C3_27 H3B_27 109.2 . . ?
C2_27 C3_27 H3B_27 109.2 . . ?
H3A_27 C3_27 H3B_27 107.9 . . ?
C3_27 C4_27 C5_27 111.4(5) . . ?
C3_27 C4_27 H4A_27 109.4 . . ?
C5_27 C4_27 H4A_27 109.4 . . ?
C3_27 C4_27 H4B_27 109.4 . . ?
C5_27 C4_27 H4B_27 109.4 . . ?
H4A_27 C4_27 H4B_27 108.0 . . ?
C4_27 C5_27 C6_27 110.9(4) . . ?
C4_27 C5_27 H5A_27 109.5 . . ?
C6_27 C5_27 H5A_27 109.5 . . ?
C4_27 C5_27 H5B_27 109.5 . . ?
C6_27 C5_27 H5B_27 109.5 . . ?
H5A_27 C5_27 H5B_27 108.0 . . ?
C1_27 C6_27 C5_27 110.0(4) . . ?
C1_27 C6_27 H6A_27 109.7 . . ?
C5_27 C6_27 H6A_27 109.7 . . ?
C1_27 C6_27 H6B_27 109.7 . . ?
C5_27 C6_27 H6B_27 109.7 . . ?
H6A_27 C6_27 H6B_27 108.2 . . ?
C1_18 O1_18 Al2 156(2) . . ?
O1_18 C1_18 C4_18 114.3(16) . . ?
O1_18 C1_18 C3_18 114.1(16) . . ?
C4_18 C1_18 C3_18 103.4(11) . . ?
O1_18 C1_18 C2_18 110.3(16) . . ?
C4_18 C1_18 C2_18 109.1(12) . . ?
C3_18 C1_18 C2_18 105.1(12) . . ?
F3_18 C2_18 F2_18 106.0(17) . . ?
F3_18 C2_18 F1_18 110.1(16) . . ?
F2_18 C2_18 F1_18 109.6(17) . . ?
F3_18 C2_18 C1_18 110.0(15) . . ?
F2_18 C2_18 C1_18 110.2(17) . . ?
F1_18 C2_18 C1_18 110.8(14) . . ?
F6_18 C3_18 F4_18 110.6(17) . . ?
F6_18 C3_18 F5_18 107.8(17) . . ?
F4_18 C3_18 F5_18 109.6(16) . . ?
F6_18 C3_18 C1_18 107.9(15) . . ?
F4_18 C3_18 C1_18 110.1(14) . . ?
F5_18 C3_18 C1_18 110.8(14) . . ?
F7_18 C4_18 F9_18 108.5(17) . . ?
F7_18 C4_18 F8_18 108.5(18) . . ?
F9_18 C4_18 F8_18 107.1(17) . . ?
F7_18 C4_18 C1_18 110.9(16) . . ?
F9_18 C4_18 C1_18 111.4(14) . . ?
F8_18 C4_18 C1_18 110.3(14) . . ?

loop_
_geom_bond_atom_site_label_1
_geom_bond_atom_site_label_2
_geom_bond_distance
_geom_bond_site_symmetry_2
_geom_bond_publ_flag
Ga1 P2 2.4157(12) . ?
Ga1 P1 2.4170(11) . ?
Ga1 Ga2 2.4335(9) . ?
Ga1 H7 1.47(4) . ?
Ga2 O1 1.815(4) . ?
Ga2 P3 2.4782(13) . ?
Ga2 P4 2.4788(13) . ?
P1 C3 1.835(4) . ?
P1 C1_20 1.849(4) . ?
P1 C1_23 1.848(4) . ?
P2 C1_22 1.836(4) . ?
P2 C4 1.840(4) . ?
P2 C1_21 1.845(4) . ?
P3 C5 1.832(4) . ?
P3 C1_26 1.844(5) . ?
P3 C1_27 1.848(5) . ?
P4 C6 1.837(5) . ?
P4 C1_24 1.841(4) . ?
P4 C1_25 1.850(5) . ?
Al2 O1_12 1.644(7) . ?
Al2 O1_13 1.658(6) . ?
Al2 O1_14 1.660(11) . ?
Al2 O1_19 1.680(14) . ?
Al2 O1_1 1.713(5) . ?
Al2 O1_3 1.748(6) . ?
Al2 O1_11 1.757(6) . ?
Al2 O1_18 1.72(2) . ?
Al2 O1_4 1.788(7) . ?
Al2 O1_2 1.791(9) . ?
Al1 O1_15 1.595(10) . ?
Al1 O1_6 1.689(5) . ?
Al1 O1_5 1.702(3) . ?
Al1 O1_7 1.709(15) . ?
Al1 O1_16 1.733(15) . ?
Al1 O1_8 1.793(6) . ?
Al1 O1_17 1.839(11) . ?
O1 C1 1.427(5) . ?
C1 C2 1.505(8) . ?
C1 H1A 0.9900 . ?
C1 H1B 0.9900 . ?
C2 H2A 0.9800 . ?
C2 H2B 0.9800 . ?
C2 H2C 0.9800 . ?
C3 C4 1.546(5) . ?
C3 H3A 0.9900 . ?
C3 H3B 0.9900 . ?
C4 H4A 0.9900 . ?
C4 H4B 0.9900 . ?
C5 C6 1.533(7) . ?
C5 H5A 0.9900 . ?
C5 H5B 0.9900 . ?
C6 H6A 0.9900 . ?
C6 H6B 0.9900 . ?
O1_1 C1_1 1.349(9) . ?
C1_1 C2_1 1.547(9) . ?
C1_1 C3_1 1.550(9) . ?
C1_1 C4_1 1.559(9) . ?
C2_1 F1_1 1.337(9) . ?
C2_1 F3_1 1.343(10) . ?
C2_1 F2_1 1.340(8) . ?
C3_1 F5_1 1.320(9) . ?
C3_1 F6_1 1.329(8) . ?
C3_1 F4_1 1.345(8) . ?
C4_1 F7_1 1.324(8) . ?
C4_1 F9_1 1.333(8) . ?
C4_1 F8_1 1.339(8) . ?
O1_2 C1_2 1.347(10) . ?
C1_2 C4_2 1.540(9) . ?
C1_2 C3_2 1.553(9) . ?
C1_2 C2_2 1.560(10) . ?
C2_2 F2_2 1.319(9) . ?
C2_2 F1_2 1.334(9) . ?
C2_2 F3_2 1.338(10) . ?
C3_2 F4_2 1.312(10) . ?
C3_2 F5_2 1.328(9) . ?
C3_2 F6_2 1.336(9) . ?
C4_2 F7_2 1.331(10) . ?
C4_2 F9_2 1.336(11) . ?
C4_2 F8_2 1.342(9) . ?
O1_3 C1_3 1.353(9) . ?
C1_3 C3_3 1.534(9) . ?
C1_3 C4_3 1.547(10) . ?
C1_3 C2_3 1.586(10) . ?
C2_3 F1_3 1.276(9) . ?
C2_3 F3_3 1.328(10) . ?
C2_3 F2_3 1.347(9) . ?
C3_3 F5_3 1.345(10) . ?
C3_3 F6_3 1.333(10) . ?
C3_3 F4_3 1.371(10) . ?
C4_3 F7_3 1.330(10) . ?
C4_3 F9_3 1.335(10) . ?
C4_3 F8_3 1.339(9) . ?
O1_4 C1_4 1.336(10) . ?
C1_4 C2_4 1.558(10) . ?
C1_4 C3_4 1.556(11) . ?
C1_4 C4_4 1.567(10) . ?
C2_4 F1_4 1.334(10) . ?
C2_4 F3_4 1.329(10) . ?
C2_4 F2_4 1.346(10) . ?
C3_4 F5_4 1.283(10) . ?
C3_4 F4_4 1.345(10) . ?
C3_4 F6_4 1.335(10) . ?
C4_4 F9_4 1.312(10) . ?
C4_4 F8_4 1.348(9) . ?
C4_4 F7_4 1.344(9) . ?
O1_5 C1_5 1.343(5) . ?
C1_5 C3_5 1.538(7) . ?
C1_5 C4_5 1.546(6) . ?
C1_5 C2_5 1.553(7) . ?
C2_5 F2_5 1.320(6) . ?
C2_5 F1_5 1.336(6) . ?
C2_5 F3_5 1.343(6) . ?
C3_5 F4_5 1.316(7) . ?
C3_5 F6_5 1.331(6) . ?
C3_5 F5_5 1.336(7) . ?
C4_5 F7_5 1.331(7) . ?
C4_5 F9_5 1.329(7) . ?
C4_5 F8_5 1.342(6) . ?
O1_6 C1_6 1.344(7) . ?
C1_6 C2_6 1.546(8) . ?
C1_6 C3_6 1.562(8) . ?
C1_6 C4_6 1.560(7) . ?
C2_6 F3_6 1.351(8) . ?
C2_6 F1_6 1.328(8) . ?
C2_6 F2_6 1.337(6) . ?
C3_6 F4_6 1.321(7) . ?
C3_6 F6_6 1.331(6) . ?
C3_6 F5_6 1.334(7) . ?
C4_6 F7_6 1.318(8) . ?
C4_6 F9_6 1.333(7) . ?
C4_6 F8_6 1.357(7) . ?
O1_7 C1_7 1.346(11) . ?
C1_7 C3_7 1.544(11) . ?
C1_7 C4_7 1.550(10) . ?
C1_7 C2_7 1.562(11) . ?
C2_7 F3_7 1.323(11) . ?
C2_7 F2_7 1.332(11) . ?
C2_7 F1_7 1.338(11) . ?
C3_7 F5_7 1.325(11) . ?
C3_7 F4_7 1.349(12) . ?
C3_7 F6_7 1.342(11) . ?
C4_7 F8_7 1.330(11) . ?
C4_7 F7_7 1.332(10) . ?
C4_7 F9_7 1.336(12) . ?
O1_8 C1_8 1.341(7) . ?
C1_8 C3_8 1.536(8) . ?
C1_8 C2_8 1.548(8) . ?
C1_8 C4_8 1.560(8) . ?
C2_8 F3_8 1.312(8) . ?
C2_8 F1_8 1.330(8) . ?
C2_8 F2_8 1.336(7) . ?
C3_8 F4_8 1.317(9) . ?
C3_8 F5_8 1.342(9) . ?
C3_8 F6_8 1.346(8) . ?
C4_8 F7_8 1.319(8) . ?
C4_8 F8_8 1.325(8) . ?
C4_8 F9_8 1.330(8) . ?
O1_11 C1_11 1.350(10) . ?
C1_11 C2_11 1.550(10) . ?
C1_11 C4_11 1.555(10) . ?
C1_11 C3_11 1.555(10) . ?
C2_11 F1_11 1.334(9) . ?
C2_11 F2_11 1.335(9) . ?
C2_11 F3_11 1.346(9) . ?
C3_11 F4_11 1.334(10) . ?
C3_11 F5_11 1.332(9) . ?
C3_11 F6_11 1.339(10) . ?
C4_11 F7_11 1.341(10) . ?
C4_11 F9_11 1.335(10) . ?
C4_11 F8_11 1.332(9) . ?
O1_12 C1_12 1.356(9) . ?
C1_12 C2_12 1.530(9) . ?
C1_12 C4_12 1.559(9) . ?
C1_12 C3_12 1.560(9) . ?
C2_12 F1_12 1.341(10) . ?
C2_12 F3_12 1.340(9) . ?
C2_12 F2_12 1.347(9) . ?
C3_12 F4_12 1.329(9) . ?
C3_12 F6_12 1.345(9) . ?
C3_12 F5_12 1.328(9) . ?
C4_12 F7_12 1.294(9) . ?
C4_12 F8_12 1.335(11) . ?
C4_12 F9_12 1.333(9) . ?
O1_13 C1_13 1.358(9) . ?
C1_13 C3_13 1.537(10) . ?
C1_13 C4_13 1.567(10) . ?
C1_13 C2_13 1.572(10) . ?
C2_13 F2_13 1.291(9) . ?
C2_13 F3_13 1.368(10) . ?
C2_13 F1_13 1.320(9) . ?
C3_13 F6_13 1.321(9) . ?
C3_13 F4_13 1.327(9) . ?
C3_13 F5_13 1.352(9) . ?
C4_13 F9_13 1.318(9) . ?
C4_13 F8_13 1.340(9) . ?
C4_13 F7_13 1.365(9) . ?
O1_15 C1_15 1.303(12) . ?
C1_15 C4_15 1.527(12) . ?
C1_15 C3_15 1.549(11) . ?
C1_15 C2_15 1.555(11) . ?
C2_15 F2_15 1.319(12) . ?
C2_15 F3_15 1.317(12) . ?
C2_15 F1_15 1.337(12) . ?
C3_15 F6_15 1.315(12) . ?
C3_15 F5_15 1.323(12) . ?
C3_15 F4_15 1.342(12) . ?
C4_15 F7_15 1.335(12) . ?
C4_15 F9_15 1.331(12) . ?
C4_15 F8_15 1.339(12) . ?
O1_16 C1_16 1.348(10) . ?
C1_16 C3_16 1.547(11) . ?
C1_16 C4_16 1.554(11) . ?
C1_16 C2_16 1.558(10) . ?
C2_16 F2_16 1.303(11) . ?
C2_16 F1_16 1.338(11) . ?
C2_16 F3_16 1.344(12) . ?
C3_16 F4_16 1.334(11) . ?
C3_16 F5_16 1.314(11) . ?
C3_16 F6_16 1.337(11) . ?
C4_16 F8_16 1.310(10) . ?
C4_16 F9_16 1.313(12) . ?
C4_16 F7_16 1.340(11) . ?
O1_17 C1_17 1.384(12) . ?
C1_17 C3_17 1.561(11) . ?
C1_17 C2_17 1.549(12) . ?
C1_17 C4_17 1.566(12) . ?
C2_17 F3_17 1.341(13) . ?
C2_17 F2_17 1.333(12) . ?
C2_17 F1_17 1.351(13) . ?
C3_17 F4_17 1.334(13) . ?
C3_17 F6_17 1.315(12) . ?
C3_17 F5_17 1.332(12) . ?
C4_17 F8_17 1.322(12) . ?
C4_17 F9_17 1.334(12) . ?
C4_17 F7_17 1.319(13) . ?
O1_19 C1_19 1.346(12) . ?
C1_19 C3_19 1.537(12) . ?
C1_19 C2_19 1.546(12) . ?
C1_19 C4_19 1.576(12) . ?
C2_19 F1_19 1.316(12) . ?
C2_19 F2_19 1.334(12) . ?
C2_19 F3_19 1.340(13) . ?
C3_19 F5_19 1.322(12) . ?
C3_19 F6_19 1.326(12) . ?
C3_19 F4_19 1.339(12) . ?
C4_19 F8_19 1.305(13) . ?
C4_19 F7_19 1.344(13) . ?
C4_19 F9_19 1.347(13) . ?
O1_14 C1_14 1.339(12) . ?
C1_14 C2_14 1.550(11) . ?
C1_14 C3_14 1.555(12) . ?
C1_14 C4_14 1.584(12) . ?
C2_14 F3_14 1.311(12) . ?
C2_14 F1_14 1.337(12) . ?
C2_14 F2_14 1.357(12) . ?
C3_14 F5_14 1.354(12) . ?
C3_14 F4_14 1.354(12) . ?
C3_14 F6_14 1.365(12) . ?
C4_14 F7_14 1.317(11) . ?
C4_14 F9_14 1.342(12) . ?
C4_14 F8_14 1.339(12) . ?
C1_20 C6_20 1.526(5) . ?
C1_20 C2_20 1.533(6) . ?
C1_20 H1_20 1.0000 . ?
C2_20 C3_20 1.527(5) . ?
C2_20 H2A_20 0.9900 . ?
C2_20 H2B_20 0.9900 . ?
C3_20 C4_20 1.521(6) . ?
C3_20 H3A_20 0.9900 . ?
C3_20 H3B_20 0.9900 . ?
C4_20 C5_20 1.512(6) . ?
C4_20 H4A_20 0.9900 . ?
C4_20 H4B_20 0.9900 . ?
C5_20 C6_20 1.532(5) . ?
C5_20 H5A_20 0.9900 . ?
C5_20 H5B_20 0.9900 . ?
C6_20 H6A_20 0.9900 . ?
C6_20 H6B_20 0.9900 . ?
C1_21 C2_21 1.523(6) . ?
C1_21 C6_21 1.530(5) . ?
C1_21 H1_21 1.0000 . ?
C2_21 C3_21 1.532(6) . ?
C2_21 H2A_21 0.9900 . ?
C2_21 H2B_21 0.9900 . ?
C3_21 C4_21 1.520(7) . ?
C3_21 H3A_21 0.9900 . ?
C3_21 H3B_21 0.9900 . ?
C4_21 C5_21 1.510(7) . ?
C4_21 H4A_21 0.9900 . ?
C4_21 H4B_21 0.9900 . ?
C5_21 C6_21 1.522(6) . ?
C5_21 H5A_21 0.9900 . ?
C5_21 H5B_21 0.9900 . ?
C6_21 H6A_21 0.9900 . ?
C6_21 H6B_21 0.9900 . ?
C1_22 C6_22 1.533(5) . ?
C1_22 C2_22 1.538(5) . ?
C1_22 H1_22 1.0000 . ?
C2_22 C3_22 1.532(6) . ?
C2_22 H2A_22 0.9900 . ?
C2_22 H2B_22 0.9900 . ?
C3_22 C4_22 1.513(6) . ?
C3_22 H3A_22 0.9900 . ?
C3_22 H3B_22 0.9900 . ?
C4_22 C5_22 1.522(6) . ?
C4_22 H4A_22 0.9900 . ?
C4_22 H4B_22 0.9900 . ?
C5_22 C6_22 1.528(6) . ?
C5_22 H5A_22 0.9900 . ?
C5_22 H5B_22 0.9900 . ?
C6_22 H6A_22 0.9900 . ?
C6_22 H6B_22 0.9900 . ?
C1_23 C2_23 1.531(5) . ?
C1_23 C6_23 1.538(5) . ?
C1_23 H1_23 1.0000 . ?
C2_23 C3_23 1.530(6) . ?
C2_23 H2A_23 0.9900 . ?
C2_23 H2B_23 0.9900 . ?
C3_23 C4_23 1.518(6) . ?
C3_23 H3A_23 0.9900 . ?
C3_23 H3B_23 0.9900 . ?
C4_23 C5_23 1.524(6) . ?
C4_23 H4A_23 0.9900 . ?
C4_23 H4B_23 0.9900 . ?
C5_23 C6_23 1.529(6) . ?
C5_23 H5A_23 0.9900 . ?
C5_23 H5B_23 0.9900 . ?
C6_23 H6A_23 0.9900 . ?
C6_23 H6B_23 0.9900 . ?
C1_24 C2_24 1.532(5) . ?
C1_24 C6_24 1.535(6) . ?
C1_24 H1_24 1.0000 . ?
C2_24 C3_24 1.535(6) . ?
C2_24 H2A_24 0.9900 . ?
C2_24 H2B_24 0.9900 . ?
C3_24 C4_24 1.517(7) . ?
C3_24 H3A_24 0.9900 . ?
C3_24 H3B_24 0.9900 . ?
C4_24 C5_24 1.520(6) . ?
C4_24 H4A_24 0.9900 . ?
C4_24 H4B_24 0.9900 . ?
C5_24 C6_24 1.535(6) . ?
C5_24 H5A_24 0.9900 . ?
C5_24 H5B_24 0.9900 . ?
C6_24 H6A_24 0.9900 . ?
C6_24 H6B_24 0.9900 . ?
C1_25 C6_25 1.531(6) . ?
C1_25 C2_25 1.529(6) . ?
C1_25 H1_25 1.0000 . ?
C2_25 C3_25 1.522(6) . ?
C2_25 H2A_25 0.9900 . ?
C2_25 H2B_25 0.9900 . ?
C3_25 C4_25 1.527(7) . ?
C3_25 H3A_25 0.9900 . ?
C3_25 H3B_25 0.9900 . ?
C4_25 C5_25 1.524(7) . ?
C4_25 H4A_25 0.9900 . ?
C4_25 H4B_25 0.9900 . ?
C5_25 C6_25 1.521(6) . ?
C5_25 H5A_25 0.9900 . ?
C5_25 H5B_25 0.9900 . ?
C6_25 H6A_25 0.9900 . ?
C6_25 H6B_25 0.9900 . ?
C1_26 C6_26 1.525(6) . ?
C1_26 C2_26 1.540(6) . ?
C1_26 H1_26 1.0000 . ?
C2_26 C3_26 1.532(7) . ?
C2_26 H2A_26 0.9900 . ?
C2_26 H2B_26 0.9900 . ?
C3_26 C4_26 1.517(7) . ?
C3_26 H3A_26 0.9900 . ?
C3_26 H3B_26 0.9900 . ?
C4_26 C5_26 1.520(8) . ?
C4_26 H4A_26 0.9900 . ?
C4_26 H4B_26 0.9900 . ?
C5_26 C6_26 1.538(7) . ?
C5_26 H5A_26 0.9900 . ?
C5_26 H5B_26 0.9900 . ?
C6_26 H6A_26 0.9900 . ?
C6_26 H6B_26 0.9900 . ?
C1_27 C6_27 1.525(6) . ?
C1_27 C2_27 1.544(6) . ?
C1_27 H1_27 1.0000 . ?
C2_27 C3_27 1.532(6) . ?
C2_27 H2A_27 0.9900 . ?
C2_27 H2B_27 0.9900 . ?
C3_27 C4_27 1.517(7) . ?
C3_27 H3A_27 0.9900 . ?
C3_27 H3B_27 0.9900 . ?
C4_27 C5_27 1.535(6) . ?
C4_27 H4A_27 0.9900 . ?
C4_27 H4B_27 0.9900 . ?
C5_27 C6_27 1.534(6) . ?
C5_27 H5A_27 0.9900 . ?
C5_27 H5B_27 0.9900 . ?
C6_27 H6A_27 0.9900 . ?
C6_27 H6B_27 0.9900 . ?
O1_18 C1_18 1.333(13) . ?
C1_18 C4_18 1.562(12) . ?
C1_18 C3_18 1.558(13) . ?
C1_18 C2_18 1.556(13) . ?
C2_18 F3_18 1.334(13) . ?
C2_18 F2_18 1.342(13) . ?
C2_18 F1_18 1.334(13) . ?
C3_18 F6_18 1.344(13) . ?
C3_18 F4_18 1.331(13) . ?
C3_18 F5_18 1.332(13) . ?
C4_18 F7_18 1.326(13) . ?
C4_18 F9_18 1.333(13) . ?
C4_18 F8_18 1.340(13) . ?

loop_
_geom_torsion_atom_site_label_1
_geom_torsion_atom_site_label_2
_geom_torsion_atom_site_label_3
_geom_torsion_atom_site_label_4
_geom_torsion
_geom_torsion_site_symmetry_1
_geom_torsion_site_symmetry_2
_geom_torsion_site_symmetry_3
_geom_torsion_site_symmetry_4
_geom_torsion_publ_flag
Ga1 Ga2 O1 C1 -177.6(3) . . . . ?
P3 Ga2 O1 C1 -43.2(4) . . . . ?
P4 Ga2 O1 C1 47.7(4) . . . . ?
Ga2 O1 C1 C2 140.0(4) . . . . ?
C1_20 P1 C3 C4 93.7(3) . . . . ?
C1_23 P1 C3 C4 -153.1(3) . . . . ?
Ga1 P1 C3 C4 -26.6(3) . . . . ?
P1 C3 C4 P2 44.6(4) . . . . ?
C1_22 P2 C4 C3 86.0(3) . . . . ?
C1_21 P2 C4 C3 -161.1(3) . . . . ?
Ga1 P2 C4 C3 -37.9(3) . . . . ?
C1_26 P3 C5 C6 164.7(4) . . . . ?
C1_27 P3 C5 C6 -81.5(4) . . . . ?
Ga2 P3 C5 C6 43.6(4) . . . . ?
P3 C5 C6 P4 -59.5(4) . . . . ?
C1_24 P4 C6 C5 -74.9(3) . . . . ?
C1_25 P4 C6 C5 169.6(3) . . . . ?
Ga2 P4 C6 C5 41.7(3) . . . . ?
O1_12 Al2 O1_1 C1_1 31.7(10) . . . . ?
O1_3 Al2 O1_1 C1_1 -90.9(10) . . . . ?
O1_4 Al2 O1_1 C1_1 158.9(9) . . . . ?
Al2 O1_1 C1_1 C2_1 60.4(11) . . . . ?
Al2 O1_1 C1_1 C3_1 -178.2(7) . . . . ?
Al2 O1_1 C1_1 C4_1 -61.2(11) . . . . ?
O1_1 C1_1 C2_1 F1_1 -44.0(9) . . . . ?
C3_1 C1_1 C2_1 F1_1 -164.0(6) . . . . ?
C4_1 C1_1 C2_1 F1_1 78.8(8) . . . . ?
O1_1 C1_1 C2_1 F3_1 73.9(10) . . . . ?
C3_1 C1_1 C2_1 F3_1 -46.1(10) . . . . ?
C4_1 C1_1 C2_1 F3_1 -163.3(8) . . . . ?
O1_1 C1_1 C2_1 F2_1 -166.0(7) . . . . ?
C3_1 C1_1 C2_1 F2_1 74.0(8) . . . . ?
C4_1 C1_1 C2_1 F2_1 -43.2(9) . . . . ?
O1_1 C1_1 C3_1 F5_1 -42.9(9) . . . . ?
C2_1 C1_1 C3_1 F5_1 79.7(8) . . . . ?
C4_1 C1_1 C3_1 F5_1 -162.2(6) . . . . ?
O1_1 C1_1 C3_1 F6_1 -164.0(7) . . . . ?
C2_1 C1_1 C3_1 F6_1 -41.4(9) . . . . ?
C4_1 C1_1 C3_1 F6_1 76.7(8) . . . . ?
O1_1 C1_1 C3_1 F4_1 75.8(8) . . . . ?
C2_1 C1_1 C3_1 F4_1 -161.6(6) . . . . ?
C4_1 C1_1 C3_1 F4_1 -43.5(8) . . . . ?
O1_1 C1_1 C4_1 F7_1 -36.1(9) . . . . ?
C2_1 C1_1 C4_1 F7_1 -159.8(7) . . . . ?
C3_1 C1_1 C4_1 F7_1 81.1(8) . . . . ?
O1_1 C1_1 C4_1 F9_1 83.1(8) . . . . ?
C2_1 C1_1 C4_1 F9_1 -40.5(8) . . . . ?
C3_1 C1_1 C4_1 F9_1 -159.7(6) . . . . ?
O1_1 C1_1 C4_1 F8_1 -157.8(7) . . . . ?
C2_1 C1_1 C4_1 F8_1 78.5(8) . . . . ?
C3_1 C1_1 C4_1 F8_1 -40.6(8) . . . . ?
O1_13 Al2 O1_2 C1_2 -70.3(17) . . . . ?
O1_19 Al2 O1_2 C1_2 169.7(18) . . . . ?
O1_11 Al2 O1_2 C1_2 44.7(17) . . . . ?
Al2 O1_2 C1_2 C4_2 172.0(13) . . . . ?
Al2 O1_2 C1_2 C3_2 52.2(18) . . . . ?
Al2 O1_2 C1_2 C2_2 -68.3(17) . . . . ?
O1_2 C1_2 C2_2 F2_2 -161.5(9) . . . . ?
C4_2 C1_2 C2_2 F2_2 -41.0(10) . . . . ?
C3_2 C1_2 C2_2 F2_2 77.6(9) . . . . ?
O1_2 C1_2 C2_2 F1_2 -42.1(10) . . . . ?
C4_2 C1_2 C2_2 F1_2 78.4(9) . . . . ?
C3_2 C1_2 C2_2 F1_2 -163.1(7) . . . . ?
O1_2 C1_2 C2_2 F3_2 77.9(9) . . . . ?
C4_2 C1_2 C2_2 F3_2 -161.6(7) . . . . ?
C3_2 C1_2 C2_2 F3_2 -43.1(9) . . . . ?
O1_2 C1_2 C3_2 F4_2 74.1(10) . . . . ?
C4_2 C1_2 C3_2 F4_2 -46.2(10) . . . . ?
C2_2 C1_2 C3_2 F4_2 -164.6(8) . . . . ?
O1_2 C1_2 C3_2 F5_2 -45.5(10) . . . . ?
C4_2 C1_2 C3_2 F5_2 -165.8(7) . . . . ?
C2_2 C1_2 C3_2 F5_2 75.8(8) . . . . ?
O1_2 C1_2 C3_2 F6_2 -162.0(8) . . . . ?
C4_2 C1_2 C3_2 F6_2 77.6(9) . . . . ?
C2_2 C1_2 C3_2 F6_2 -40.8(10) . . . . ?
O1_2 C1_2 C4_2 F7_2 -44.6(10) . . . . ?
C3_2 C1_2 C4_2 F7_2 75.8(9) . . . . ?
C2_2 C1_2 C4_2 F7_2 -165.4(7) . . . . ?
O1_2 C1_2 C4_2 F9_2 72.3(12) . . . . ?
C3_2 C1_2 C4_2 F9_2 -167.3(10) . . . . ?
C2_2 C1_2 C4_2 F9_2 -48.5(11) . . . . ?
O1_2 C1_2 C4_2 F8_2 -164.0(8) . . . . ?
C3_2 C1_2 C4_2 F8_2 -43.6(9) . . . . ?
C2_2 C1_2 C4_2 F8_2 75.2(9) . . . . ?
O1_12 Al2 O1_3 C1_3 154.5(14) . . . . ?
O1_1 Al2 O1_3 C1_3 -83.9(14) . . . . ?
O1_4 Al2 O1_3 C1_3 28.3(15) . . . . ?
Al2 O1_3 C1_3 C3_3 -176.5(11) . . . . ?
Al2 O1_3 C1_3 C4_3 -52.8(17) . . . . ?
Al2 O1_3 C1_3 C2_3 65.8(15) . . . . ?
O1_3 C1_3 C2_3 F1_3 -44.1(9) . . . . ?
C3_3 C1_3 C2_3 F1_3 -164.4(7) . . . . ?
C4_3 C1_3 C2_3 F1_3 78.1(8) . . . . ?
O1_3 C1_3 C2_3 F3_3 76.5(8) . . . . ?
C3_3 C1_3 C2_3 F3_3 -43.9(9) . . . . ?
C4_3 C1_3 C2_3 F3_3 -161.4(7) . . . . ?
O1_3 C1_3 C2_3 F2_3 -165.2(7) . . . . ?
C3_3 C1_3 C2_3 F2_3 74.4(8) . . . . ?
C4_3 C1_3 C2_3 F2_3 -43.1(9) . . . . ?
O1_3 C1_3 C3_3 F5_3 -38.1(10) . . . . ?
C4_3 C1_3 C3_3 F5_3 -163.5(8) . . . . ?
C2_3 C1_3 C3_3 F5_3 80.8(9) . . . . ?
O1_3 C1_3 C3_3 F6_3 -158.4(8) . . . . ?
C4_3 C1_3 C3_3 F6_3 76.2(9) . . . . ?
C2_3 C1_3 C3_3 F6_3 -39.5(10) . . . . ?
O1_3 C1_3 C3_3 F4_3 79.3(9) . . . . ?
C4_3 C1_3 C3_3 F4_3 -46.1(9) . . . . ?
C2_3 C1_3 C3_3 F4_3 -161.9(7) . . . . ?
O1_3 C1_3 C4_3 F7_3 -43.7(10) . . . . ?
C3_3 C1_3 C4_3 F7_3 80.9(9) . . . . ?
C2_3 C1_3 C4_3 F7_3 -163.3(7) . . . . ?
O1_3 C1_3 C4_3 F9_3 80.7(9) . . . . ?
C3_3 C1_3 C4_3 F9_3 -154.8(7) . . . . ?
C2_3 C1_3 C4_3 F9_3 -39.0(9) . . . . ?
O1_3 C1_3 C4_3 F8_3 -159.7(8) . . . . ?
C3_3 C1_3 C4_3 F8_3 -35.2(10) . . . . ?
C2_3 C1_3 C4_3 F8_3 80.6(9) . . . . ?
O1_12 Al2 O1_4 C1_4 77.6(14) . . . . ?
O1_1 Al2 O1_4 C1_4 -44.9(14) . . . . ?
O1_3 Al2 O1_4 C1_4 -160.2(13) . . . . ?
Al2 O1_4 C1_4 C2_4 104.5(13) . . . . ?
Al2 O1_4 C1_4 C3_4 -137.0(12) . . . . ?
Al2 O1_4 C1_4 C4_4 -44.5(19) . . . . ?
O1_4 C1_4 C2_4 F1_4 77.4(10) . . . . ?
C3_4 C1_4 C2_4 F1_4 -40.9(10) . . . . ?
C4_4 C1_4 C2_4 F1_4 -127.6(9) . . . . ?
O1_4 C1_4 C2_4 F3_4 -41.8(11) . . . . ?
C3_4 C1_4 C2_4 F3_4 -160.1(8) . . . . ?
C4_4 C1_4 C2_4 F3_4 113.2(9) . . . . ?
O1_4 C1_4 C2_4 F2_4 -160.4(9) . . . . ?
C3_4 C1_4 C2_4 F2_4 81.3(11) . . . . ?
C4_4 C1_4 C2_4 F2_4 -5.5(12) . . . . ?
O1_4 C1_4 C3_4 F5_4 -42.2(11) . . . . ?
C2_4 C1_4 C3_4 F5_4 75.8(10) . . . . ?
C4_4 C1_4 C3_4 F5_4 -172.5(9) . . . . ?
O1_4 C1_4 C3_4 F4_4 79.8(9) . . . . ?
C2_4 C1_4 C3_4 F4_4 -162.3(8) . . . . ?
C4_4 C1_4 C3_4 F4_4 -50.5(8) . . . . ?
O1_4 C1_4 C3_4 F6_4 -165.0(9) . . . . ?
C2_4 C1_4 C3_4 F6_4 -47.1(11) . . . . ?
C4_4 C1_4 C3_4 F6_4 64.7(9) . . . . ?
O1_4 C1_4 C4_4 F9_4 81.2(12) . . . . ?
C2_4 C1_4 C4_4 F9_4 -66.5(10) . . . . ?
C3_4 C1_4 C4_4 F9_4 -172.9(8) . . . . ?
O1_4 C1_4 C4_4 F8_4 -162.5(10) . . . . ?
C2_4 C1_4 C4_4 F8_4 49.8(10) . . . . ?
C3_4 C1_4 C4_4 F8_4 -56.6(8) . . . . ?
O1_4 C1_4 C4_4 F7_4 -42.5(15) . . . . ?
C2_4 C1_4 C4_4 F7_4 169.8(8) . . . . ?
C3_4 C1_4 C4_4 F7_4 63.4(9) . . . . ?
O1_6 Al1 O1_5 C1_5 -39.4(7) . . . . ?
O1_7 Al1 O1_5 C1_5 84.6(10) . . . . ?
O1_8 Al1 O1_5 C1_5 -159.9(7) . . . . ?
Al1 O1_5 C1_5 C3_5 59.4(8) . . . . ?
Al1 O1_5 C1_5 C4_5 -179.8(5) . . . . ?
Al1 O1_5 C1_5 C2_5 -61.3(8) . . . . ?
O1_5 C1_5 C2_5 F2_5 167.8(4) . . . . ?
C3_5 C1_5 C2_5 F2_5 45.1(5) . . . . ?
C4_5 C1_5 C2_5 F2_5 -74.8(5) . . . . ?
O1_5 C1_5 C2_5 F1_5 -69.3(5) . . . . ?
C3_5 C1_5 C2_5 F1_5 168.0(4) . . . . ?
C4_5 C1_5 C2_5 F1_5 48.1(5) . . . . ?
O1_5 C1_5 C2_5 F3_5 48.1(6) . . . . ?
C3_5 C1_5 C2_5 F3_5 -74.5(5) . . . . ?
C4_5 C1_5 C2_5 F3_5 165.5(4) . . . . ?
O1_5 C1_5 C3_5 F4_5 41.7(6) . . . . ?
C4_5 C1_5 C3_5 F4_5 -77.8(5) . . . . ?
C2_5 C1_5 C3_5 F4_5 162.4(4) . . . . ?
O1_5 C1_5 C3_5 F6_5 161.9(5) . . . . ?
C4_5 C1_5 C3_5 F6_5 42.4(6) . . . . ?
C2_5 C1_5 C3_5 F6_5 -77.3(6) . . . . ?
O1_5 C1_5 C3_5 F5_5 -78.7(5) . . . . ?
C4_5 C1_5 C3_5 F5_5 161.7(4) . . . . ?
C2_5 C1_5 C3_5 F5_5 42.0(5) . . . . ?
O1_5 C1_5 C4_5 F7_5 -75.2(6) . . . . ?
C3_5 C1_5 C4_5 F7_5 47.1(6) . . . . ?
C2_5 C1_5 C4_5 F7_5 166.5(5) . . . . ?
O1_5 C1_5 C4_5 F9_5 44.5(6) . . . . ?
C3_5 C1_5 C4_5 F9_5 166.8(4) . . . . ?
C2_5 C1_5 C4_5 F9_5 -73.8(5) . . . . ?
O1_5 C1_5 C4_5 F8_5 162.7(5) . . . . ?
C3_5 C1_5 C4_5 F8_5 -75.0(6) . . . . ?
C2_5 C1_5 C4_5 F8_5 44.4(7) . . . . ?
O1_5 Al1 O1_6 C1_6 165.5(9) . . . . ?
O1_7 Al1 O1_6 C1_6 39.9(12) . . . . ?
O1_8 Al1 O1_6 C1_6 -80.5(9) . . . . ?
Al1 O1_6 C1_6 C2_6 -68.4(10) . . . . ?
Al1 O1_6 C1_6 C3_6 52.6(10) . . . . ?
Al1 O1_6 C1_6 C4_6 171.9(7) . . . . ?
O1_6 C1_6 C2_6 F3_6 77.8(7) . . . . ?
C3_6 C1_6 C2_6 F3_6 -43.9(7) . . . . ?
C4_6 C1_6 C2_6 F3_6 -164.5(6) . . . . ?
O1_6 C1_6 C2_6 F1_6 -40.4(7) . . . . ?
C3_6 C1_6 C2_6 F1_6 -162.2(5) . . . . ?
C4_6 C1_6 C2_6 F1_6 77.3(6) . . . . ?
O1_6 C1_6 C2_6 F2_6 -161.1(5) . . . . ?
C3_6 C1_6 C2_6 F2_6 77.2(6) . . . . ?
C4_6 C1_6 C2_6 F2_6 -43.4(7) . . . . ?
O1_6 C1_6 C3_6 F4_6 73.8(6) . . . . ?
C2_6 C1_6 C3_6 F4_6 -164.5(5) . . . . ?
C4_6 C1_6 C3_6 F4_6 -43.7(6) . . . . ?
O1_6 C1_6 C3_6 F6_6 -165.1(5) . . . . ?
C2_6 C1_6 C3_6 F6_6 -43.4(6) . . . . ?
C4_6 C1_6 C3_6 F6_6 77.3(6) . . . . ?
O1_6 C1_6 C3_6 F5_6 -45.4(7) . . . . ?
C2_6 C1_6 C3_6 F5_6 76.4(6) . . . . ?
C4_6 C1_6 C3_6 F5_6 -162.9(5) . . . . ?
O1_6 C1_6 C4_6 F7_6 -43.7(7) . . . . ?
C2_6 C1_6 C4_6 F7_6 -163.6(5) . . . . ?
C3_6 C1_6 C4_6 F7_6 76.1(6) . . . . ?
O1_6 C1_6 C4_6 F9_6 77.7(7) . . . . ?
C2_6 C1_6 C4_6 F9_6 -42.2(7) . . . . ?
C3_6 C1_6 C4_6 F9_6 -162.5(5) . . . . ?
O1_6 C1_6 C4_6 F8_6 -162.9(6) . . . . ?
C2_6 C1_6 C4_6 F8_6 77.2(7) . . . . ?
C3_6 C1_6 C4_6 F8_6 -43.1(7) . . . . ?
O1_6 Al1 O1_7 C1_7 -163(2) . . . . ?
O1_5 Al1 O1_7 C1_7 76(3) . . . . ?
O1_8 Al1 O1_7 C1_7 -38(3) . . . . ?
Al1 O1_7 C1_7 C3_7 -168(2) . . . . ?
Al1 O1_7 C1_7 C4_7 -47(3) . . . . ?
Al1 O1_7 C1_7 C2_7 75(3) . . . . ?
O1_7 C1_7 C2_7 F3_7 34.7(15) . . . . ?
C3_7 C1_7 C2_7 F3_7 -82.1(13) . . . . ?
C4_7 C1_7 C2_7 F3_7 159.9(11) . . . . ?
O1_7 C1_7 C2_7 F2_7 155.6(12) . . . . ?
C3_7 C1_7 C2_7 F2_7 38.8(12) . . . . ?
C4_7 C1_7 C2_7 F2_7 -79.2(12) . . . . ?
O1_7 C1_7 C2_7 F1_7 -83.0(13) . . . . ?
C3_7 C1_7 C2_7 F1_7 160.2(9) . . . . ?
C4_7 C1_7 C2_7 F1_7 42.2(11) . . . . ?
O1_7 C1_7 C3_7 F5_7 -70.4(14) . . . . ?
C4_7 C1_7 C3_7 F5_7 165.4(11) . . . . ?
C2_7 C1_7 C3_7 F5_7 47.2(12) . . . . ?
O1_7 C1_7 C3_7 F4_7 51.3(15) . . . . ?
C4_7 C1_7 C3_7 F4_7 -72.9(13) . . . . ?
C2_7 C1_7 C3_7 F4_7 168.9(12) . . . . ?
O1_7 C1_7 C3_7 F6_7 167.8(13) . . . . ?
C4_7 C1_7 C3_7 F6_7 43.6(13) . . . . ?
C2_7 C1_7 C3_7 F6_7 -74.7(13) . . . . ?
O1_7 C1_7 C4_7 F8_7 164.4(15) . . . . ?
C3_7 C1_7 C4_7 F8_7 -75.2(13) . . . . ?
C2_7 C1_7 C4_7 F8_7 42.2(14) . . . . ?
O1_7 C1_7 C4_7 F7_7 -76.4(14) . . . . ?
C3_7 C1_7 C4_7 F7_7 43.9(11) . . . . ?
C2_7 C1_7 C4_7 F7_7 161.4(9) . . . . ?
O1_7 C1_7 C4_7 F9_7 44.5(17) . . . . ?
C3_7 C1_7 C4_7 F9_7 164.9(12) . . . . ?
C2_7 C1_7 C4_7 F9_7 -77.7(13) . . . . ?
O1_6 Al1 O1_8 C1_8 -74.2(11) . . . . ?
O1_5 Al1 O1_8 C1_8 41.1(12) . . . . ?
O1_7 Al1 O1_8 C1_8 162.2(12) . . . . ?
Al1 O1_8 C1_8 C3_8 146.4(10) . . . . ?
Al1 O1_8 C1_8 C2_8 24.7(14) . . . . ?
Al1 O1_8 C1_8 C4_8 -93.6(12) . . . . ?
O1_8 C1_8 C2_8 F3_8 45.2(8) . . . . ?
C3_8 C1_8 C2_8 F3_8 -77.8(8) . . . . ?
C4_8 C1_8 C2_8 F3_8 164.7(6) . . . . ?
O1_8 C1_8 C2_8 F1_8 -75.8(7) . . . . ?
C3_8 C1_8 C2_8 F1_8 161.2(6) . . . . ?
C4_8 C1_8 C2_8 F1_8 43.7(7) . . . . ?
O1_8 C1_8 C2_8 F2_8 163.8(6) . . . . ?
C3_8 C1_8 C2_8 F2_8 40.8(7) . . . . ?
C4_8 C1_8 C2_8 F2_8 -76.7(7) . . . . ?
O1_8 C1_8 C3_8 F4_8 43.4(9) . . . . ?
C2_8 C1_8 C3_8 F4_8 166.4(7) . . . . ?
C4_8 C1_8 C3_8 F4_8 -77.0(8) . . . . ?
O1_8 C1_8 C3_8 F5_8 -76.4(8) . . . . ?
C2_8 C1_8 C3_8 F5_8 46.6(7) . . . . ?
C4_8 C1_8 C3_8 F5_8 163.2(6) . . . . ?
O1_8 C1_8 C3_8 F6_8 164.0(7) . . . . ?
C2_8 C1_8 C3_8 F6_8 -73.0(8) . . . . ?
C4_8 C1_8 C3_8 F6_8 43.6(8) . . . . ?
O1_8 C1_8 C4_8 F7_8 -75.5(7) . . . . ?
C3_8 C1_8 C4_8 F7_8 46.1(8) . . . . ?
C2_8 C1_8 C4_8 F7_8 163.8(6) . . . . ?
O1_8 C1_8 C4_8 F8_8 163.6(6) . . . . ?
C3_8 C1_8 C4_8 F8_8 -74.8(7) . . . . ?
C2_8 C1_8 C4_8 F8_8 42.8(7) . . . . ?
O1_8 C1_8 C4_8 F9_8 41.1(8) . . . . ?
C3_8 C1_8 C4_8 F9_8 162.7(6) . . . . ?
C2_8 C1_8 C4_8 F9_8 -79.6(7) . . . . ?
O1_13 Al2 O1_11 C1_11 -49.3(12) . . . . ?
O1_19 Al2 O1_11 C1_11 75.2(16) . . . . ?
O1_2 Al2 O1_11 C1_11 -166.7(11) . . . . ?
Al2 O1_11 C1_11 C2_11 1.1(15) . . . . ?
Al2 O1_11 C1_11 C4_11 -119.9(11) . . . . ?
Al2 O1_11 C1_11 C3_11 120.6(10) . . . . ?
O1_11 C1_11 C2_11 F1_11 -164.8(8) . . . . ?
C4_11 C1_11 C2_11 F1_11 -44.6(10) . . . . ?
C3_11 C1_11 C2_11 F1_11 74.6(10) . . . . ?
O1_11 C1_11 C2_11 F2_11 -43.5(10) . . . . ?
C4_11 C1_11 C2_11 F2_11 76.7(9) . . . . ?
C3_11 C1_11 C2_11 F2_11 -164.2(7) . . . . ?
O1_11 C1_11 C2_11 F3_11 75.3(9) . . . . ?
C4_11 C1_11 C2_11 F3_11 -164.5(7) . . . . ?
C3_11 C1_11 C2_11 F3_11 -45.3(9) . . . . ?
O1_11 C1_11 C3_11 F4_11 -163.3(8) . . . . ?
C2_11 C1_11 C3_11 F4_11 -42.1(10) . . . . ?
C4_11 C1_11 C3_11 F4_11 77.5(9) . . . . ?
O1_11 C1_11 C3_11 F5_11 -42.0(11) . . . . ?
C2_11 C1_11 C3_11 F5_11 79.2(10) . . . . ?
C4_11 C1_11 C3_11 F5_11 -161.2(8) . . . . ?
O1_11 C1_11 C3_11 F6_11 76.4(9) . . . . ?
C2_11 C1_11 C3_11 F6_11 -162.5(8) . . . . ?
C4_11 C1_11 C3_11 F6_11 -42.8(10) . . . . ?
O1_11 C1_11 C4_11 F7_11 -44.8(10) . . . . ?
C2_11 C1_11 C4_11 F7_11 -166.3(7) . . . . ?
C3_11 C1_11 C4_11 F7_11 75.2(9) . . . . ?
O1_11 C1_11 C4_11 F9_11 72.9(11) . . . . ?
C2_11 C1_11 C4_11 F9_11 -48.7(12) . . . . ?
C3_11 C1_11 C4_11 F9_11 -167.1(10) . . . . ?
O1_11 C1_11 C4_11 F8_11 -165.4(8) . . . . ?
C2_11 C1_11 C4_11 F8_11 73.1(10) . . . . ?
C3_11 C1_11 C4_11 F8_11 -45.4(11) . . . . ?
O1_1 Al2 O1_12 C1_12 -170.2(15) . . . . ?
O1_3 Al2 O1_12 C1_12 -48.3(17) . . . . ?
O1_4 Al2 O1_12 C1_12 69.4(17) . . . . ?
Al2 O1_12 C1_12 C2_12 -174.7(14) . . . . ?
Al2 O1_12 C1_12 C4_12 64.2(18) . . . . ?
Al2 O1_12 C1_12 C3_12 -54.4(18) . . . . ?
O1_12 C1_12 C2_12 F1_12 -74.2(10) . . . . ?
C4_12 C1_12 C2_12 F1_12 46.3(10) . . . . ?
C3_12 C1_12 C2_12 F1_12 164.9(7) . . . . ?
O1_12 C1_12 C2_12 F3_12 43.9(10) . . . . ?
C4_12 C1_12 C2_12 F3_12 164.3(7) . . . . ?
C3_12 C1_12 C2_12 F3_12 -77.0(8) . . . . ?
O1_12 C1_12 C2_12 F2_12 161.4(8) . . . . ?
C4_12 C1_12 C2_12 F2_12 -78.2(9) . . . . ?
C3_12 C1_12 C2_12 F2_12 40.5(10) . . . . ?
O1_12 C1_12 C3_12 F4_12 47.6(9) . . . . ?
C2_12 C1_12 C3_12 F4_12 167.2(7) . . . . ?
C4_12 C1_12 C3_12 F4_12 -72.3(8) . . . . ?
O1_12 C1_12 C3_12 F6_12 166.2(8) . . . . ?
C2_12 C1_12 C3_12 F6_12 -74.1(8) . . . . ?
C4_12 C1_12 C3_12 F6_12 46.4(9) . . . . ?
O1_12 C1_12 C3_12 F5_12 -72.4(9) . . . . ?
C2_12 C1_12 C3_12 F5_12 47.3(9) . . . . ?
C4_12 C1_12 C3_12 F5_12 167.8(8) . . . . ?
O1_12 C1_12 C4_12 F7_12 -77.2(9) . . . . ?
C2_12 C1_12 C4_12 F7_12 163.0(7) . . . . ?
C3_12 C1_12 C4_12 F7_12 43.2(9) . . . . ?
O1_12 C1_12 C4_12 F8_12 162.7(12) . . . . ?
C2_12 C1_12 C4_12 F8_12 43.0(13) . . . . ?
C3_12 C1_12 C4_12 F8_12 -76.9(13) . . . . ?
O1_12 C1_12 C4_12 F9_12 45.7(10) . . . . ?
C2_12 C1_12 C4_12 F9_12 -74.1(9) . . . . ?
C3_12 C1_12 C4_12 F9_12 166.1(7) . . . . ?
O1_19 Al2 O1_13 C1_13 32.7(17) . . . . ?
O1_11 Al2 O1_13 C1_13 162.8(12) . . . . ?
O1_2 Al2 O1_13 C1_13 -87.2(13) . . . . ?
Al2 O1_13 C1_13 C3_13 -87.9(13) . . . . ?
Al2 O1_13 C1_13 C4_13 32.2(15) . . . . ?
Al2 O1_13 C1_13 C2_13 165.8(11) . . . . ?
O1_13 C1_13 C2_13 F2_13 -176.2(9) . . . . ?
C3_13 C1_13 C2_13 F2_13 73.0(11) . . . . ?
C4_13 C1_13 C2_13 F2_13 -65.9(13) . . . . ?
O1_13 C1_13 C2_13 F3_13 58.2(8) . . . . ?
C3_13 C1_13 C2_13 F3_13 -52.6(9) . . . . ?
C4_13 C1_13 C2_13 F3_13 168.5(9) . . . . ?
O1_13 C1_13 C2_13 F1_13 -51.2(7) . . . . ?
C3_13 C1_13 C2_13 F1_13 -162.1(7) . . . . ?
C4_13 C1_13 C2_13 F1_13 59.1(12) . . . . ?
O1_13 C1_13 C3_13 F6_13 166.2(8) . . . . ?
C4_13 C1_13 C3_13 F6_13 44.9(10) . . . . ?
C2_13 C1_13 C3_13 F6_13 -105.1(9) . . . . ?
O1_13 C1_13 C3_13 F4_13 41.9(10) . . . . ?
C4_13 C1_13 C3_13 F4_13 -79.4(9) . . . . ?
C2_13 C1_13 C3_13 F4_13 130.7(8) . . . . ?
O1_13 C1_13 C3_13 F5_13 -74.5(9) . . . . ?
C4_13 C1_13 C3_13 F5_13 164.1(7) . . . . ?
C2_13 C1_13 C3_13 F5_13 14.2(10) . . . . ?
O1_13 C1_13 C4_13 F9_13 35.5(10) . . . . ?
C3_13 C1_13 C4_13 F9_13 158.1(7) . . . . ?
C2_13 C1_13 C4_13 F9_13 -63.0(12) . . . . ?
O1_13 C1_13 C4_13 F8_13 159.1(7) . . . . ?
C3_13 C1_13 C4_13 F8_13 -78.2(9) . . . . ?
C2_13 C1_13 C4_13 F8_13 60.7(12) . . . . ?
O1_13 C1_13 C4_13 F7_13 -82.0(9) . . . . ?
C3_13 C1_13 C4_13 F7_13 40.6(9) . . . . ?
C2_13 C1_13 C4_13 F7_13 179.5(8) . . . . ?
O1_16 Al1 O1_15 C1_15 166.2(19) . . . . ?
O1_17 Al1 O1_15 C1_15 -87(2) . . . . ?
Al1 O1_15 C1_15 C4_15 -71(2) . . . . ?
Al1 O1_15 C1_15 C3_15 55(2) . . . . ?
Al1 O1_15 C1_15 C2_15 170.1(17) . . . . ?
O1_15 C1_15 C2_15 F2_15 -163.1(12) . . . . ?
C4_15 C1_15 C2_15 F2_15 79.7(13) . . . . ?
C3_15 C1_15 C2_15 F2_15 -45.9(14) . . . . ?
O1_15 C1_15 C2_15 F3_15 -38.4(14) . . . . ?
C4_15 C1_15 C2_15 F3_15 -155.7(11) . . . . ?
C3_15 C1_15 C2_15 F3_15 78.7(13) . . . . ?
O1_15 C1_15 C2_15 F1_15 77.4(14) . . . . ?
C4_15 C1_15 C2_15 F1_15 -39.9(15) . . . . ?
C3_15 C1_15 C2_15 F1_15 -165.5(12) . . . . ?
O1_15 C1_15 C3_15 F6_15 -165.0(12) . . . . ?
C4_15 C1_15 C3_15 F6_15 -41.4(15) . . . . ?
C2_15 C1_15 C3_15 F6_15 83.5(13) . . . . ?
O1_15 C1_15 C3_15 F5_15 75.9(14) . . . . ?
C4_15 C1_15 C3_15 F5_15 -160.4(12) . . . . ?
C2_15 C1_15 C3_15 F5_15 -35.5(14) . . . . ?
O1_15 C1_15 C3_15 F4_15 -48.0(15) . . . . ?
C4_15 C1_15 C3_15 F4_15 75.6(15) . . . . ?
C2_15 C1_15 C3_15 F4_15 -159.5(13) . . . . ?
O1_15 C1_15 C4_15 F7_15 86.1(14) . . . . ?
C3_15 C1_15 C4_15 F7_15 -38.3(15) . . . . ?
C2_15 C1_15 C4_15 F7_15 -160.9(11) . . . . ?
O1_15 C1_15 C4_15 F9_15 -34.1(16) . . . . ?
C3_15 C1_15 C4_15 F9_15 -158.5(12) . . . . ?
C2_15 C1_15 C4_15 F9_15 78.9(14) . . . . ?
O1_15 C1_15 C4_15 F8_15 -154.5(13) . . . . ?
C3_15 C1_15 C4_15 F8_15 81.1(14) . . . . ?
C2_15 C1_15 C4_15 F8_15 -41.5(15) . . . . ?
O1_15 Al1 O1_16 C1_16 -33(3) . . . . ?
O1_17 Al1 O1_16 C1_16 -153(3) . . . . ?
Al1 O1_16 C1_16 C3_16 -146(3) . . . . ?
Al1 O1_16 C1_16 C4_16 95(3) . . . . ?
Al1 O1_16 C1_16 C2_16 -26(3) . . . . ?
O1_16 C1_16 C2_16 F2_16 -159.5(15) . . . . ?
C3_16 C1_16 C2_16 F2_16 -39.6(15) . . . . ?
C4_16 C1_16 C2_16 F2_16 78.3(14) . . . . ?
O1_16 C1_16 C2_16 F1_16 80.7(14) . . . . ?
C3_16 C1_16 C2_16 F1_16 -159.3(9) . . . . ?
C4_16 C1_16 C2_16 F1_16 -41.5(11) . . . . ?
O1_16 C1_16 C2_16 F3_16 -38.6(17) . . . . ?
C3_16 C1_16 C2_16 F3_16 81.3(13) . . . . ?
C4_16 C1_16 C2_16 F3_16 -160.8(12) . . . . ?
O1_16 C1_16 C3_16 F4_16 -45.7(14) . . . . ?
C4_16 C1_16 C3_16 F4_16 75.5(11) . . . . ?
C2_16 C1_16 C3_16 F4_16 -166.3(10) . . . . ?
O1_16 C1_16 C3_16 F5_16 74.2(13) . . . . ?
C4_16 C1_16 C3_16 F5_16 -164.7(9) . . . . ?
C2_16 C1_16 C3_16 F5_16 -46.5(11) . . . . ?
O1_16 C1_16 C3_16 F6_16 -166.6(13) . . . . ?
C4_16 C1_16 C3_16 F6_16 -45.5(12) . . . . ?
C2_16 C1_16 C3_16 F6_16 72.7(13) . . . . ?
O1_16 C1_16 C4_16 F8_16 -166.6(14) . . . . ?
C3_16 C1_16 C4_16 F8_16 74.1(12) . . . . ?
C2_16 C1_16 C4_16 F8_16 -45.4(12) . . . . ?
O1_16 C1_16 C4_16 F9_16 -40.7(16) . . . . ?
C3_16 C1_16 C4_16 F9_16 -160.0(11) . . . . ?
C2_16 C1_16 C4_16 F9_16 80.5(12) . . . . ?
O1_16 C1_16 C4_16 F7_16 74.1(15) . . . . ?
C3_16 C1_16 C4_16 F7_16 -45.2(11) . . . . ?
C2_16 C1_16 C4_16 F7_16 -164.7(10) . . . . ?
O1_15 Al1 O1_17 C1_17 -48(4) . . . . ?
O1_16 Al1 O1_17 C1_17 62(4) . . . . ?
Al1 O1_17 C1_17 C3_17 -10(4) . . . . ?
Al1 O1_17 C1_17 C2_17 112(4) . . . . ?
Al1 O1_17 C1_17 C4_17 -129(4) . . . . ?
O1_17 C1_17 C2_17 F3_17 -75.7(17) . . . . ?
C3_17 C1_17 C2_17 F3_17 45.4(15) . . . . ?
C4_17 C1_17 C2_17 F3_17 160.3(12) . . . . ?
O1_17 C1_17 C2_17 F2_17 42.0(18) . . . . ?
C3_17 C1_17 C2_17 F2_17 163.1(13) . . . . ?
C4_17 C1_17 C2_17 F2_17 -82.0(14) . . . . ?
O1_17 C1_17 C2_17 F1_17 164.1(15) . . . . ?
C3_17 C1_17 C2_17 F1_17 -74.8(15) . . . . ?
C4_17 C1_17 C2_17 F1_17 40.1(15) . . . . ?
O1_17 C1_17 C3_17 F4_17 -79.8(16) . . . . ?
C2_17 C1_17 C3_17 F4_17 156.7(14) . . . . ?
C4_17 C1_17 C3_17 F4_17 43.2(15) . . . . ?
O1_17 C1_17 C3_17 F6_17 159.5(14) . . . . ?
C2_17 C1_17 C3_17 F6_17 36.0(15) . . . . ?
C4_17 C1_17 C3_17 F6_17 -77.5(14) . . . . ?
O1_17 C1_17 C3_17 F5_17 39.0(15) . . . . ?
C2_17 C1_17 C3_17 F5_17 -84.5(14) . . . . ?
C4_17 C1_17 C3_17 F5_17 162.0(12) . . . . ?
O1_17 C1_17 C4_17 F8_17 157.0(13) . . . . ?
C3_17 C1_17 C4_17 F8_17 37.1(15) . . . . ?
C2_17 C1_17 C4_17 F8_17 -79.6(14) . . . . ?
O1_17 C1_17 C4_17 F9_17 -80.9(15) . . . . ?
C3_17 C1_17 C4_17 F9_17 159.3(12) . . . . ?
C2_17 C1_17 C4_17 F9_17 42.5(14) . . . . ?
O1_17 C1_17 C4_17 F7_17 38.9(16) . . . . ?
C3_17 C1_17 C4_17 F7_17 -81.0(13) . . . . ?
C2_17 C1_17 C4_17 F7_17 162.2(12) . . . . ?
O1_13 Al2 O1_19 C1_19 -170(5) . . . . ?
O1_11 Al2 O1_19 C1_19 66(5) . . . . ?
O1_2 Al2 O1_19 C1_19 -48(5) . . . . ?
Al2 O1_19 C1_19 C3_19 -41(6) . . . . ?
Al2 O1_19 C1_19 C2_19 -161(5) . . . . ?
Al2 O1_19 C1_19 C4_19 79(5) . . . . ?
O1_19 C1_19 C2_19 F1_19 -62.5(19) . . . . ?
C3_19 C1_19 C2_19 F1_19 174.2(13) . . . . ?
C4_19 C1_19 C2_19 F1_19 56.6(16) . . . . ?
O1_19 C1_19 C2_19 F2_19 174.6(17) . . . . ?
C3_19 C1_19 C2_19 F2_19 51.2(15) . . . . ?
C4_19 C1_19 C2_19 F2_19 -66.3(15) . . . . ?
O1_19 C1_19 C2_19 F3_19 51.9(19) . . . . ?
C3_19 C1_19 C2_19 F3_19 -71.5(14) . . . . ?
C4_19 C1_19 C2_19 F3_19 171.0(13) . . . . ?
O1_19 C1_19 C3_19 F5_19 -65.2(19) . . . . ?
C2_19 C1_19 C3_19 F5_19 56.5(15) . . . . ?
C4_19 C1_19 C3_19 F5_19 175.4(13) . . . . ?
O1_19 C1_19 C3_19 F6_19 170.9(18) . . . . ?
C2_19 C1_19 C3_19 F6_19 -67.5(15) . . . . ?
C4_19 C1_19 C3_19 F6_19 51.4(15) . . . . ?
O1_19 C1_19 C3_19 F4_19 52.8(19) . . . . ?
C2_19 C1_19 C3_19 F4_19 174.5(12) . . . . ?
C4_19 C1_19 C3_19 F4_19 -66.6(14) . . . . ?
O1_19 C1_19 C4_19 F8_19 160.9(16) . . . . ?
C3_19 C1_19 C4_19 F8_19 -76.3(15) . . . . ?
C2_19 C1_19 C4_19 F8_19 40.2(16) . . . . ?
O1_19 C1_19 C4_19 F7_19 -72.4(17) . . . . ?
C3_19 C1_19 C4_19 F7_19 50.4(15) . . . . ?
C2_19 C1_19 C4_19 F7_19 166.9(12) . . . . ?
O1_19 C1_19 C4_19 F9_19 44.6(18) . . . . ?
C3_19 C1_19 C4_19 F9_19 167.4(13) . . . . ?
C2_19 C1_19 C4_19 F9_19 -76.1(15) . . . . ?
O1_18 Al2 O1_14 C1_14 -155(4) . . . . ?
Al2 O1_14 C1_14 C2_14 115(4) . . . . ?
Al2 O1_14 C1_14 C3_14 -126(4) . . . . ?
Al2 O1_14 C1_14 C4_14 -7(5) . . . . ?
O1_14 C1_14 C2_14 F3_14 71.0(15) . . . . ?
C3_14 C1_14 C2_14 F3_14 -48.5(14) . . . . ?
C4_14 C1_14 C2_14 F3_14 -165.1(11) . . . . ?
O1_14 C1_14 C2_14 F1_14 -158.8(15) . . . . ?
C3_14 C1_14 C2_14 F1_14 81.7(14) . . . . ?
C4_14 C1_14 C2_14 F1_14 -34.9(15) . . . . ?
O1_14 C1_14 C2_14 F2_14 -48.2(16) . . . . ?
C3_14 C1_14 C2_14 F2_14 -167.7(11) . . . . ?
C4_14 C1_14 C2_14 F2_14 75.7(12) . . . . ?
O1_14 C1_14 C3_14 F5_14 -46.0(15) . . . . ?
C2_14 C1_14 C3_14 F5_14 73.0(12) . . . . ?
C4_14 C1_14 C3_14 F5_14 -168.4(10) . . . . ?
O1_14 C1_14 C3_14 F4_14 -157.7(14) . . . . ?
C2_14 C1_14 C3_14 F4_14 -38.7(13) . . . . ?
C4_14 C1_14 C3_14 F4_14 79.8(12) . . . . ?
O1_14 C1_14 C3_14 F6_14 90.7(15) . . . . ?
C2_14 C1_14 C3_14 F6_14 -150.2(11) . . . . ?
C4_14 C1_14 C3_14 F6_14 -31.7(13) . . . . ?
O1_14 C1_14 C4_14 F7_14 -39.5(17) . . . . ?
C2_14 C1_14 C4_14 F7_14 -160.7(10) . . . . ?
C3_14 C1_14 C4_14 F7_14 80.5(12) . . . . ?
O1_14 C1_14 C4_14 F9_14 79.0(17) . . . . ?
C2_14 C1_14 C4_14 F9_14 -42.1(13) . . . . ?
C3_14 C1_14 C4_14 F9_14 -160.9(10) . . . . ?
O1_14 C1_14 C4_14 F8_14 -158.1(15) . . . . ?
C2_14 C1_14 C4_14 F8_14 80.7(12) . . . . ?
C3_14 C1_14 C4_14 F8_14 -38.1(13) . . . . ?
C3 P1 C1_20 C6_20 175.9(3) . . . . ?
C1_23 P1 C1_20 C6_20 61.4(3) . . . . ?
Ga1 P1 C1_20 C6_20 -68.9(3) . . . . ?
C3 P1 C1_20 C2_20 -59.3(3) . . . . ?
C1_23 P1 C1_20 C2_20 -173.8(3) . . . . ?
Ga1 P1 C1_20 C2_20 55.9(3) . . . . ?
C6_20 C1_20 C2_20 C3_20 -56.2(5) . . . . ?
P1 C1_20 C2_20 C3_20 179.6(3) . . . . ?
C1_20 C2_20 C3_20 C4_20 55.2(5) . . . . ?
C2_20 C3_20 C4_20 C5_20 -55.4(5) . . . . ?
C3_20 C4_20 C5_20 C6_20 55.2(5) . . . . ?
C2_20 C1_20 C6_20 C5_20 57.4(5) . . . . ?
P1 C1_20 C6_20 C5_20 -176.4(3) . . . . ?
C4_20 C5_20 C6_20 C1_20 -56.5(5) . . . . ?
C1_22 P2 C1_21 C2_21 -174.0(3) . . . . ?
C4 P2 C1_21 C2_21 70.9(3) . . . . ?
Ga1 P2 C1_21 C2_21 -43.0(3) . . . . ?
C1_22 P2 C1_21 C6_21 59.6(3) . . . . ?
C4 P2 C1_21 C6_21 -55.5(3) . . . . ?
Ga1 P2 C1_21 C6_21 -169.4(2) . . . . ?
C6_21 C1_21 C2_21 C3_21 -55.3(5) . . . . ?
P2 C1_21 C2_21 C3_21 177.2(4) . . . . ?
C1_21 C2_21 C3_21 C4_21 56.6(6) . . . . ?
C2_21 C3_21 C4_21 C5_21 -56.2(6) . . . . ?
C3_21 C4_21 C5_21 C6_21 55.0(6) . . . . ?
C4_21 C5_21 C6_21 C1_21 -54.9(6) . . . . ?
C2_21 C1_21 C6_21 C5_21 54.9(5) . . . . ?
P2 C1_21 C6_21 C5_21 -177.6(3) . . . . ?
C4 P2 C1_22 C6_22 -59.8(3) . . . . ?
C1_21 P2 C1_22 C6_22 -172.7(3) . . . . ?
Ga1 P2 C1_22 C6_22 55.9(3) . . . . ?
C4 P2 C1_22 C2_22 177.2(3) . . . . ?
C1_21 P2 C1_22 C2_22 64.2(3) . . . . ?
Ga1 P2 C1_22 C2_22 -67.2(3) . . . . ?
C6_22 C1_22 C2_22 C3_22 56.2(5) . . . . ?
P2 C1_22 C2_22 C3_22 -179.6(3) . . . . ?
C1_22 C2_22 C3_22 C4_22 -55.5(5) . . . . ?
C2_22 C3_22 C4_22 C5_22 55.3(6) . . . . ?
C3_22 C4_22 C5_22 C6_22 -56.0(6) . . . . ?
C4_22 C5_22 C6_22 C1_22 56.8(6) . . . . ?
C2_22 C1_22 C6_22 C5_22 -56.8(5) . . . . ?
P2 C1_22 C6_22 C5_22 -179.7(3) . . . . ?
C3 P1 C1_23 C2_23 -69.7(4) . . . . ?
C1_20 P1 C1_23 C2_23 44.2(4) . . . . ?
Ga1 P1 C1_23 C2_23 171.6(3) . . . . ?
C3 P1 C1_23 C6_23 57.2(4) . . . . ?
C1_20 P1 C1_23 C6_23 171.1(3) . . . . ?
Ga1 P1 C1_23 C6_23 -61.5(4) . . . . ?
C6_23 C1_23 C2_23 C3_23 56.4(5) . . . . ?
P1 C1_23 C2_23 C3_23 -176.0(3) . . . . ?
C1_23 C2_23 C3_23 C4_23 -57.2(6) . . . . ?
C2_23 C3_23 C4_23 C5_23 55.6(6) . . . . ?
C3_23 C4_23 C5_23 C6_23 -54.2(6) . . . . ?
C4_23 C5_23 C6_23 C1_23 53.7(6) . . . . ?
C2_23 C1_23 C6_23 C5_23 -54.6(5) . . . . ?
P1 C1_23 C6_23 C5_23 176.9(3) . . . . ?
C6 P4 C1_24 C2_24 -59.4(4) . . . . ?
C1_25 P4 C1_24 C2_24 55.2(4) . . . . ?
Ga2 P4 C1_24 C2_24 -170.8(3) . . . . ?
C6 P4 C1_24 C6_24 174.9(3) . . . . ?
C1_25 P4 C1_24 C6_24 -70.4(4) . . . . ?
Ga2 P4 C1_24 C6_24 63.5(3) . . . . ?
C6_24 C1_24 C2_24 C3_24 -55.5(5) . . . . ?
P4 C1_24 C2_24 C3_24 179.7(3) . . . . ?
C1_24 C2_24 C3_24 C4_24 55.5(5) . . . . ?
C2_24 C3_24 C4_24 C5_24 -56.2(6) . . . . ?
C3_24 C4_24 C5_24 C6_24 56.4(6) . . . . ?
C4_24 C5_24 C6_24 C1_24 -57.1(5) . . . . ?
C2_24 C1_24 C6_24 C5_24 57.0(5) . . . . ?
P4 C1_24 C6_24 C5_24 -174.9(3) . . . . ?
C6 P4 C1_25 C6_25 -98.0(4) . . . . ?
C1_24 P4 C1_25 C6_25 146.8(3) . . . . ?
Ga2 P4 C1_25 C6_25 18.4(4) . . . . ?
C6 P4 C1_25 C2_25 28.4(4) . . . . ?
C1_24 P4 C1_25 C2_25 -86.8(4) . . . . ?
Ga2 P4 C1_25 C2_25 144.8(3) . . . . ?
C6_25 C1_25 C2_25 C3_25 -57.1(5) . . . . ?
P4 C1_25 C2_25 C3_25 176.2(3) . . . . ?
C1_25 C2_25 C3_25 C4_25 57.5(6) . . . . ?
C2_25 C3_25 C4_25 C5_25 -56.8(6) . . . . ?
C3_25 C4_25 C5_25 C6_25 56.1(6) . . . . ?
C4_25 C5_25 C6_25 C1_25 -55.4(6) . . . . ?
C2_25 C1_25 C6_25 C5_25 55.7(5) . . . . ?
P4 C1_25 C6_25 C5_25 -176.4(4) . . . . ?
C5 P3 C1_26 C6_26 62.0(4) . . . . ?
C1_27 P3 C1_26 C6_26 -53.8(4) . . . . ?
Ga2 P3 C1_26 C6_26 174.3(3) . . . . ?
C5 P3 C1_26 C2_26 -171.6(3) . . . . ?
C1_27 P3 C1_26 C2_26 72.6(4) . . . . ?
Ga2 P3 C1_26 C2_26 -59.3(4) . . . . ?
C6_26 C1_26 C2_26 C3_26 -55.4(6) . . . . ?
P3 C1_26 C2_26 C3_26 177.0(4) . . . . ?
C1_26 C2_26 C3_26 C4_26 54.3(6) . . . . ?
C2_26 C3_26 C4_26 C5_26 -54.8(6) . . . . ?
C3_26 C4_26 C5_26 C6_26 56.0(6) . . . . ?
C2_26 C1_26 C6_26 C5_26 55.7(5) . . . . ?
P3 C1_26 C6_26 C5_26 -178.0(3) . . . . ?
C4_26 C5_26 C6_26 C1_26 -56.2(6) . . . . ?
C5 P3 C1_27 C6_27 105.8(4) . . . . ?
C1_26 P3 C1_27 C6_27 -140.9(4) . . . . ?
Ga2 P3 C1_27 C6_27 -10.1(4) . . . . ?
C5 P3 C1_27 C2_27 -23.3(4) . . . . ?
C1_26 P3 C1_27 C2_27 89.9(4) . . . . ?
Ga2 P3 C1_27 C2_27 -139.3(3) . . . . ?
C6_27 C1_27 C2_27 C3_27 57.9(5) . . . . ?
P3 C1_27 C2_27 C3_27 -170.6(4) . . . . ?
C1_27 C2_27 C3_27 C4_27 -55.3(6) . . . . ?
C2_27 C3_27 C4_27 C5_27 54.0(6) . . . . ?
C3_27 C4_27 C5_27 C6_27 -54.9(6) . . . . ?
C2_27 C1_27 C6_27 C5_27 -59.5(5) . . . . ?
P3 C1_27 C6_27 C5_27 169.0(4) . . . . ?
C4_27 C5_27 C6_27 C1_27 57.9(7) . . . . ?
O1_14 Al2 O1_18 C1_18 -120(6) . . . . ?
Al2 O1_18 C1_18 C4_18 -83(6) . . . . ?
Al2 O1_18 C1_18 C3_18 158(5) . . . . ?
Al2 O1_18 C1_18 C2_18 40(6) . . . . ?
O1_18 C1_18 C2_18 F3_18 43(2) . . . . ?
C4_18 C1_18 C2_18 F3_18 169.7(17) . . . . ?
C3_18 C1_18 C2_18 F3_18 -80.0(17) . . . . ?
O1_18 C1_18 C2_18 F2_18 160(2) . . . . ?
C4_18 C1_18 C2_18 F2_18 -73.8(19) . . . . ?
C3_18 C1_18 C2_18 F2_18 36.5(19) . . . . ?
O1_18 C1_18 C2_18 F1_18 -79(2) . . . . ?
C4_18 C1_18 C2_18 F1_18 47.7(18) . . . . ?
C3_18 C1_18 C2_18 F1_18 158.0(15) . . . . ?
O1_18 C1_18 C3_18 F6_18 165(2) . . . . ?
C4_18 C1_18 C3_18 F6_18 40.6(19) . . . . ?
C2_18 C1_18 C3_18 F6_18 -73.8(19) . . . . ?
O1_18 C1_18 C3_18 F4_18 44(2) . . . . ?
C4_18 C1_18 C3_18 F4_18 -80.3(18) . . . . ?
C2_18 C1_18 C3_18 F4_18 165.3(17) . . . . ?
O1_18 C1_18 C3_18 F5_18 -77(2) . . . . ?
C4_18 C1_18 C3_18 F5_18 158.3(16) . . . . ?
C2_18 C1_18 C3_18 F5_18 43.9(18) . . . . ?
O1_18 C1_18 C4_18 F7_18 -66(2) . . . . ?
C3_18 C1_18 C4_18 F7_18 58(2) . . . . ?
C2_18 C1_18 C4_18 F7_18 169.8(18) . . . . ?
O1_18 C1_18 C4_18 F9_18 55(2) . . . . ?
C3_18 C1_18 C4_18 F9_18 179.3(18) . . . . ?
C2_18 C1_18 C4_18 F9_18 -69.2(19) . . . . ?
O1_18 C1_18 C4_18 F8_18 174(2) . . . . ?
C3_18 C1_18 C4_18 F8_18 -61.9(18) . . . . ?
C2_18 C1_18 C4_18 F8_18 49.5(19) . . . . ?
